data_1515802
loop_
_publ_author_name
'Peng, Yang'
'Fischer, Roland C.'
'Merrill, W. Alexander'
'Fischer, Jelena'
'Pu, Lihung'
'Ellis, Bobby D.'
'Fettinger, James C.'
'Herber, Rolfe H.'
'Power, Philip P.'

_publ_section_title
;
 Substituent effects in ditetrel alkyne analogues: multiple vs. single
 bonded isomers
;
_journal_issue 4
_journal_name_full 'Chemical Science'
_journal_page_first 461
_journal_paper_doi 10.1039/c0sc00240b
_journal_volume 1
_journal_year 2010
_chemical_formula_moiety '3(C84 H122 Sn2), 0.5(C4 H10 O)'
_chemical_formula_sum 'C84.6667 H123.6667 O0.16667 Sn2'
_chemical_formula_weight 1381.55
_chemical_name_systematic
;
?
;
_space_group_IT_number 2
_symmetry_cell_setting triclinic
_symmetry_space_group_name_Hall '-P 1'
_symmetry_space_group_name_H-M 'P -1'
_atom_sites_solution_hydrogens geom
_atom_sites_solution_primary direct
_atom_sites_solution_secondary difmap
_audit_creation_method SHELXL-97
_cell_angle_alpha 75.1150(10)
_cell_angle_beta 84.2180(10)
_cell_angle_gamma 78.7320(10)
_cell_formula_units_Z 6
_cell_length_a 15.1577(10)
_cell_length_b 22.7946(15)
_cell_length_c 36.174(3)
_cell_measurement_reflns_used 9459
_cell_measurement_temperature 90(2)
_cell_measurement_theta_max 27.29
_cell_measurement_theta_min 2.18
_cell_volume 11829.5(15)
_computing_cell_refinement 'SAINT (7.60A) (Bruker, 2008)'
_computing_data_collection 'SMART (Version 5.054) (Bruker, 2002)'
_computing_data_reduction 'SAINT (7.60A) (Bruker, 2008)'
_computing_molecular_graphics 'SHELXTL 5.1, XP (Sheldrick, 1994)'
_computing_publication_material SHELXL97
_computing_structure_refinement 'SHELXL-97 (Sheldrick, 2008)'
_computing_structure_solution 'SHELXS-97 (Sheldrick, 2008)'
_diffrn_ambient_temperature 90(2)
_diffrn_measured_fraction_theta_full 1.000
_diffrn_measured_fraction_theta_max 1.000
_diffrn_measurement_device_type 'Bruker SMART1000 CCD'
_diffrn_measurement_method '\w and \f'
_diffrn_radiation_monochromator graphite
_diffrn_radiation_source 'fine-focus sealed tube'
_diffrn_radiation_type MoK\a
_diffrn_radiation_wavelength 0.71073
_diffrn_reflns_av_R_equivalents 0.0751
_diffrn_reflns_av_sigmaI/netI 0.1410
_diffrn_reflns_limit_h_max 18
_diffrn_reflns_limit_h_min -18
_diffrn_reflns_limit_k_max 27
_diffrn_reflns_limit_k_min -27
_diffrn_reflns_limit_l_max 43
_diffrn_reflns_limit_l_min -43
_diffrn_reflns_number 84959
_diffrn_reflns_theta_full 25.25
_diffrn_reflns_theta_max 25.25
_diffrn_reflns_theta_min 1.17
_exptl_absorpt_coefficient_mu 0.673
_exptl_absorpt_correction_T_max 0.8844
_exptl_absorpt_correction_T_min 0.6861
_exptl_absorpt_correction_type multi-scan
_exptl_absorpt_process_details 'SADABS 2006/1 (Sheldrick, 2006)'
_exptl_crystal_colour Green
_exptl_crystal_density_diffrn 1.164
_exptl_crystal_density_method 'not measured'
_exptl_crystal_description Block
_exptl_crystal_F_000 4398
_exptl_crystal_size_max 0.61
_exptl_crystal_size_mid 0.21
_exptl_crystal_size_min 0.19
_refine_diff_density_max 2.208
_refine_diff_density_min -1.447
_refine_diff_density_rms 0.118
_refine_ls_extinction_method none
_refine_ls_goodness_of_fit_ref 0.955
_refine_ls_hydrogen_treatment constr
_refine_ls_matrix_type full
_refine_ls_number_parameters 2421
_refine_ls_number_reflns 42862
_refine_ls_number_restraints 47
_refine_ls_restrained_S_all 0.957
_refine_ls_R_factor_all 0.1483
_refine_ls_R_factor_gt 0.0716
_refine_ls_shift/su_max 0.001
_refine_ls_shift/su_mean 0.000
_refine_ls_structure_factor_coef Fsqd
_refine_ls_weighting_details 'calc w=1/[\s^2^(Fo^2^)+(0.1014P)^2^+0.0000P] where P=(Fo^2^+2Fc^2^)/3'
_refine_ls_weighting_scheme calc
_refine_ls_wR_factor_gt 0.1733
_refine_ls_wR_factor_ref 0.1980
_reflns_number_gt 21641
_reflns_number_total 42862
_reflns_threshold_expression >2sigma(I)
_cod_data_source_file c0sc00240b.txt
_cod_data_source_block rf26f3mi
_cod_depositor_comments
;
The following automatic conversions were performed:

'_symmetry_cell_setting' value 'Triclinic' changed to 'triclinic'
according to
/usr/data/users/saulius/automatic-downloads/retrospective/RSC/lib/dictionaries/cif_core.dic
dictionary named 'cif_core.dic' version 2.4.2 from
2011-04-26.

'_exptl_absorpt_correction_type' value 'Multi-scan'
changed to 'multi-scan' according to
/usr/data/users/saulius/automatic-downloads/retrospective/RSC/lib/dictionaries/cif_core.dic
dictionary named 'cif_core.dic' version 2.4.2 from 2011-04-26.

Automatic conversion script
Id: cif_fix_values 2281 2013-09-26 08:29:07Z andrius 
;
_cod_original_cell_volume 11829.4(14)
_cod_original_formula_sum 'C254 H371 O0.50 Sn6'
_cod_database_code 1515802

loop_
_symmetry_equiv_pos_as_xyz
'x, y, z'
'-x, -y, -z'

loop_
_atom_site_label
_atom_site_type_symbol
_atom_site_fract_x
_atom_site_fract_y
_atom_site_fract_z
_atom_site_U_iso_or_equiv
_atom_site_adp_type
_atom_site_occupancy
_atom_site_symmetry_multiplicity
_atom_site_calc_flag
_atom_site_refinement_flags
_atom_site_disorder_assembly
_atom_site_disorder_group
Sn1 Sn 0.68787(4) 0.80620(2) 0.356588(19) 0.05352(19) Uani 1 1 d . . .
Sn2 Sn 0.54104(4) 0.76710(2) 0.398912(17) 0.04427(16) Uani 1 1 d . . .
C1 C 0.7073(5) 0.9029(3) 0.3391(2) 0.0332(18) Uani 1 1 d . . .
C2 C 0.6828(5) 0.9440(3) 0.36267(19) 0.0304(17) Uani 1 1 d . . .
C3 C 0.7054(4) 1.0033(3) 0.3510(2) 0.0318(17) Uani 1 1 d . . .
C4 C 0.7519(4) 1.0197(3) 0.3156(2) 0.0296(17) Uani 1 1 d . . .
H4 H 0.7646 1.0604 0.3072 0.036 Uiso 1 1 calc R . .
C5 C 0.7801(4) 0.9793(3) 0.2924(2) 0.0260(16) Uani 1 1 d . . .
C6 C 0.7583(4) 0.9196(3) 0.3048(2) 0.0286(16) Uani 1 1 d . . .
C7 C 0.6853(5) 1.0496(3) 0.3757(2) 0.0325(17) Uani 1 1 d . . .
H7 H 0.6541 1.0301 0.4002 0.039 Uiso 1 1 calc R . .
C8 C 0.6209(5) 1.1091(3) 0.3560(2) 0.0403(19) Uani 1 1 d . . .
H8A H 0.6502 1.1293 0.3320 0.060 Uiso 1 1 calc R . .
H8B H 0.6070 1.1372 0.3730 0.060 Uiso 1 1 calc R . .
H8C H 0.5650 1.0981 0.3505 0.060 Uiso 1 1 calc R . .
C9 C 0.7692(5) 1.0672(4) 0.3857(2) 0.042(2) Uani 1 1 d . . .
H9A H 0.8126 1.0297 0.3956 0.063 Uiso 1 1 calc R . .
H9B H 0.7537 1.0909 0.4053 0.063 Uiso 1 1 calc R . .
H9C H 0.7959 1.0923 0.3627 0.063 Uiso 1 1 calc R . .
C10 C 0.8341(4) 1.0002(3) 0.2549(2) 0.0293(17) Uani 1 1 d . . .
H10 H 0.8629 0.9628 0.2457 0.035 Uiso 1 1 calc R . .
C11 C 0.9079(5) 1.0337(4) 0.2595(2) 0.046(2) Uani 1 1 d . . .
H11A H 0.8808 1.0731 0.2655 0.069 Uiso 1 1 calc R . .
H11B H 0.9452 1.0414 0.2356 0.069 Uiso 1 1 calc R . .
H11C H 0.9455 1.0083 0.2803 0.069 Uiso 1 1 calc R . .
C12 C 0.7723(5) 1.0427(3) 0.2239(2) 0.044(2) Uani 1 1 d . . .
H12A H 0.7259 1.0209 0.2197 0.066 Uiso 1 1 calc R . .
H12B H 0.8081 1.0545 0.2000 0.066 Uiso 1 1 calc R . .
H12C H 0.7434 1.0799 0.2323 0.066 Uiso 1 1 calc R . .
C13 C 0.6318(6) 0.9240(3) 0.4007(2) 0.042(2) Uani 1 1 d . A .
C14 C 0.5381(5) 0.9427(3) 0.4038(2) 0.0359(18) Uani 1 1 d . . .
C15 C 0.4914(5) 0.9232(3) 0.4390(2) 0.0366(19) Uani 1 1 d . A .
H15 H 0.4277 0.9342 0.4407 0.044 Uiso 1 1 calc R . .
C16 C 0.5346(6) 0.8892(3) 0.4708(2) 0.045(2) Uani 1 1 d . . .
C17 C 0.6265(8) 0.8714(4) 0.4677(2) 0.072(3) Uani 1 1 d . A .
H17 H 0.6569 0.8461 0.4895 0.086 Uiso 1 1 calc R . .
C18 C 0.6778(6) 0.8895(5) 0.4328(3) 0.072(3) Uani 1 1 d D . .
C19 C 0.4840(5) 0.9815(3) 0.37010(19) 0.0284(16) Uani 1 1 d . . .
H19 H 0.5271 1.0016 0.3504 0.034 Uiso 1 1 calc R . .
C20 C 0.4402(5) 0.9419(4) 0.3514(2) 0.046(2) Uani 1 1 d . . .
H20A H 0.4871 0.9123 0.3420 0.069 Uiso 1 1 calc R . .
H20B H 0.4055 0.9684 0.3300 0.069 Uiso 1 1 calc R . .
H20C H 0.3999 0.9195 0.3704 0.069 Uiso 1 1 calc R . .
C21 C 0.4127(5) 1.0333(3) 0.3809(2) 0.042(2) Uani 1 1 d . . .
H21A H 0.3636 1.0154 0.3967 0.063 Uiso 1 1 calc R . .
H21B H 0.3888 1.0622 0.3576 0.063 Uiso 1 1 calc R . .
H21C H 0.4404 1.0553 0.3953 0.063 Uiso 1 1 calc R . .
C22 C 0.4833(7) 0.8720(4) 0.5101(2) 0.054(2) Uani 0.63 1 d P A 1
H22 H 0.4967 0.8263 0.5207 0.065 Uiso 0.63 1 calc PR A 1
C23 C 0.3726(10) 0.8953(7) 0.5081(5) 0.071(4) Uiso 0.63 1 d P A 1
H23A H 0.3435 0.8811 0.5334 0.106 Uiso 0.63 1 calc PR A 1
H23B H 0.3499 0.8782 0.4894 0.106 Uiso 0.63 1 calc PR A 1
H23C H 0.3592 0.9405 0.5002 0.106 Uiso 0.63 1 calc PR A 1
C24 C 0.5135(9) 0.9039(6) 0.5372(4) 0.048(3) Uiso 0.63 1 d P A 1
H24A H 0.5788 0.8920 0.5392 0.072 Uiso 0.63 1 calc PR A 1
H24B H 0.4833 0.8917 0.5625 0.072 Uiso 0.63 1 calc PR A 1
H24C H 0.4979 0.9487 0.5273 0.072 Uiso 0.63 1 calc PR A 1
C22A C 0.4833(7) 0.8720(4) 0.5101(2) 0.054(2) Uani 0.37 1 d P A 2
H22A H 0.4277 0.8569 0.5066 0.065 Uiso 0.37 1 calc PR A 2
C23A C 0.457(2) 0.9257(12) 0.5282(8) 0.071(4) Uiso 0.37 1 d P A 2
H23D H 0.5108 0.9429 0.5297 0.106 Uiso 0.37 1 calc PR A 2
H23E H 0.4304 0.9119 0.5540 0.106 Uiso 0.37 1 calc PR A 2
H23F H 0.4133 0.9575 0.5126 0.106 Uiso 0.37 1 calc PR A 2
C24A C 0.5535(15) 0.8135(10) 0.5375(7) 0.053(6) Uiso 0.37 1 d P A 2
H24D H 0.5770 0.7821 0.5232 0.080 Uiso 0.37 1 calc PR A 2
H24E H 0.5204 0.7951 0.5610 0.080 Uiso 0.37 1 calc PR A 2
H24F H 0.6037 0.8295 0.5442 0.080 Uiso 0.37 1 calc PR A 2
C25 C 0.7804(9) 0.8855(7) 0.4364(6) 0.073(6) Uiso 0.55 1 d PD A 1
H25 H 0.8044 0.9031 0.4099 0.088 Uiso 0.55 1 calc PR A 1
C26 C 0.8274(13) 0.8193(8) 0.4465(5) 0.080(5) Uiso 0.55 1 d PD A 1
H26A H 0.8922 0.8173 0.4404 0.120 Uiso 0.55 1 calc PR A 1
H26B H 0.8037 0.7959 0.4317 0.120 Uiso 0.55 1 calc PR A 1
H26C H 0.8167 0.8016 0.4739 0.120 Uiso 0.55 1 calc PR A 1
C27 C 0.8136(12) 0.9190(8) 0.4614(5) 0.076(6) Uiso 0.55 1 d PD A 1
H27A H 0.7733 0.9586 0.4603 0.114 Uiso 0.55 1 calc PR A 1
H27B H 0.8746 0.9263 0.4523 0.114 Uiso 0.55 1 calc PR A 1
H27C H 0.8146 0.8940 0.4878 0.114 Uiso 0.55 1 calc PR A 1
C25D C 0.7718(9) 0.8505(5) 0.4279(4) 0.034(4) Uiso 0.45 1 d PD A 2
H25A H 0.7860 0.8521 0.4001 0.041 Uiso 0.45 1 calc PR A 2
C26D C 0.8278(15) 0.8888(9) 0.4402(7) 0.080(5) Uiso 0.45 1 d PD A 2
H26D H 0.7934 0.9082 0.4597 0.120 Uiso 0.45 1 calc PR A 2
H26E H 0.8436 0.9208 0.4181 0.120 Uiso 0.45 1 calc PR A 2
H26F H 0.8829 0.8624 0.4510 0.120 Uiso 0.45 1 calc PR A 2
C27D C 0.7940(11) 0.7851(6) 0.4506(5) 0.037(4) Uiso 0.45 1 d PD A 2
H27D H 0.8584 0.7696 0.4467 0.055 Uiso 0.45 1 calc PR A 2
H27E H 0.7589 0.7597 0.4421 0.055 Uiso 0.45 1 calc PR A 2
H27F H 0.7794 0.7832 0.4778 0.055 Uiso 0.45 1 calc PR A 2
C28 C 0.7969(4) 0.8697(3) 0.2836(2) 0.0287(17) Uani 1 1 d . B .
C29 C 0.8798(5) 0.8324(3) 0.2950(2) 0.0335(18) Uani 1 1 d . . .
C30 C 0.9164(5) 0.7841(3) 0.2774(2) 0.0398(19) Uani 1 1 d . B .
H30 H 0.9715 0.7582 0.2857 0.048 Uiso 1 1 calc R . .
C31 C 0.8735(5) 0.7733(3) 0.2481(2) 0.040(2) Uani 1 1 d . . .
C32 C 0.7919(5) 0.8108(3) 0.2375(2) 0.0382(19) Uani 1 1 d . B .
H32 H 0.7610 0.8032 0.2181 0.046 Uiso 1 1 calc R . .
C33 C 0.7534(5) 0.8596(3) 0.2542(2) 0.0329(18) Uani 1 1 d . . .
C34 C 0.9349(5) 0.8453(3) 0.3240(2) 0.039(2) Uani 1 1 d . . .
H34 H 0.8968 0.8777 0.3356 0.047 Uiso 1 1 calc R . .
C35 C 0.9653(6) 0.7897(4) 0.3562(3) 0.055(2) Uani 1 1 d . . .
H35A H 0.9133 0.7707 0.3680 0.083 Uiso 1 1 calc R . .
H35B H 0.9925 0.8028 0.3756 0.083 Uiso 1 1 calc R . .
H35C H 1.0098 0.7596 0.3460 0.083 Uiso 1 1 calc R . .
C36 C 1.0172(6) 0.8714(4) 0.3028(3) 0.064(3) Uani 1 1 d . . .
H36A H 1.0577 0.8394 0.2926 0.096 Uiso 1 1 calc R . .
H36B H 1.0491 0.8847 0.3206 0.096 Uiso 1 1 calc R . .
H36C H 0.9973 0.9067 0.2816 0.096 Uiso 1 1 calc R . .
C37 C 0.9145(5) 0.7228(3) 0.2282(2) 0.052(2) Uani 0.58 1 d PD B 1
H37 H 0.8689 0.7205 0.2107 0.062 Uiso 0.58 1 calc PR B 1
C38 C 0.9337(11) 0.6612(6) 0.2555(4) 0.066(4) Uiso 0.58 1 d PD B 1
H38A H 0.9508 0.6293 0.2411 0.099 Uiso 0.58 1 calc PR B 1
H38B H 0.8798 0.6536 0.2720 0.099 Uiso 0.58 1 calc PR B 1
H38C H 0.9833 0.6602 0.2712 0.099 Uiso 0.58 1 calc PR B 1
C39 C 0.9938(10) 0.7397(8) 0.2042(5) 0.067(5) Uiso 0.58 1 d PD B 1
H39A H 0.9819 0.7838 0.1917 0.100 Uiso 0.58 1 calc PR B 1
H39B H 1.0068 0.7159 0.1847 0.100 Uiso 0.58 1 calc PR B 1
H39C H 1.0456 0.7306 0.2202 0.100 Uiso 0.58 1 calc PR B 1
C37A C 0.9145(5) 0.7228(3) 0.2282(2) 0.052(2) Uani 0.42 1 d P B 2
H37A H 0.9027 0.7435 0.2008 0.062 Uiso 0.42 1 calc PR B 2
C38A C 0.8702(12) 0.6692(8) 0.2345(7) 0.066(4) Uiso 0.42 1 d PD B 2
H38D H 0.9119 0.6356 0.2265 0.099 Uiso 0.42 1 calc PR B 2
H38E H 0.8165 0.6804 0.2195 0.099 Uiso 0.42 1 calc PR B 2
H38F H 0.8526 0.6559 0.2618 0.099 Uiso 0.42 1 calc PR B 2
C39A C 1.0143(8) 0.7070(10) 0.2269(7) 0.072(7) Uiso 0.42 1 d PD B 2
H39D H 1.0339 0.6805 0.2517 0.108 Uiso 0.42 1 calc PR B 2
H39E H 1.0397 0.7449 0.2216 0.108 Uiso 0.42 1 calc PR B 2
H39F H 1.0353 0.6852 0.2067 0.108 Uiso 0.42 1 calc PR B 2
C40 C 0.6675(4) 0.9005(3) 0.2385(2) 0.0328(17) Uani 1 1 d . B .
H40 H 0.6564 0.9369 0.2500 0.039 Uiso 1 1 calc R . .
C41 C 0.5852(5) 0.8687(4) 0.2496(2) 0.046(2) Uani 1 1 d . . .
H41A H 0.5950 0.8315 0.2398 0.070 Uiso 1 1 calc R B .
H41B H 0.5317 0.8970 0.2385 0.070 Uiso 1 1 calc R . .
H41C H 0.5761 0.8574 0.2776 0.070 Uiso 1 1 calc R . .
C42 C 0.6756(5) 0.9250(4) 0.1951(2) 0.046(2) Uani 1 1 d . . .
H42A H 0.7304 0.9431 0.1880 0.069 Uiso 1 1 calc R B .
H42B H 0.6229 0.9567 0.1867 0.069 Uiso 1 1 calc R . .
H42C H 0.6787 0.8911 0.1827 0.069 Uiso 1 1 calc R . .
C43 C 0.4841(4) 0.6854(3) 0.39832(18) 0.0276(16) Uani 1 1 d . . .
C44 C 0.5376(4) 0.6275(3) 0.39802(19) 0.0257(16) Uani 1 1 d . . .
C45 C 0.4968(5) 0.5767(3) 0.4010(2) 0.0371(19) Uani 1 1 d . . .
C46 C 0.4028(5) 0.5855(3) 0.4039(2) 0.0372(19) Uani 1 1 d . . .
H46 H 0.3749 0.5508 0.4063 0.045 Uiso 1 1 calc R . .
C47 C 0.3483(4) 0.6410(3) 0.40364(19) 0.0298(17) Uani 1 1 d . . .
C48 C 0.3885(5) 0.6918(3) 0.40249(19) 0.0298(17) Uani 1 1 d . . .
C49 C 0.5508(5) 0.5137(4) 0.4017(3) 0.058(3) Uani 1 1 d . . .
H49 H 0.6160 0.5168 0.4002 0.070 Uiso 1 1 calc R . .
C50 C 0.5314(6) 0.4670(4) 0.4397(3) 0.081(4) Uani 1 1 d . . .
H50A H 0.5447 0.4818 0.4613 0.122 Uiso 1 1 calc R . .
H50B H 0.5693 0.4268 0.4400 0.122 Uiso 1 1 calc R . .
H50C H 0.4678 0.4629 0.4418 0.122 Uiso 1 1 calc R . .
C51 C 0.5347(6) 0.4895(4) 0.3689(3) 0.084(4) Uani 1 1 d . . .
H51A H 0.4738 0.4796 0.3719 0.126 Uiso 1 1 calc R . .
H51B H 0.5790 0.4521 0.3682 0.126 Uiso 1 1 calc R . .
H51C H 0.5406 0.5207 0.3449 0.126 Uiso 1 1 calc R . .
C52 C 0.2462(4) 0.6462(4) 0.4037(2) 0.0346(18) Uani 1 1 d . . .
H52 H 0.2177 0.6895 0.4040 0.042 Uiso 1 1 calc R . .
C53 C 0.2118(5) 0.6030(4) 0.4400(2) 0.050(2) Uani 1 1 d . . .
H53A H 0.2344 0.5600 0.4392 0.075 Uiso 1 1 calc R . .
H53B H 0.1458 0.6106 0.4414 0.075 Uiso 1 1 calc R . .
H53C H 0.2333 0.6109 0.4627 0.075 Uiso 1 1 calc R . .
C54 C 0.2190(5) 0.6322(4) 0.3678(2) 0.057(3) Uani 1 1 d . . .
H54A H 0.2380 0.6620 0.3451 0.086 Uiso 1 1 calc R . .
H54B H 0.1535 0.6353 0.3688 0.086 Uiso 1 1 calc R . .
H54C H 0.2482 0.5904 0.3665 0.086 Uiso 1 1 calc R . .
C55 C 0.6375(4) 0.6249(3) 0.3928(2) 0.0244(16) Uani 1 1 d . C .
C56 C 0.6891(5) 0.6132(3) 0.4250(2) 0.0359(19) Uani 1 1 d . . .
C57 C 0.7817(5) 0.6152(3) 0.4186(2) 0.0364(18) Uani 1 1 d . C .
H57 H 0.8170 0.6080 0.4402 0.044 Uiso 1 1 calc R . .
C58 C 0.8233(5) 0.6270(3) 0.3826(2) 0.0371(19) Uani 1 1 d . . .
C59 C 0.7702(5) 0.6366(3) 0.3512(2) 0.0362(19) Uani 1 1 d . C .
H59 H 0.7981 0.6448 0.3262 0.043 Uiso 1 1 calc R . .
C60 C 0.6790(4) 0.6346(3) 0.3553(2) 0.0306(17) Uani 1 1 d . . .
C61 C 0.6500(5) 0.5959(3) 0.4652(2) 0.041(2) Uani 1 1 d . . .
H61 H 0.5841 0.5971 0.4637 0.050 Uiso 1 1 calc R . .
C62 C 0.6913(6) 0.5300(4) 0.4854(2) 0.056(2) Uani 1 1 d . . .
H62A H 0.6928 0.5026 0.4684 0.083 Uiso 1 1 calc R . .
H62B H 0.6548 0.5161 0.5088 0.083 Uiso 1 1 calc R . .
H62C H 0.7527 0.5291 0.4921 0.083 Uiso 1 1 calc R . .
C63 C 0.6597(6) 0.6412(4) 0.4885(2) 0.064(3) Uani 1 1 d . . .
H63A H 0.7233 0.6372 0.4934 0.096 Uiso 1 1 calc R . .
H63B H 0.6248 0.6320 0.5130 0.096 Uiso 1 1 calc R . .
H63C H 0.6373 0.6834 0.4742 0.096 Uiso 1 1 calc R . .
C64 C 0.9245(5) 0.6284(4) 0.3766(2) 0.051(2) Uani 0.75 1 d PD C 1
H64 H 0.9334 0.6631 0.3540 0.061 Uiso 0.75 1 calc PR C 1
C65 C 0.9762(8) 0.5692(5) 0.3676(4) 0.070(4) Uiso 0.75 1 d PD C 1
H65A H 0.9685 0.5343 0.3894 0.106 Uiso 0.75 1 calc PR C 1
H65B H 1.0403 0.5719 0.3630 0.106 Uiso 0.75 1 calc PR C 1
H65C H 0.9533 0.5632 0.3447 0.106 Uiso 0.75 1 calc PR C 1
C66 C 0.9607(7) 0.6410(5) 0.4114(3) 0.050(3) Uiso 0.75 1 d PD C 1
H66A H 0.9612 0.6048 0.4330 0.075 Uiso 0.75 1 calc PR C 1
H66B H 0.9218 0.6768 0.4183 0.075 Uiso 0.75 1 calc PR C 1
H66C H 1.0220 0.6495 0.4050 0.075 Uiso 0.75 1 calc PR C 1
C64A C 0.9245(5) 0.6284(4) 0.3766(2) 0.051(2) Uani 0.25 1 d P C 2
H64A H 0.9406 0.6603 0.3879 0.061 Uiso 0.25 1 calc PR C 2
C65A C 0.958(2) 0.6379(15) 0.3336(4) 0.070(4) Uiso 0.25 1 d PD C 2
H65D H 0.9588 0.6001 0.3254 0.106 Uiso 0.25 1 calc PR C 2
H65E H 1.0187 0.6478 0.3304 0.106 Uiso 0.25 1 calc PR C 2
H65F H 0.9170 0.6720 0.3180 0.106 Uiso 0.25 1 calc PR C 2
C66A C 0.9714(19) 0.5624(8) 0.3972(7) 0.046(8) Uiso 0.25 1 d PD C 2
H66D H 0.9607 0.5565 0.4249 0.070 Uiso 0.25 1 calc PR C 2
H66E H 1.0363 0.5577 0.3907 0.070 Uiso 0.25 1 calc PR C 2
H66F H 0.9466 0.5316 0.3888 0.070 Uiso 0.25 1 calc PR C 2
C67 C 0.6274(5) 0.6419(3) 0.3201(2) 0.0341(18) Uani 1 1 d . C .
H67 H 0.5666 0.6318 0.3296 0.041 Uiso 1 1 calc R . .
C68 C 0.6696(5) 0.5972(4) 0.2967(2) 0.048(2) Uani 1 1 d . . .
H68A H 0.7276 0.6075 0.2851 0.072 Uiso 1 1 calc R C .
H68B H 0.6297 0.5996 0.2764 0.072 Uiso 1 1 calc R . .
H68C H 0.6791 0.5553 0.3132 0.072 Uiso 1 1 calc R . .
C69 C 0.6117(6) 0.7080(3) 0.2948(2) 0.048(2) Uani 1 1 d . . .
H69A H 0.6697 0.7218 0.2874 0.072 Uiso 1 1 calc R C .
H69B H 0.5735 0.7355 0.3092 0.072 Uiso 1 1 calc R . .
H69C H 0.5819 0.7090 0.2718 0.072 Uiso 1 1 calc R . .
C70 C 0.3342(5) 0.7525(3) 0.4048(2) 0.0364(19) Uani 1 1 d . D .
C71 C 0.3077(5) 0.7625(4) 0.4421(3) 0.054(2) Uani 1 1 d . . .
C72 C 0.2563(7) 0.8186(4) 0.4451(3) 0.080(4) Uani 1 1 d . D .
H72 H 0.2382 0.8257 0.4698 0.097 Uiso 1 1 calc R . .
C73 C 0.2310(7) 0.8642(4) 0.4131(3) 0.082(4) Uani 1 1 d D . .
C74 C 0.2539(6) 0.8541(4) 0.3770(3) 0.061(3) Uani 1 1 d . D .
H74 H 0.2331 0.8850 0.3550 0.073 Uiso 1 1 calc R . .
C75 C 0.3079(5) 0.7984(3) 0.3726(2) 0.040(2) Uani 1 1 d . . .
C76 C 0.3338(6) 0.7132(4) 0.4786(2) 0.050(2) Uani 1 1 d . . .
H76 H 0.3556 0.6733 0.4711 0.060 Uiso 1 1 calc R . .
C77 C 0.4100(7) 0.7262(5) 0.4977(3) 0.078(3) Uani 1 1 d . . .
H77A H 0.3904 0.7647 0.5059 0.117 Uiso 1 1 calc R . .
H77B H 0.4622 0.7301 0.4795 0.117 Uiso 1 1 calc R . .
H77C H 0.4265 0.6922 0.5200 0.117 Uiso 1 1 calc R . .
C78 C 0.2538(6) 0.7043(5) 0.5072(3) 0.074(3) Uani 1 1 d . . .
H78A H 0.2719 0.6693 0.5289 0.110 Uiso 1 1 calc R . .
H78B H 0.2047 0.6960 0.4947 0.110 Uiso 1 1 calc R . .
H78C H 0.2333 0.7417 0.5165 0.110 Uiso 1 1 calc R . .
C79 C 0.1528(10) 0.9208(6) 0.4104(6) 0.066(6) Uiso 0.50 1 d PD D 1
H79 H 0.1367 0.9152 0.4384 0.079 Uiso 0.50 1 calc PR D 1
C80 C 0.1943(13) 0.9756(9) 0.4044(7) 0.093(5) Uiso 0.50 1 d PD D 1
H80A H 0.2143 0.9884 0.3774 0.140 Uiso 0.50 1 calc PR D 1
H80B H 0.2463 0.9659 0.4204 0.140 Uiso 0.50 1 calc PR D 1
H80C H 0.1502 1.0091 0.4115 0.140 Uiso 0.50 1 calc PR D 1
C81 C 0.0623(12) 0.9275(11) 0.3975(8) 0.112(7) Uiso 0.50 1 d PD D 1
H81A H 0.0219 0.9133 0.4195 0.168 Uiso 0.50 1 calc PR D 1
H81B H 0.0640 0.9027 0.3789 0.168 Uiso 0.50 1 calc PR D 1
H81C H 0.0402 0.9709 0.3855 0.168 Uiso 0.50 1 calc PR D 1
C79A C 0.1807(12) 0.9284(7) 0.4203(6) 0.076(7) Uiso 0.50 1 d PD D 2
H79A H 0.1916 0.9609 0.3966 0.092 Uiso 0.50 1 calc PR D 2
C80A C 0.1974(14) 0.9512(10) 0.4538(6) 0.093(5) Uiso 0.50 1 d PD D 2
H80D H 0.1687 0.9945 0.4504 0.140 Uiso 0.50 1 calc PR D 2
H80E H 0.2624 0.9474 0.4557 0.140 Uiso 0.50 1 calc PR D 2
H80F H 0.1721 0.9265 0.4774 0.140 Uiso 0.50 1 calc PR D 2
C81A C 0.0837(14) 0.9199(13) 0.4208(7) 0.112(7) Uiso 0.50 1 d PD D 2
H81D H 0.0498 0.9323 0.4429 0.168 Uiso 0.50 1 calc PR D 2
H81E H 0.0821 0.8764 0.4227 0.168 Uiso 0.50 1 calc PR D 2
H81F H 0.0565 0.9454 0.3972 0.168 Uiso 0.50 1 calc PR D 2
C82 C 0.3291(5) 0.7871(4) 0.3329(2) 0.045(2) Uani 1 1 d . D .
H82 H 0.3664 0.7450 0.3357 0.054 Uiso 1 1 calc R . .
C83 C 0.3809(6) 0.8318(4) 0.3066(3) 0.063(3) Uani 1 1 d . . .
H83A H 0.3446 0.8733 0.3022 0.095 Uiso 1 1 calc R D .
H83B H 0.3953 0.8202 0.2821 0.095 Uiso 1 1 calc R . .
H83C H 0.4369 0.8313 0.3182 0.095 Uiso 1 1 calc R . .
C84 C 0.2405(7) 0.7878(6) 0.3141(3) 0.099(4) Uani 1 1 d . . .
H84A H 0.2080 0.8303 0.3065 0.149 Uiso 1 1 calc R D .
H84B H 0.2026 0.7627 0.3326 0.149 Uiso 1 1 calc R . .
H84C H 0.2553 0.7708 0.2915 0.149 Uiso 1 1 calc R . .
Sn3 Sn 0.02635(3) 0.31701(2) 0.302378(13) 0.02243(12) Uani 1 1 d . . .
Sn4 Sn 0.12735(3) 0.26365(2) 0.249392(13) 0.02277(12) Uani 1 1 d . . .
C101 C 0.0760(4) 0.3258(3) 0.35550(18) 0.0195(14) Uani 1 1 d . . .
C102 C 0.1609(4) 0.3418(3) 0.3558(2) 0.0283(17) Uani 1 1 d . . .
C103 C 0.1854(4) 0.3543(4) 0.3885(2) 0.045(2) Uani 1 1 d . . .
C104 C 0.1247(5) 0.3492(4) 0.4208(2) 0.055(3) Uani 1 1 d . . .
H104 H 0.1424 0.3557 0.4437 0.066 Uiso 1 1 calc R . .
C105 C 0.0409(4) 0.3352(3) 0.4205(2) 0.0331(18) Uani 1 1 d . . .
C106 C 0.0161(4) 0.3232(3) 0.38780(18) 0.0218(15) Uani 1 1 d . . .
C107 C 0.2749(5) 0.3731(6) 0.3910(3) 0.086(4) Uani 1 1 d . . .
H107 H 0.3059 0.3791 0.3649 0.104 Uiso 1 1 calc R . .
C108 C 0.2607(6) 0.4356(6) 0.4026(3) 0.097(4) Uani 1 1 d . . .
H10A H 0.2195 0.4666 0.3853 0.145 Uiso 1 1 calc R . .
H10B H 0.3188 0.4492 0.4009 0.145 Uiso 1 1 calc R . .
H10C H 0.2349 0.4303 0.4290 0.145 Uiso 1 1 calc R . .
C109 C 0.3360(6) 0.3224(7) 0.4184(4) 0.155(8) Uani 1 1 d . . .
H10D H 0.3166 0.3235 0.4449 0.232 Uiso 1 1 calc R . .
H10E H 0.3984 0.3292 0.4134 0.232 Uiso 1 1 calc R . .
H10F H 0.3321 0.2821 0.4144 0.232 Uiso 1 1 calc R . .
C110 C -0.0228(5) 0.3349(4) 0.45630(19) 0.045(2) Uani 1 1 d . . .
H110 H -0.0815 0.3263 0.4505 0.054 Uiso 1 1 calc R . .
C111 C 0.0148(7) 0.2827(6) 0.4908(3) 0.102(5) Uani 1 1 d . . .
H11D H 0.0082 0.2427 0.4870 0.152 Uiso 1 1 calc R . .
H11E H -0.0188 0.2892 0.5144 0.152 Uiso 1 1 calc R . .
H11F H 0.0786 0.2833 0.4927 0.152 Uiso 1 1 calc R . .
C112 C -0.0414(6) 0.3974(4) 0.4668(3) 0.062(3) Uani 1 1 d . . .
H11G H -0.0870 0.3965 0.4881 0.093 Uiso 1 1 calc R . .
H11H H -0.0634 0.4300 0.4446 0.093 Uiso 1 1 calc R . .
H11I H 0.0144 0.4055 0.4745 0.093 Uiso 1 1 calc R . .
C113 C 0.2209(4) 0.3447(3) 0.31997(19) 0.0256(16) Uani 1 1 d . . .
C114 C 0.2870(4) 0.2935(3) 0.3168(2) 0.0266(16) Uani 1 1 d . . .
C115 C 0.3397(4) 0.2955(3) 0.2830(2) 0.0311(17) Uani 1 1 d . . .
H115 H 0.3819 0.2600 0.2801 0.037 Uiso 1 1 calc R . .
C116 C 0.3321(4) 0.3485(3) 0.2529(2) 0.0340(18) Uani 1 1 d . . .
C117 C 0.2699(4) 0.3987(3) 0.2573(2) 0.0332(18) Uani 1 1 d . . .
H117 H 0.2652 0.4352 0.2372 0.040 Uiso 1 1 calc R . .
C118 C 0.2133(5) 0.3985(3) 0.2899(2) 0.0363(19) Uani 1 1 d . . .
C119 C 0.3001(4) 0.2362(3) 0.3489(2) 0.0293(17) Uani 1 1 d . . .
H119 H 0.2730 0.2480 0.3729 0.035 Uiso 1 1 calc R . .
C120 C 0.2518(5) 0.1862(4) 0.3432(2) 0.044(2) Uani 1 1 d . . .
H12D H 0.1867 0.2013 0.3431 0.067 Uiso 1 1 calc R . .
H12E H 0.2648 0.1492 0.3641 0.067 Uiso 1 1 calc R . .
H12F H 0.2731 0.1760 0.3187 0.067 Uiso 1 1 calc R . .
C121 C 0.4002(4) 0.2086(3) 0.3554(2) 0.0339(18) Uani 1 1 d . . .
H12G H 0.4275 0.1928 0.3333 0.051 Uiso 1 1 calc R . .
H12H H 0.4050 0.1748 0.3786 0.051 Uiso 1 1 calc R . .
H12I H 0.4317 0.2406 0.3584 0.051 Uiso 1 1 calc R . .
C122 C 0.3966(5) 0.3476(4) 0.2178(2) 0.042(2) Uani 1 1 d . . .
H122 H 0.3996 0.3070 0.2115 0.050 Uiso 1 1 calc R . .
C123 C 0.3647(6) 0.3978(4) 0.1825(2) 0.053(2) Uani 1 1 d . . .
H12J H 0.3025 0.3962 0.1782 0.080 Uiso 1 1 calc R . .
H12K H 0.4036 0.3912 0.1601 0.080 Uiso 1 1 calc R . .
H12L H 0.3676 0.4383 0.1865 0.080 Uiso 1 1 calc R . .
C124 C 0.4922(5) 0.3511(4) 0.2265(3) 0.054(2) Uani 1 1 d . . .
H12M H 0.5344 0.3425 0.2054 0.081 Uiso 1 1 calc R . .
H12N H 0.5096 0.3206 0.2503 0.081 Uiso 1 1 calc R . .
H12O H 0.4936 0.3925 0.2295 0.081 Uiso 1 1 calc R . .
C125 C 0.1458(5) 0.4575(3) 0.2925(2) 0.040(2) Uani 1 1 d . . .
H125 H 0.1049 0.4472 0.3158 0.048 Uiso 1 1 calc R . .
C126 C 0.0892(6) 0.4826(3) 0.2589(3) 0.055(3) Uani 1 1 d . . .
H12P H 0.1274 0.4956 0.2359 0.083 Uiso 1 1 calc R . .
H12Q H 0.0448 0.5182 0.2631 0.083 Uiso 1 1 calc R . .
H12R H 0.0578 0.4507 0.2556 0.083 Uiso 1 1 calc R . .
C127 C 0.1975(6) 0.5070(4) 0.2978(3) 0.070(3) Uani 1 1 d . . .
H12S H 0.2360 0.5195 0.2748 0.105 Uiso 1 1 calc R . .
H12T H 0.2349 0.4898 0.3200 0.105 Uiso 1 1 calc R . .
H12U H 0.1543 0.5431 0.3021 0.105 Uiso 1 1 calc R . .
C128 C -0.0758(4) 0.3110(3) 0.38357(18) 0.0208(14) Uani 1 1 d . . .
C129 C -0.1448(4) 0.3610(3) 0.36970(19) 0.0229(15) Uani 1 1 d . . .
C130 C -0.2273(4) 0.3495(3) 0.3623(2) 0.0316(17) Uani 1 1 d . . .
H130 H -0.2730 0.3836 0.3528 0.038 Uiso 1 1 calc R . .
C131 C -0.2453(5) 0.2913(4) 0.3682(2) 0.040(2) Uani 1 1 d . . .
C132 C -0.1786(5) 0.2423(4) 0.3837(2) 0.045(2) Uani 1 1 d . . .
H132 H -0.1905 0.2015 0.3889 0.054 Uiso 1 1 calc R . .
C133 C -0.0950(5) 0.2509(3) 0.3920(2) 0.0322(18) Uani 1 1 d . . .
C134 C -0.1326(4) 0.4271(3) 0.3655(2) 0.0286(16) Uani 1 1 d . . .
H134 H -0.0722 0.4262 0.3747 0.034 Uiso 1 1 calc R . .
C135 C -0.1358(6) 0.4642(3) 0.3231(2) 0.049(2) Uani 1 1 d . . .
H13A H -0.1944 0.4653 0.3134 0.074 Uiso 1 1 calc R . .
H13B H -0.0878 0.4444 0.3077 0.074 Uiso 1 1 calc R . .
H13C H -0.1273 0.5064 0.3212 0.074 Uiso 1 1 calc R . .
C136 C -0.2038(5) 0.4587(3) 0.3899(2) 0.042(2) Uani 1 1 d . . .
H13D H -0.2633 0.4626 0.3802 0.063 Uiso 1 1 calc R . .
H13E H -0.1916 0.4997 0.3889 0.063 Uiso 1 1 calc R . .
H13F H -0.2026 0.4341 0.4165 0.063 Uiso 1 1 calc R . .
C137 C -0.3352(6) 0.2780(5) 0.3609(3) 0.065(3) Uani 1 1 d . . .
H137 H -0.3230 0.2401 0.3509 0.078 Uiso 1 1 calc R . .
C138 C -0.3902(6) 0.3287(6) 0.3320(3) 0.084(4) Uani 1 1 d . . .
H13G H -0.4059 0.3661 0.3416 0.126 Uiso 1 1 calc R . .
H13H H -0.4454 0.3153 0.3280 0.126 Uiso 1 1 calc R . .
H13I H -0.3547 0.3375 0.3076 0.126 Uiso 1 1 calc R . .
C139 C -0.3902(6) 0.2635(5) 0.3992(3) 0.082(4) Uani 1 1 d . . .
H13J H -0.3558 0.2289 0.4172 0.122 Uiso 1 1 calc R . .
H13K H -0.4471 0.2525 0.3950 0.122 Uiso 1 1 calc R . .
H13L H -0.4029 0.2999 0.4099 0.122 Uiso 1 1 calc R . .
C140 C -0.0253(6) 0.1960(3) 0.4097(2) 0.047(2) Uani 1 1 d . . .
H140 H 0.0301 0.2112 0.4133 0.057 Uiso 1 1 calc R . .
C141 C -0.0004(6) 0.1510(3) 0.3837(3) 0.055(3) Uani 1 1 d . . .
H14A H -0.0532 0.1334 0.3816 0.083 Uiso 1 1 calc R . .
H14B H 0.0482 0.1178 0.3947 0.083 Uiso 1 1 calc R . .
H14C H 0.0196 0.1730 0.3582 0.083 Uiso 1 1 calc R . .
C142 C -0.0621(8) 0.1618(6) 0.4496(3) 0.102(4) Uiso 1 1 d . . .
H14D H -0.0871 0.1917 0.4647 0.154 Uiso 1 1 calc R . .
H14E H -0.0130 0.1319 0.4630 0.154 Uiso 1 1 calc R . .
H14F H -0.1094 0.1402 0.4460 0.154 Uiso 1 1 calc R . .
C143 C 0.0722(4) 0.2217(3) 0.21057(19) 0.0244(15) Uani 1 1 d . . .
C144 C -0.0111(4) 0.2479(3) 0.19357(19) 0.0286(17) Uani 1 1 d . . .
C145 C -0.0413(4) 0.2210(3) 0.1684(2) 0.0327(18) Uani 1 1 d . . .
C146 C 0.0136(5) 0.1694(4) 0.1585(2) 0.041(2) Uani 1 1 d . . .
H146 H -0.0078 0.1505 0.1414 0.050 Uiso 1 1 calc R . .
C147 C 0.0992(4) 0.1451(3) 0.1731(2) 0.0343(18) Uani 1 1 d . . .
C148 C 0.1263(4) 0.1714(3) 0.2000(2) 0.0288(17) Uani 1 1 d . . .
C149 C -0.1323(5) 0.2466(4) 0.1496(2) 0.042(2) Uani 1 1 d . . .
H149 H -0.1639 0.2811 0.1610 0.050 Uiso 1 1 calc R . .
C150 C -0.1183(6) 0.2727(5) 0.1065(2) 0.067(3) Uani 1 1 d . . .
H15A H -0.0842 0.3064 0.1019 0.101 Uiso 1 1 calc R . .
H15B H -0.1770 0.2882 0.0952 0.101 Uiso 1 1 calc R . .
H15C H -0.0848 0.2401 0.0948 0.101 Uiso 1 1 calc R . .
C151 C -0.1916(5) 0.1985(4) 0.1575(3) 0.056(3) Uani 1 1 d . . .
H15D H -0.2507 0.2173 0.1472 0.084 Uiso 1 1 calc R . .
H15E H -0.1990 0.1817 0.1852 0.084 Uiso 1 1 calc R . .
H15F H -0.1639 0.1652 0.1452 0.084 Uiso 1 1 calc R . .
C152 C 0.1574(5) 0.0903(4) 0.1608(2) 0.039(2) Uani 1 1 d . . .
H152 H 0.2177 0.0836 0.1716 0.047 Uiso 1 1 calc R . .
C153 C 0.1715(5) 0.1036(5) 0.1169(3) 0.063(3) Uani 1 1 d . . .
H15G H 0.1143 0.1061 0.1056 0.094 Uiso 1 1 calc R . .
H15H H 0.2161 0.0704 0.1098 0.094 Uiso 1 1 calc R . .
H15I H 0.1931 0.1429 0.1072 0.094 Uiso 1 1 calc R . .
C154 C 0.1177(5) 0.0312(4) 0.1768(3) 0.060(3) Uani 1 1 d . . .
H15J H 0.1131 0.0222 0.2048 0.089 Uiso 1 1 calc R . .
H15K H 0.1569 -0.0032 0.1686 0.089 Uiso 1 1 calc R . .
H15L H 0.0576 0.0370 0.1672 0.089 Uiso 1 1 calc R . .
C155 C -0.0655(4) 0.3048(3) 0.20414(18) 0.0239(15) Uani 1 1 d . . .
C156 C -0.1394(4) 0.2983(3) 0.23183(19) 0.0240(16) Uani 1 1 d . . .
C157 C -0.1876(4) 0.3505(3) 0.24122(18) 0.0294(17) Uani 1 1 d . . .
H157 H -0.2365 0.3463 0.2597 0.035 Uiso 1 1 calc R . .
C158 C -0.1681(5) 0.4098(3) 0.22473(19) 0.0302(17) Uani 1 1 d . . .
C159 C -0.0956(4) 0.4140(3) 0.19837(18) 0.0296(17) Uani 1 1 d . . .
H159 H -0.0809 0.4536 0.1868 0.035 Uiso 1 1 calc R . .
C160 C -0.0428(4) 0.3625(3) 0.18803(19) 0.0298(17) Uani 1 1 d . . .
C161 C -0.1657(4) 0.2361(3) 0.2495(2) 0.0334(18) Uani 1 1 d . . .
H161 H -0.1352 0.2074 0.2335 0.040 Uiso 1 1 calc R . .
C162 C -0.1335(5) 0.2097(3) 0.2896(2) 0.0356(18) Uani 1 1 d . . .
H16A H -0.0675 0.2012 0.2886 0.053 Uiso 1 1 calc R . .
H16B H -0.1565 0.1714 0.3010 0.053 Uiso 1 1 calc R . .
H16C H -0.1556 0.2395 0.3052 0.053 Uiso 1 1 calc R . .
C163 C -0.2678(5) 0.2386(4) 0.2491(3) 0.053(2) Uani 1 1 d . . .
H16D H -0.2991 0.2600 0.2683 0.079 Uiso 1 1 calc R . .
H16E H -0.2806 0.1966 0.2552 0.079 Uiso 1 1 calc R . .
H16F H -0.2887 0.2610 0.2237 0.079 Uiso 1 1 calc R . .
C164 C -0.2301(5) 0.4653(3) 0.2339(2) 0.041(2) Uani 1 1 d . . .
H164 H -0.2490 0.4541 0.2617 0.049 Uiso 1 1 calc R . .
C165 C -0.1855(6) 0.5217(3) 0.2269(2) 0.046(2) Uani 1 1 d . . .
H16G H -0.1295 0.5107 0.2405 0.069 Uiso 1 1 calc R . .
H16H H -0.2263 0.5544 0.2363 0.069 Uiso 1 1 calc R . .
H16I H -0.1717 0.5365 0.1994 0.069 Uiso 1 1 calc R . .
C166 C -0.3147(5) 0.4799(4) 0.2114(2) 0.059(3) Uani 1 1 d . . .
H16J H -0.3573 0.5134 0.2192 0.088 Uiso 1 1 calc R . .
H16K H -0.3427 0.4431 0.2165 0.088 Uiso 1 1 calc R . .
H16L H -0.2987 0.4926 0.1839 0.088 Uiso 1 1 calc R . .
C167 C 0.0335(5) 0.3731(3) 0.1576(2) 0.0346(18) Uani 1 1 d . . .
H167 H 0.0695 0.3318 0.1563 0.042 Uiso 1 1 calc R . .
C168 C 0.0972(5) 0.4113(3) 0.1665(2) 0.046(2) Uani 1 1 d . . .
H16M H 0.0655 0.4537 0.1646 0.069 Uiso 1 1 calc R . .
H16N H 0.1493 0.4116 0.1481 0.069 Uiso 1 1 calc R . .
H16O H 0.1178 0.3933 0.1925 0.069 Uiso 1 1 calc R . .
C169 C -0.0055(5) 0.4042(4) 0.1178(2) 0.061(3) Uani 1 1 d . . .
H16P H -0.0531 0.3831 0.1140 0.091 Uiso 1 1 calc R . .
H16Q H 0.0425 0.4015 0.0977 0.091 Uiso 1 1 calc R . .
H16R H -0.0306 0.4476 0.1166 0.091 Uiso 1 1 calc R . .
C170 C 0.2187(4) 0.1498(3) 0.21590(19) 0.0210(15) Uani 1 1 d . . .
C171 C 0.2915(4) 0.1762(3) 0.19651(19) 0.0242(15) Uani 1 1 d . . .
C172 C 0.3747(4) 0.1612(3) 0.21288(19) 0.0240(15) Uani 1 1 d . . .
H172 H 0.4236 0.1792 0.1993 0.029 Uiso 1 1 calc R . .
C173 C 0.3880(4) 0.1207(3) 0.24842(19) 0.0238(15) Uani 1 1 d . . .
C174 C 0.3151(4) 0.0944(3) 0.2665(2) 0.0264(16) Uani 1 1 d . . .
H174 H 0.3230 0.0661 0.2908 0.032 Uiso 1 1 calc R . .
C175 C 0.2319(4) 0.1069(3) 0.2514(2) 0.0254(16) Uani 1 1 d . . .
C176 C 0.2844(5) 0.2178(3) 0.15572(19) 0.0316(17) Uani 1 1 d . . .
H176 H 0.2219 0.2211 0.1479 0.038 Uiso 1 1 calc R . .
C177 C 0.2986(6) 0.2815(3) 0.1539(2) 0.044(2) Uani 1 1 d . . .
H17A H 0.2620 0.2968 0.1746 0.066 Uiso 1 1 calc R . .
H17B H 0.2809 0.3088 0.1291 0.066 Uiso 1 1 calc R . .
H17C H 0.3624 0.2808 0.1570 0.066 Uiso 1 1 calc R . .
C178 C 0.3498(5) 0.1886(4) 0.1274(2) 0.040(2) Uani 1 1 d . . .
H17D H 0.3356 0.2111 0.1011 0.060 Uiso 1 1 calc R . .
H17E H 0.3438 0.1454 0.1312 0.060 Uiso 1 1 calc R . .
H17F H 0.4117 0.1908 0.1318 0.060 Uiso 1 1 calc R . .
C179 C 0.4788(4) 0.1027(3) 0.26619(19) 0.0274(16) Uani 1 1 d . . .
H179 H 0.4673 0.0973 0.2945 0.033 Uiso 1 1 calc R . .
C180 C 0.5399(4) 0.1493(3) 0.2529(2) 0.0308(17) Uani 1 1 d . . .
H18A H 0.5577 0.1526 0.2257 0.046 Uiso 1 1 calc R . .
H18B H 0.5938 0.1363 0.2679 0.046 Uiso 1 1 calc R . .
H18C H 0.5083 0.1895 0.2563 0.046 Uiso 1 1 calc R . .
C181 C 0.5245(5) 0.0394(3) 0.2593(2) 0.0376(19) Uani 1 1 d . . .
H18D H 0.5468 0.0445 0.2325 0.056 Uiso 1 1 calc R . .
H18E H 0.4807 0.0115 0.2651 0.056 Uiso 1 1 calc R . .
H18F H 0.5750 0.0222 0.2761 0.056 Uiso 1 1 calc R . .
C182 C 0.1573(5) 0.0722(3) 0.2720(2) 0.0328(18) Uani 1 1 d . . .
H182 H 0.1052 0.0838 0.2551 0.039 Uiso 1 1 calc R . .
C183 C 0.1242(5) 0.0875(4) 0.3099(2) 0.051(2) Uani 1 1 d . . .
H18G H 0.1714 0.0706 0.3283 0.076 Uiso 1 1 calc R . .
H18H H 0.0702 0.0695 0.3197 0.076 Uiso 1 1 calc R . .
H18I H 0.1095 0.1324 0.3062 0.076 Uiso 1 1 calc R . .
C184 C 0.1916(5) 0.0016(3) 0.2784(3) 0.047(2) Uani 1 1 d . . .
H18J H 0.2143 -0.0079 0.2539 0.071 Uiso 1 1 calc R . .
H18K H 0.1419 -0.0205 0.2891 0.071 Uiso 1 1 calc R . .
H18L H 0.2402 -0.0112 0.2963 0.071 Uiso 1 1 calc R . .
Sn5 Sn 0.42424(5) 0.74623(4) 0.08314(2) 0.0343(2) Uani 0.65 1 d P E 1
Sn6 Sn 0.26130(5) 0.77659(4) 0.05648(2) 0.0324(2) Uani 0.65 1 d P E 1
Sn5A Sn 0.39192(12) 0.71527(11) 0.04950(7) 0.0376(5) Uani 0.30 1 d P E 2
Sn6A Sn 0.28177(11) 0.76553(10) 0.09821(5) 0.0429(5) Uani 0.30 1 d P E 2
Sn5B Sn 0.3834(14) 0.6899(9) 0.0646(6) 0.081(7) Uiso 0.05 1 d P E 3
Sn6B Sn 0.2845(7) 0.8090(5) 0.0630(3) 0.025(2) Uiso 0.05 1 d P E 3
C201 C 0.5457(5) 0.6948(4) 0.0568(3) 0.051(2) Uani 1 1 d . . .
C202 C 0.5947(5) 0.6509(3) 0.0859(2) 0.044(2) Uani 1 1 d . E .
C203 C 0.6818(4) 0.6231(3) 0.0774(2) 0.0323(17) Uani 1 1 d . . .
C204 C 0.7183(4) 0.6421(3) 0.04013(19) 0.0298(17) Uani 1 1 d . E .
H204 H 0.7792 0.6253 0.0345 0.036 Uiso 1 1 calc R . .
C205 C 0.6712(5) 0.6834(3) 0.0113(2) 0.0320(17) Uani 1 1 d . . .
C206 C 0.5814(5) 0.7103(3) 0.0193(2) 0.043(2) Uani 1 1 d . E .
C207 C 0.7388(5) 0.5727(3) 0.1058(2) 0.0344(18) Uani 1 1 d . E .
H207 H 0.7011 0.5628 0.1302 0.041 Uiso 1 1 calc R . .
C208 C 0.7668(5) 0.5139(3) 0.0918(2) 0.047(2) Uani 1 1 d . . .
H20D H 0.7143 0.5039 0.0825 0.071 Uiso 1 1 calc R E .
H20E H 0.7910 0.4799 0.1129 0.071 Uiso 1 1 calc R . .
H20F H 0.8131 0.5200 0.0709 0.071 Uiso 1 1 calc R . .
C209 C 0.8216(5) 0.5926(4) 0.1150(2) 0.050(2) Uani 1 1 d . . .
H20G H 0.8628 0.5985 0.0922 0.075 Uiso 1 1 calc R E .
H20H H 0.8518 0.5607 0.1358 0.075 Uiso 1 1 calc R . .
H20I H 0.8041 0.6314 0.1229 0.075 Uiso 1 1 calc R . .
C210 C 0.7211(5) 0.7000(4) -0.0283(2) 0.049(2) Uani 1 1 d . E .
H210 H 0.6773 0.7286 -0.0465 0.059 Uiso 1 1 calc R . .
C211 C 0.7573(7) 0.6431(5) -0.0438(2) 0.075(3) Uani 1 1 d . . .
H21D H 0.8016 0.6148 -0.0267 0.112 Uiso 1 1 calc R E .
H21E H 0.7860 0.6557 -0.0694 0.112 Uiso 1 1 calc R . .
H21F H 0.7075 0.6223 -0.0453 0.112 Uiso 1 1 calc R . .
C212 C 0.7980(6) 0.7335(4) -0.0263(3) 0.070(3) Uani 1 1 d . . .
H21G H 0.7745 0.7692 -0.0156 0.104 Uiso 1 1 calc R E .
H21H H 0.8250 0.7474 -0.0521 0.104 Uiso 1 1 calc R . .
H21I H 0.8439 0.7053 -0.0099 0.104 Uiso 1 1 calc R . .
C213 C 0.5474(5) 0.6339(4) 0.1265(3) 0.050(2) Uani 1 1 d . . .
C214 C 0.5524(6) 0.6657(4) 0.1544(3) 0.057(3) Uani 1 1 d . E .
C215 C 0.5024(6) 0.6499(4) 0.1890(3) 0.064(3) Uani 1 1 d . . .
H215 H 0.5041 0.6721 0.2078 0.077 Uiso 1 1 calc R E .
C216 C 0.4516(6) 0.6048(5) 0.1973(3) 0.060(3) Uani 1 1 d . E .
C217 C 0.4488(5) 0.5733(4) 0.1701(3) 0.063(3) Uani 1 1 d . . .
H217 H 0.4136 0.5416 0.1755 0.076 Uiso 1 1 calc R E .
C218 C 0.4964(6) 0.5863(4) 0.1344(3) 0.054(2) Uani 1 1 d . E .
C219 C 0.6129(6) 0.7127(3) 0.1496(3) 0.066(3) Uani 1 1 d . . .
H219 H 0.6452 0.7170 0.1237 0.079 Uiso 1 1 calc R E .
C220 C 0.5590(9) 0.7759(6) 0.1523(4) 0.119(5) Uiso 1 1 d . E .
H22B H 0.5135 0.7896 0.1330 0.178 Uiso 1 1 calc R . .
H22C H 0.5998 0.8058 0.1476 0.178 Uiso 1 1 calc R . .
H22D H 0.5292 0.7728 0.1778 0.178 Uiso 1 1 calc R . .
C221 C 0.6826(8) 0.6917(5) 0.1799(3) 0.079(3) Uani 1 1 d . E .
H22E H 0.6523 0.6909 0.2052 0.118 Uiso 1 1 calc R . .
H22F H 0.7254 0.7203 0.1747 0.118 Uiso 1 1 calc R . .
H22G H 0.7151 0.6502 0.1794 0.118 Uiso 1 1 calc R . .
C222 C 0.3988(6) 0.5844(4) 0.2351(3) 0.071(3) Uani 1 1 d . . .
H222 H 0.3372 0.5802 0.2297 0.085 Uiso 1 1 calc R E .
C223 C 0.3900(8) 0.6331(5) 0.2613(3) 0.099(4) Uani 1 1 d . E .
H22H H 0.3528 0.6199 0.2846 0.149 Uiso 1 1 calc R . .
H22I H 0.3618 0.6740 0.2469 0.149 Uiso 1 1 calc R . .
H22J H 0.4500 0.6350 0.2682 0.149 Uiso 1 1 calc R . .
C224 C 0.4447(6) 0.5244(4) 0.2585(3) 0.059(3) Uani 1 1 d . E .
H22K H 0.4546 0.4934 0.2435 0.089 Uiso 1 1 calc R . .
H22L H 0.4068 0.5111 0.2816 0.089 Uiso 1 1 calc R . .
H22M H 0.5027 0.5295 0.2659 0.089 Uiso 1 1 calc R . .
C225 C 0.4962(6) 0.5478(4) 0.1056(3) 0.069(3) Uani 1 1 d . . .
H225 H 0.5309 0.5659 0.0818 0.082 Uiso 1 1 calc R E .
C226 C 0.4030(6) 0.5444(5) 0.0945(3) 0.076(3) Uani 1 1 d . E .
H22N H 0.3695 0.5237 0.1171 0.113 Uiso 1 1 calc R . .
H22O H 0.4095 0.5212 0.0747 0.113 Uiso 1 1 calc R . .
H22P H 0.3703 0.5863 0.0845 0.113 Uiso 1 1 calc R . .
C227 C 0.5444(6) 0.4798(4) 0.1216(3) 0.076(3) Uani 1 1 d . E .
H22Q H 0.6046 0.4799 0.1293 0.114 Uiso 1 1 calc R . .
H22R H 0.5499 0.4570 0.1017 0.114 Uiso 1 1 calc R . .
H22S H 0.5090 0.4600 0.1438 0.114 Uiso 1 1 calc R . .
C228 C 0.5234(5) 0.7516(4) -0.0118(2) 0.047(2) Uani 1 1 d . . .
C229 C 0.4690(6) 0.7272(4) -0.0310(3) 0.075(3) Uani 1 1 d D E .
C230 C 0.4107(6) 0.7655(4) -0.0576(3) 0.064(3) Uani 1 1 d . . .
H230 H 0.3722 0.7481 -0.0692 0.077 Uiso 1 1 calc R E .
C231 C 0.4070(5) 0.8289(3) -0.0676(2) 0.0399(19) Uani 1 1 d . E .
C232 C 0.4616(5) 0.8527(3) -0.0493(2) 0.0347(18) Uani 1 1 d . . .
H232 H 0.4590 0.8961 -0.0557 0.042 Uiso 1 1 calc R E .
C233 C 0.5212(4) 0.8159(3) -0.0213(2) 0.0345(18) Uani 1 1 d . E .
C234 C 0.4835(11) 0.6574(6) -0.0338(5) 0.058(4) Uiso 0.46 1 d PD E 1
H234 H 0.5211 0.6316 -0.0123 0.070 Uiso 0.46 1 calc PR E 1
C235 C 0.3917(11) 0.6331(10) -0.0295(6) 0.071(6) Uiso 0.46 1 d PD E 1
H23G H 0.3607 0.6495 -0.0535 0.107 Uiso 0.46 1 calc PR E 1
H23H H 0.3537 0.6468 -0.0087 0.107 Uiso 0.46 1 calc PR E 1
H23I H 0.4036 0.5879 -0.0237 0.107 Uiso 0.46 1 calc PR E 1
C236 C 0.5291(12) 0.6420(9) -0.0720(5) 0.060(6) Uiso 0.46 1 d PD E 1
H23J H 0.5170 0.6021 -0.0736 0.091 Uiso 0.46 1 calc PR E 1
H23K H 0.5943 0.6402 -0.0722 0.091 Uiso 0.46 1 calc PR E 1
H23L H 0.5044 0.6742 -0.0939 0.091 Uiso 0.46 1 calc PR E 1
C23D C 0.4628(9) 0.6571(6) -0.0131(4) 0.058(4) Uiso 0.54 1 d PD E 2
H23M H 0.5033 0.6383 0.0086 0.070 Uiso 0.54 1 calc PR E 2
C23E C 0.3654(9) 0.6434(8) -0.0025(5) 0.062(5) Uiso 0.54 1 d PD E 2
H23N H 0.3303 0.6574 -0.0255 0.093 Uiso 0.54 1 calc PR E 2
H23O H 0.3368 0.6651 0.0169 0.093 Uiso 0.54 1 calc PR E 2
H23P H 0.3680 0.5989 0.0077 0.093 Uiso 0.54 1 calc PR E 2
C23F C 0.4987(12) 0.6333(9) -0.0497(5) 0.079(6) Uiso 0.54 1 d PD E 2
H23Q H 0.4829 0.5927 -0.0471 0.119 Uiso 0.54 1 calc PR E 2
H23R H 0.5644 0.6301 -0.0527 0.119 Uiso 0.54 1 calc PR E 2
H23S H 0.4714 0.6623 -0.0723 0.119 Uiso 0.54 1 calc PR E 2
C237 C 0.3466(5) 0.8681(4) -0.0991(2) 0.045(2) Uani 1 1 d . . .
H237 H 0.2937 0.8472 -0.0979 0.054 Uiso 1 1 calc R E .
C238 C 0.3093(6) 0.9330(4) -0.0950(3) 0.059(3) Uani 1 1 d . E .
H23T H 0.2834 0.9314 -0.0689 0.088 Uiso 1 1 calc R . .
H23U H 0.2624 0.9524 -0.1133 0.088 Uiso 1 1 calc R . .
H23V H 0.3579 0.9572 -0.1002 0.088 Uiso 1 1 calc R . .
C239 C 0.3929(5) 0.8712(4) -0.1390(3) 0.064(3) Uani 1 1 d . E .
H23W H 0.4425 0.8943 -0.1422 0.096 Uiso 1 1 calc R . .
H23X H 0.3492 0.8921 -0.1585 0.096 Uiso 1 1 calc R . .
H23Y H 0.4167 0.8294 -0.1419 0.096 Uiso 1 1 calc R . .
C240 C 0.5811(5) 0.8454(3) -0.0039(2) 0.039(2) Uani 1 1 d . . .
H240 H 0.6198 0.8117 0.0141 0.047 Uiso 1 1 calc R E .
C241 C 0.5296(7) 0.8902(5) 0.0194(3) 0.076(3) Uani 1 1 d . E .
H24G H 0.4969 0.9265 0.0021 0.114 Uiso 1 1 calc R . .
H24H H 0.5723 0.9030 0.0330 0.114 Uiso 1 1 calc R . .
H24I H 0.4868 0.8696 0.0379 0.114 Uiso 1 1 calc R . .
C242 C 0.6427(6) 0.8795(4) -0.0334(2) 0.051(2) Uani 1 1 d . E .
H24J H 0.6765 0.8517 -0.0486 0.077 Uiso 1 1 calc R . .
H24K H 0.6849 0.8941 -0.0205 0.077 Uiso 1 1 calc R . .
H24L H 0.6068 0.9148 -0.0503 0.077 Uiso 1 1 calc R . .
C243 C 0.1370(4) 0.8090(3) 0.0881(2) 0.0279(16) Uani 1 1 d . . .
C244 C 0.1209(5) 0.8593(3) 0.1047(2) 0.0302(17) Uani 1 1 d . E .
C245 C 0.0323(4) 0.8849(3) 0.11343(19) 0.0266(16) Uani 1 1 d . . .
C246 C -0.0376(4) 0.8599(3) 0.10498(19) 0.0297(17) Uani 1 1 d . E .
H246 H -0.0976 0.8772 0.1115 0.036 Uiso 1 1 calc R . .
C247 C -0.0240(4) 0.8111(3) 0.08756(18) 0.0256(16) Uani 1 1 d . . .
C248 C 0.0657(5) 0.7850(3) 0.07960(18) 0.0278(16) Uani 1 1 d . E .
C249 C 0.0094(6) 0.9387(4) 0.1325(2) 0.049(2) Uani 1 1 d . E .
H249 H 0.0664 0.9541 0.1332 0.059 Uiso 1 1 calc R . .
C250 C -0.0556(7) 0.9912(5) 0.1108(3) 0.074(3) Uiso 1 1 d . . .
H25B H -0.0410 0.9965 0.0833 0.111 Uiso 1 1 calc R E .
H25C H -0.0516 1.0291 0.1182 0.111 Uiso 1 1 calc R . .
H25D H -0.1170 0.9825 0.1168 0.111 Uiso 1 1 calc R . .
C251 C -0.0264(7) 0.9153(5) 0.1751(3) 0.085(3) Uiso 1 1 d . . .
H25E H -0.0280 0.9471 0.1891 0.128 Uiso 1 1 calc R E .
H25F H 0.0138 0.8776 0.1875 0.128 Uiso 1 1 calc R . .
H25G H -0.0872 0.9065 0.1754 0.128 Uiso 1 1 calc R . .
C252 C -0.1060(5) 0.7903(4) 0.0780(2) 0.0372(19) Uani 1 1 d . E .
H252 H -0.0846 0.7571 0.0640 0.045 Uiso 1 1 calc R . .
C253 C -0.1671(6) 0.8431(4) 0.0516(2) 0.059(3) Uani 1 1 d . . .
H25H H -0.1881 0.8766 0.0645 0.089 Uiso 1 1 calc R E .
H25I H -0.2190 0.8279 0.0458 0.089 Uiso 1 1 calc R . .
H25J H -0.1330 0.8584 0.0277 0.089 Uiso 1 1 calc R . .
C254 C -0.1603(5) 0.7631(4) 0.1144(2) 0.050(2) Uani 1 1 d . . .
H25K H -0.1225 0.7270 0.1299 0.074 Uiso 1 1 calc R E .
H25L H -0.2133 0.7506 0.1074 0.074 Uiso 1 1 calc R . .
H25M H -0.1797 0.7942 0.1293 0.074 Uiso 1 1 calc R . .
C255 C 0.2005(5) 0.8820(4) 0.1131(2) 0.0360(18) Uani 1 1 d . . .
C256 C 0.2370(5) 0.8585(4) 0.1494(2) 0.045(2) Uani 1 1 d . E .
C257 C 0.3150(6) 0.8779(5) 0.1563(3) 0.062(3) Uani 1 1 d . . .
H257 H 0.3412 0.8605 0.1803 0.075 Uiso 1 1 calc R E .
C258 C 0.3549(6) 0.9206(4) 0.1298(3) 0.049(2) Uani 1 1 d . E .
C259 C 0.3174(5) 0.9438(3) 0.0943(2) 0.0373(19) Uani 1 1 d . . .
H259 H 0.3442 0.9738 0.0757 0.045 Uiso 1 1 calc R E .
C260 C 0.2418(5) 0.9249(3) 0.0848(2) 0.0332(18) Uani 1 1 d . E .
C261 C 0.1992(7) 0.8093(5) 0.1796(3) 0.082(3) Uani 0.65 1 d PD E 1
H261 H 0.1353 0.8112 0.1741 0.098 Uiso 0.65 1 calc PR E 1
C262 C 0.2533(10) 0.7427(5) 0.1785(4) 0.067(4) Uiso 0.65 1 d PD E 1
H2FC H 0.3175 0.7413 0.1810 0.100 Uiso 0.65 1 calc PR E 1
H2FD H 0.2448 0.7337 0.1542 0.100 Uiso 0.65 1 calc PR E 1
H2FE H 0.2309 0.7119 0.1998 0.100 Uiso 0.65 1 calc PR E 1
C263 C 0.2007(10) 0.8160(7) 0.2206(3) 0.066(4) Uiso 0.65 1 d PD E 1
H26G H 0.2632 0.8110 0.2274 0.099 Uiso 0.65 1 calc PR E 1
H26H H 0.1713 0.7844 0.2384 0.099 Uiso 0.65 1 calc PR E 1
H26I H 0.1685 0.8570 0.2224 0.099 Uiso 0.65 1 calc PR E 1
C26A C 0.1992(7) 0.8093(5) 0.1796(3) 0.082(3) Uani 0.35 1 d PD E 2
H26J H 0.1528 0.7928 0.1694 0.098 Uiso 0.35 1 calc PR E 2
C26B C 0.2617(15) 0.7575(9) 0.2066(7) 0.067(4) Uiso 0.35 1 d PD E 2
H26K H 0.3233 0.7537 0.1952 0.100 Uiso 0.35 1 calc PR E 2
H26L H 0.2404 0.7183 0.2104 0.100 Uiso 0.35 1 calc PR E 2
H26M H 0.2609 0.7676 0.2314 0.100 Uiso 0.35 1 calc PR E 2
C26C C 0.155(2) 0.8559(13) 0.2049(9) 0.133(15) Uiso 0.35 1 d PD E 2
H26N H 0.2020 0.8740 0.2123 0.199 Uiso 0.35 1 calc PR E 2
H26O H 0.1245 0.8338 0.2279 0.199 Uiso 0.35 1 calc PR E 2
H26P H 0.1111 0.8887 0.1900 0.199 Uiso 0.35 1 calc PR E 2
C264 C 0.4371(6) 0.9422(4) 0.1397(3) 0.056(2) Uani 1 1 d . . .
H264 H 0.4640 0.9089 0.1615 0.067 Uiso 1 1 calc R E .
C265 C 0.5094(6) 0.9480(5) 0.1086(3) 0.066(3) Uani 1 1 d . E .
H26Q H 0.5286 0.9084 0.1017 0.099 Uiso 1 1 calc R . .
H26R H 0.5608 0.9597 0.1175 0.099 Uiso 1 1 calc R . .
H26S H 0.4863 0.9796 0.0861 0.099 Uiso 1 1 calc R . .
C266 C 0.4068(6) 0.9992(4) 0.1553(4) 0.086(4) Uani 1 1 d . E .
H26T H 0.4587 1.0097 0.1647 0.129 Uiso 1 1 calc R . .
H26U H 0.3615 0.9910 0.1764 0.129 Uiso 1 1 calc R . .
H26V H 0.3807 1.0338 0.1349 0.129 Uiso 1 1 calc R . .
C267 C 0.2024(5) 0.9523(3) 0.0459(2) 0.0349(18) Uani 1 1 d . . .
H267 H 0.1592 0.9260 0.0430 0.042 Uiso 1 1 calc R E .
C268 C 0.2708(6) 0.9547(4) 0.0121(2) 0.058(2) Uani 1 1 d . E .
H26W H 0.3081 0.9854 0.0118 0.087 Uiso 1 1 calc R . .
H26X H 0.2392 0.9661 -0.0117 0.087 Uiso 1 1 calc R . .
H26Y H 0.3091 0.9141 0.0145 0.087 Uiso 1 1 calc R . .
C269 C 0.1496(6) 1.0171(4) 0.0432(3) 0.052(2) Uani 1 1 d . E .
H26Z H 0.1906 1.0444 0.0451 0.078 Uiso 1 1 calc R . .
H2FA H 0.1033 1.0163 0.0642 0.078 Uiso 1 1 calc R . .
H2FB H 0.1209 1.0323 0.0186 0.078 Uiso 1 1 calc R . .
C270 C 0.0844(5) 0.7326(3) 0.0601(2) 0.040(2) Uani 1 1 d . . .
C271 C 0.0893(6) 0.7460(4) 0.0194(2) 0.048(2) Uani 1 1 d . E .
C272 C 0.1105(7) 0.6982(4) 0.0017(3) 0.064(3) Uani 1 1 d . . .
H272 H 0.1125 0.7074 -0.0254 0.076 Uiso 1 1 calc R E .
C273 C 0.1289(6) 0.6378(4) 0.0215(2) 0.047(2) Uani 1 1 d . E .
C274 C 0.1248(5) 0.6245(4) 0.0610(2) 0.046(2) Uani 1 1 d . . .
H274 H 0.1355 0.5827 0.0752 0.056 Uiso 1 1 calc R E .
C275 C 0.1049(5) 0.6720(4) 0.0806(2) 0.041(2) Uani 1 1 d . E .
C276 C 0.0662(7) 0.8125(4) -0.0066(3) 0.065(3) Uani 1 1 d . . .
H276 H 0.0507 0.8417 0.0105 0.078 Uiso 1 1 calc R E .
C277 C 0.1437(9) 0.8309(5) -0.0330(3) 0.107(5) Uani 1 1 d . E .
H27G H 0.1971 0.8239 -0.0182 0.160 Uiso 1 1 calc R . .
H27H H 0.1290 0.8747 -0.0460 0.160 Uiso 1 1 calc R . .
H27I H 0.1558 0.8062 -0.0520 0.160 Uiso 1 1 calc R . .
C278 C -0.0175(9) 0.8193(5) -0.0300(3) 0.088(4) Uani 1 1 d . E .
H27J H -0.0351 0.8625 -0.0437 0.132 Uiso 1 1 calc R . .
H27K H -0.0675 0.8060 -0.0125 0.132 Uiso 1 1 calc R . .
H27L H -0.0026 0.7936 -0.0485 0.132 Uiso 1 1 calc R . .
C279 C 0.1438(8) 0.5860(4) 0.0002(3) 0.070(3) Uani 1 1 d . . .
H279 H 0.1768 0.6013 -0.0247 0.084 Uiso 1 1 calc R E .
C280 C 0.1996(8) 0.5287(4) 0.0198(3) 0.093(4) Uani 1 1 d . E .
H28A H 0.1707 0.5126 0.0448 0.139 Uiso 1 1 calc R . .
H28B H 0.2590 0.5369 0.0233 0.139 Uiso 1 1 calc R . .
H28C H 0.2066 0.4984 0.0043 0.139 Uiso 1 1 calc R . .
C281 C 0.0521(9) 0.5763(5) -0.0097(3) 0.100(4) Uani 1 1 d . E .
H28D H 0.0617 0.5488 -0.0271 0.150 Uiso 1 1 calc R . .
H28E H 0.0170 0.6162 -0.0222 0.150 Uiso 1 1 calc R . .
H28F H 0.0194 0.5579 0.0138 0.150 Uiso 1 1 calc R . .
C282 C 0.1014(5) 0.6543(3) 0.1247(2) 0.040(2) Uani 1 1 d . . .
H282 H 0.0881 0.6934 0.1335 0.048 Uiso 1 1 calc R E .
C283 C 0.1919(5) 0.6171(4) 0.1413(3) 0.062(3) Uani 1 1 d . E .
H28G H 0.2035 0.5765 0.1356 0.093 Uiso 1 1 calc R . .
H28H H 0.1886 0.6121 0.1691 0.093 Uiso 1 1 calc R . .
H28I H 0.2409 0.6394 0.1297 0.093 Uiso 1 1 calc R . .
C284 C 0.0267(5) 0.6183(4) 0.1412(3) 0.052(2) Uani 1 1 d . E .
H28J H -0.0312 0.6432 0.1326 0.078 Uiso 1 1 calc R . .
H28K H 0.0258 0.6084 0.1692 0.078 Uiso 1 1 calc R . .
H28L H 0.0371 0.5801 0.1325 0.078 Uiso 1 1 calc R . .
C301 C 0.7883(19) 0.8490(12) 0.5585(8) 0.124(10) Uiso 0.50 1 d PD F 1
H30A H 0.8152 0.8232 0.5410 0.186 Uiso 0.50 1 calc PR F 1
H30B H 0.7328 0.8355 0.5710 0.186 Uiso 0.50 1 calc PR F 1
H30C H 0.8309 0.8453 0.5780 0.186 Uiso 0.50 1 calc PR F 1
C302 C 0.766(2) 0.9193(14) 0.5349(9) 0.149(12) Uiso 0.50 1 d PD F 1
H30D H 0.7333 0.9241 0.5116 0.179 Uiso 0.50 1 calc PR F 1
H30E H 0.7317 0.9465 0.5508 0.179 Uiso 0.50 1 calc PR F 1
O303 O 0.8588(15) 0.9287(10) 0.5261(6) 0.149(8) Uiso 0.50 1 d P F 1
C304 C 0.837(2) 0.9961(18) 0.4995(12) 0.193(16) Uiso 0.50 1 d PD F 1
H30F H 0.8047 1.0270 0.5133 0.231 Uiso 0.50 1 calc PR F 1
H30G H 0.8048 0.9983 0.4765 0.231 Uiso 0.50 1 calc PR F 1
C305 C 0.942(3) 0.999(2) 0.4908(14) 0.26(2) Uiso 0.50 1 d PD F 1
H30H H 0.9708 0.9912 0.5150 0.383 Uiso 0.50 1 calc PR F 1
H30I H 0.9489 1.0395 0.4748 0.383 Uiso 0.50 1 calc PR F 1
H30J H 0.9695 0.9670 0.4772 0.383 Uiso 0.50 1 calc PR F 1

loop_
_atom_site_aniso_label
_atom_site_aniso_U_11
_atom_site_aniso_U_22
_atom_site_aniso_U_33
_atom_site_aniso_U_23
_atom_site_aniso_U_13
_atom_site_aniso_U_12
Sn1 0.0447(4) 0.0265(3) 0.0697(4) 0.0126(3) 0.0115(3) 0.0009(3)
Sn2 0.0459(4) 0.0269(3) 0.0504(4) 0.0005(3) 0.0116(3) -0.0039(3)
C1 0.024(4) 0.023(4) 0.041(5) 0.004(3) 0.000(3) 0.006(3)
C2 0.027(4) 0.028(4) 0.026(4) 0.008(3) -0.002(3) 0.001(3)
C3 0.018(4) 0.035(4) 0.033(4) -0.002(3) -0.008(3) 0.010(3)
C4 0.021(4) 0.027(4) 0.036(4) -0.002(3) -0.003(3) 0.000(3)
C5 0.017(3) 0.022(4) 0.035(4) 0.000(3) -0.005(3) 0.000(3)
C6 0.019(4) 0.029(4) 0.032(4) -0.004(3) -0.002(3) 0.005(3)
C7 0.030(4) 0.041(4) 0.024(4) -0.004(3) 0.000(3) -0.009(3)
C8 0.050(5) 0.036(4) 0.034(5) -0.012(4) 0.004(4) -0.003(4)
C9 0.043(5) 0.052(5) 0.034(5) -0.014(4) -0.009(4) -0.008(4)
C10 0.027(4) 0.019(3) 0.036(4) -0.001(3) 0.006(3) -0.001(3)
C11 0.038(5) 0.045(5) 0.054(5) -0.020(4) 0.022(4) -0.009(4)
C12 0.050(5) 0.032(4) 0.037(5) 0.003(4) 0.012(4) 0.003(4)
C13 0.050(5) 0.039(5) 0.026(4) 0.004(4) 0.003(4) -0.004(4)
C14 0.047(5) 0.032(4) 0.031(4) -0.008(3) 0.005(4) -0.015(4)
C15 0.049(5) 0.040(4) 0.025(4) -0.010(4) 0.008(4) -0.021(4)
C16 0.070(6) 0.026(4) 0.036(5) -0.004(4) 0.013(4) -0.015(4)
C17 0.100(9) 0.060(6) 0.030(5) 0.014(5) -0.014(5) 0.018(6)
C18 0.057(6) 0.093(8) 0.035(5) 0.011(5) -0.003(5) 0.023(6)
C19 0.032(4) 0.022(4) 0.026(4) -0.003(3) 0.010(3) -0.004(3)
C20 0.045(5) 0.041(5) 0.050(5) -0.014(4) -0.005(4) 0.001(4)
C21 0.038(5) 0.040(5) 0.043(5) -0.007(4) 0.013(4) -0.002(4)
C22 0.093(7) 0.045(5) 0.029(5) -0.003(4) 0.008(5) -0.039(5)
C22A 0.093(7) 0.045(5) 0.029(5) -0.003(4) 0.008(5) -0.039(5)
C28 0.024(4) 0.017(3) 0.038(4) 0.005(3) -0.006(3) -0.001(3)
C29 0.026(4) 0.020(4) 0.053(5) -0.007(3) -0.003(4) 0.000(3)
C30 0.033(4) 0.027(4) 0.055(5) -0.006(4) -0.010(4) 0.002(3)
C31 0.045(5) 0.026(4) 0.045(5) -0.005(4) -0.005(4) 0.001(4)
C32 0.031(4) 0.032(4) 0.049(5) -0.010(4) -0.005(4) 0.002(4)
C33 0.021(4) 0.028(4) 0.039(5) 0.004(3) 0.003(3) 0.003(3)
C34 0.029(4) 0.026(4) 0.062(6) -0.012(4) -0.013(4) 0.005(3)
C35 0.054(6) 0.041(5) 0.067(6) -0.012(5) -0.021(5) 0.010(4)
C36 0.041(5) 0.041(5) 0.110(8) -0.011(5) -0.020(5) -0.011(4)
C37 0.044(5) 0.036(5) 0.078(7) -0.028(5) -0.019(5) 0.014(4)
C37A 0.044(5) 0.036(5) 0.078(7) -0.028(5) -0.019(5) 0.014(4)
C40 0.023(4) 0.028(4) 0.041(5) -0.001(3) -0.001(3) 0.001(3)
C41 0.034(5) 0.038(5) 0.056(6) 0.007(4) -0.006(4) -0.003(4)
C42 0.030(4) 0.052(5) 0.042(5) 0.005(4) 0.002(4) 0.002(4)
C43 0.028(4) 0.024(4) 0.021(4) 0.002(3) 0.011(3) 0.002(3)
C44 0.021(4) 0.022(4) 0.026(4) 0.004(3) 0.014(3) -0.005(3)
C45 0.027(4) 0.028(4) 0.051(5) -0.007(4) 0.014(4) -0.003(3)
C46 0.030(4) 0.028(4) 0.043(5) -0.001(4) 0.017(4) -0.001(3)
C47 0.020(4) 0.033(4) 0.025(4) -0.001(3) 0.013(3) 0.005(3)
C48 0.030(4) 0.027(4) 0.021(4) 0.005(3) 0.005(3) 0.004(3)
C49 0.029(5) 0.031(5) 0.109(8) -0.021(5) 0.010(5) 0.007(4)
C50 0.039(5) 0.021(4) 0.148(10) 0.027(5) 0.017(6) 0.003(4)
C51 0.049(6) 0.066(7) 0.155(11) -0.071(8) 0.037(7) -0.017(5)
C52 0.019(4) 0.053(5) 0.027(4) -0.008(4) 0.005(3) 0.000(3)
C53 0.015(4) 0.077(6) 0.044(5) 0.008(5) 0.006(4) -0.008(4)
C54 0.036(5) 0.087(7) 0.038(5) -0.003(5) -0.007(4) 0.003(5)
C55 0.016(3) 0.006(3) 0.040(4) 0.004(3) 0.013(3) 0.006(3)
C56 0.035(4) 0.025(4) 0.036(5) 0.003(3) 0.009(4) 0.004(3)
C57 0.041(5) 0.028(4) 0.037(5) -0.004(3) -0.009(4) 0.000(4)
C58 0.025(4) 0.028(4) 0.052(5) 0.001(4) 0.008(4) -0.010(3)
C59 0.027(4) 0.036(4) 0.035(5) 0.003(4) 0.018(4) -0.005(3)
C60 0.020(4) 0.018(3) 0.041(5) 0.003(3) 0.009(3) 0.008(3)
C61 0.038(5) 0.044(5) 0.034(5) -0.007(4) -0.001(4) 0.009(4)
C62 0.048(5) 0.055(5) 0.041(5) 0.013(4) 0.011(4) 0.006(4)
C63 0.059(6) 0.084(7) 0.043(6) -0.017(5) 0.000(5) 0.002(5)
C64 0.033(5) 0.046(5) 0.064(6) 0.000(4) 0.014(4) -0.013(4)
C64A 0.033(5) 0.046(5) 0.064(6) 0.000(4) 0.014(4) -0.013(4)
C67 0.030(4) 0.036(4) 0.029(4) -0.003(3) 0.012(3) 0.000(3)
C68 0.039(5) 0.048(5) 0.051(5) -0.016(4) 0.003(4) 0.011(4)
C69 0.052(5) 0.043(5) 0.037(5) 0.003(4) -0.002(4) 0.002(4)
C70 0.024(4) 0.028(4) 0.048(5) -0.006(4) 0.013(4) 0.005(3)
C71 0.038(5) 0.043(5) 0.060(6) 0.002(4) 0.029(4) 0.004(4)
C72 0.083(8) 0.046(6) 0.086(8) -0.012(6) 0.054(6) 0.014(5)
C73 0.073(7) 0.050(6) 0.090(8) -0.004(6) 0.047(6) 0.021(5)
C74 0.040(5) 0.042(5) 0.068(7) 0.017(5) 0.010(5) 0.020(4)
C75 0.023(4) 0.034(4) 0.045(5) 0.007(4) 0.013(4) 0.007(3)
C76 0.077(7) 0.034(5) 0.030(5) -0.009(4) 0.027(4) -0.002(4)
C77 0.065(7) 0.084(8) 0.066(7) -0.004(6) 0.009(6) 0.005(6)
C78 0.070(7) 0.097(8) 0.045(6) 0.000(6) 0.022(5) -0.028(6)
C82 0.030(4) 0.049(5) 0.041(5) 0.009(4) -0.009(4) 0.005(4)
C83 0.059(6) 0.068(6) 0.061(6) -0.014(5) 0.019(5) -0.021(5)
C84 0.063(7) 0.149(11) 0.064(7) 0.041(7) -0.013(6) -0.047(7)
Sn3 0.0175(2) 0.0244(2) 0.0276(3) -0.0128(2) -0.0004(2) -0.00056(19)
Sn4 0.0190(2) 0.0247(2) 0.0268(3) -0.0128(2) -0.0005(2) -0.00050(19)
C101 0.016(3) 0.019(3) 0.027(4) -0.014(3) 0.003(3) 0.001(3)
C102 0.011(3) 0.046(4) 0.035(4) -0.027(4) 0.002(3) -0.001(3)
C103 0.012(4) 0.087(6) 0.052(5) -0.056(5) 0.005(3) -0.001(4)
C104 0.019(4) 0.115(8) 0.044(5) -0.054(5) -0.009(4) 0.010(5)
C105 0.019(4) 0.053(5) 0.026(4) -0.014(4) -0.005(3) 0.006(3)
C106 0.017(3) 0.018(3) 0.028(4) -0.010(3) -0.001(3) 0.008(3)
C107 0.023(5) 0.183(12) 0.103(8) -0.116(9) 0.016(5) -0.036(6)
C108 0.041(6) 0.174(12) 0.128(10) -0.124(10) 0.033(6) -0.046(7)
C109 0.019(5) 0.285(18) 0.241(16) -0.244(16) -0.050(8) 0.043(8)
C110 0.027(4) 0.081(6) 0.016(4) -0.010(4) 0.000(3) 0.011(4)
C111 0.073(8) 0.158(12) 0.032(6) 0.001(6) -0.007(5) 0.050(8)
C112 0.040(5) 0.100(8) 0.054(6) -0.050(6) 0.010(4) 0.003(5)
C113 0.014(3) 0.040(4) 0.031(4) -0.023(3) 0.006(3) -0.009(3)
C114 0.016(3) 0.037(4) 0.035(4) -0.025(3) 0.000(3) -0.003(3)
C115 0.020(4) 0.031(4) 0.047(5) -0.022(4) 0.006(3) -0.003(3)
C116 0.017(4) 0.042(5) 0.049(5) -0.024(4) 0.015(3) -0.012(3)
C117 0.026(4) 0.031(4) 0.043(5) -0.014(4) 0.018(3) -0.009(3)
C118 0.021(4) 0.029(4) 0.066(6) -0.025(4) 0.008(4) -0.006(3)
C119 0.014(3) 0.044(4) 0.028(4) -0.012(3) 0.000(3) 0.003(3)
C120 0.027(4) 0.046(5) 0.050(5) 0.005(4) -0.001(4) -0.006(4)
C121 0.021(4) 0.036(4) 0.048(5) -0.020(4) -0.004(3) 0.003(3)
C122 0.040(5) 0.038(5) 0.054(5) -0.022(4) 0.015(4) -0.015(4)
C123 0.060(6) 0.048(5) 0.049(6) -0.012(4) 0.030(5) -0.020(5)
C124 0.023(4) 0.066(6) 0.077(7) -0.031(5) 0.023(4) -0.015(4)
C125 0.022(4) 0.028(4) 0.072(6) -0.025(4) 0.021(4) -0.002(3)
C126 0.049(5) 0.023(4) 0.081(7) -0.011(4) 0.022(5) 0.007(4)
C127 0.046(5) 0.056(6) 0.131(9) -0.068(6) 0.034(6) -0.021(5)
C128 0.016(3) 0.026(4) 0.023(4) -0.010(3) 0.010(3) -0.011(3)
C129 0.016(3) 0.023(4) 0.030(4) -0.012(3) 0.002(3) 0.000(3)
C130 0.013(3) 0.048(5) 0.044(5) -0.027(4) 0.003(3) -0.008(3)
C131 0.017(4) 0.056(5) 0.060(6) -0.045(5) 0.011(4) -0.005(4)
C132 0.043(5) 0.041(5) 0.068(6) -0.037(4) 0.037(4) -0.034(4)
C133 0.037(4) 0.026(4) 0.033(4) -0.012(3) 0.018(3) -0.006(3)
C134 0.016(4) 0.025(4) 0.042(5) -0.006(3) -0.002(3) 0.000(3)
C135 0.058(6) 0.029(4) 0.047(5) -0.001(4) -0.001(4) 0.012(4)
C136 0.030(4) 0.031(4) 0.064(6) -0.023(4) 0.013(4) 0.001(3)
C137 0.035(5) 0.116(8) 0.087(7) -0.089(7) 0.035(5) -0.048(6)
C138 0.030(5) 0.167(12) 0.094(8) -0.092(9) 0.003(5) -0.032(7)
C139 0.038(5) 0.133(10) 0.107(9) -0.076(8) 0.040(5) -0.053(6)
C140 0.055(5) 0.020(4) 0.051(5) 0.004(4) 0.022(4) 0.002(4)
C141 0.055(6) 0.019(4) 0.082(7) -0.014(4) 0.023(5) 0.004(4)
C143 0.010(3) 0.035(4) 0.030(4) -0.016(3) -0.002(3) 0.003(3)
C144 0.021(4) 0.048(4) 0.021(4) -0.020(3) 0.006(3) -0.004(3)
C145 0.021(4) 0.043(4) 0.035(4) -0.017(4) 0.006(3) -0.002(3)
C146 0.027(4) 0.065(6) 0.047(5) -0.042(4) 0.002(4) -0.007(4)
C147 0.017(4) 0.045(5) 0.050(5) -0.029(4) -0.001(3) -0.003(3)
C148 0.016(4) 0.032(4) 0.041(4) -0.020(3) 0.001(3) 0.003(3)
C149 0.030(4) 0.068(6) 0.038(5) -0.042(4) -0.011(4) 0.010(4)
C150 0.053(6) 0.108(8) 0.042(6) -0.033(6) -0.013(5) 0.007(6)
C151 0.035(5) 0.071(6) 0.076(7) -0.039(5) -0.025(5) 0.001(5)
C152 0.029(4) 0.052(5) 0.052(5) -0.043(4) 0.006(4) -0.009(4)
C153 0.033(5) 0.096(7) 0.074(7) -0.063(6) -0.002(5) 0.007(5)
C154 0.032(5) 0.054(6) 0.109(8) -0.057(6) 0.015(5) -0.008(4)
C155 0.013(3) 0.036(4) 0.023(4) -0.015(3) -0.002(3) 0.006(3)
C156 0.019(4) 0.029(4) 0.028(4) -0.017(3) -0.012(3) 0.008(3)
C157 0.019(4) 0.047(5) 0.016(4) -0.008(3) 0.000(3) 0.009(3)
C158 0.029(4) 0.031(4) 0.021(4) -0.006(3) 0.001(3) 0.016(3)
C159 0.031(4) 0.031(4) 0.015(4) -0.002(3) -0.001(3) 0.016(3)
C160 0.021(4) 0.044(5) 0.019(4) -0.012(3) 0.002(3) 0.009(3)
C161 0.020(4) 0.038(4) 0.051(5) -0.030(4) 0.010(3) -0.006(3)
C162 0.042(5) 0.040(4) 0.029(4) -0.010(4) 0.004(4) -0.019(4)
C163 0.017(4) 0.077(6) 0.080(7) -0.044(5) 0.008(4) -0.015(4)
C164 0.038(5) 0.036(4) 0.034(5) -0.001(4) 0.017(4) 0.010(4)
C165 0.062(6) 0.026(4) 0.032(5) 0.003(3) 0.018(4) 0.016(4)
C166 0.034(5) 0.054(6) 0.062(6) 0.004(5) 0.012(4) 0.023(4)
C167 0.023(4) 0.043(5) 0.030(4) -0.007(4) 0.007(3) 0.007(3)
C168 0.040(5) 0.035(4) 0.044(5) 0.007(4) 0.017(4) 0.004(4)
C169 0.040(5) 0.094(7) 0.029(5) -0.006(5) 0.008(4) 0.014(5)
C170 0.015(3) 0.018(3) 0.034(4) -0.020(3) 0.002(3) 0.002(3)
C171 0.020(4) 0.023(4) 0.032(4) -0.017(3) -0.002(3) 0.002(3)
C172 0.014(3) 0.027(4) 0.032(4) -0.012(3) 0.011(3) -0.007(3)
C173 0.017(3) 0.024(4) 0.029(4) -0.008(3) 0.006(3) -0.003(3)
C174 0.020(4) 0.015(3) 0.038(4) -0.003(3) 0.004(3) 0.003(3)
C175 0.018(4) 0.014(3) 0.044(5) -0.011(3) 0.003(3) 0.000(3)
C176 0.023(4) 0.041(4) 0.029(4) -0.009(3) 0.003(3) 0.000(3)
C177 0.052(5) 0.036(5) 0.030(4) 0.006(4) 0.003(4) 0.002(4)
C178 0.035(4) 0.053(5) 0.027(4) -0.013(4) 0.003(3) 0.005(4)
C179 0.015(3) 0.036(4) 0.024(4) -0.004(3) 0.000(3) 0.007(3)
C180 0.018(4) 0.039(4) 0.034(4) -0.007(3) 0.002(3) -0.006(3)
C181 0.020(4) 0.035(4) 0.046(5) -0.001(4) 0.005(3) 0.009(3)
C182 0.024(4) 0.023(4) 0.054(5) -0.017(4) 0.009(4) -0.004(3)
C183 0.037(5) 0.035(5) 0.075(6) -0.018(4) 0.031(4) -0.007(4)
C184 0.038(5) 0.025(4) 0.076(6) -0.012(4) 0.011(4) -0.007(4)
Sn5 0.0181(4) 0.0439(5) 0.0393(5) -0.0136(4) -0.0008(3) 0.0029(3)
Sn6 0.0188(4) 0.0393(5) 0.0374(5) -0.0136(4) -0.0031(3) 0.0059(4)
Sn5A 0.0188(9) 0.0460(13) 0.0492(14) -0.0229(12) 0.0066(9) 0.0027(9)
Sn6A 0.0191(9) 0.0722(14) 0.0358(11) -0.0254(10) 0.0017(8) 0.0103(9)
C201 0.021(4) 0.041(5) 0.065(6) 0.015(4) 0.012(4) 0.008(4)
C202 0.031(4) 0.026(4) 0.060(6) 0.008(4) 0.016(4) -0.005(3)
C203 0.021(4) 0.027(4) 0.043(5) -0.001(3) 0.001(3) -0.001(3)
C204 0.020(4) 0.039(4) 0.027(4) -0.008(3) 0.006(3) 0.000(3)
C205 0.021(4) 0.037(4) 0.033(4) -0.002(3) -0.003(3) -0.003(3)
C206 0.025(4) 0.028(4) 0.064(6) 0.012(4) 0.005(4) -0.011(3)
C207 0.027(4) 0.033(4) 0.032(4) 0.004(3) 0.007(3) 0.001(3)
C208 0.034(5) 0.037(5) 0.057(6) 0.004(4) -0.003(4) 0.008(4)
C209 0.049(5) 0.066(6) 0.035(5) -0.010(4) 0.004(4) -0.013(5)
C210 0.039(5) 0.052(5) 0.042(5) 0.007(4) -0.010(4) 0.005(4)
C211 0.081(8) 0.099(8) 0.034(5) -0.018(5) -0.009(5) 0.011(6)
C212 0.042(5) 0.069(7) 0.076(7) 0.009(6) 0.017(5) -0.003(5)
C213 0.033(5) 0.036(5) 0.056(6) 0.019(4) 0.018(4) 0.002(4)
C214 0.039(5) 0.035(5) 0.070(7) 0.002(5) 0.032(5) 0.021(4)
C215 0.047(5) 0.039(5) 0.069(7) 0.017(5) 0.034(5) 0.021(4)
C216 0.039(5) 0.054(6) 0.060(7) 0.013(5) 0.015(5) 0.011(5)
C217 0.022(4) 0.046(5) 0.092(8) 0.029(5) 0.017(5) -0.005(4)
C218 0.038(5) 0.038(5) 0.072(7) 0.000(5) 0.016(5) 0.003(4)
C219 0.063(6) 0.021(4) 0.087(8) 0.003(5) 0.055(6) 0.008(4)
C221 0.129(10) 0.061(7) 0.046(6) -0.010(5) 0.034(7) -0.041(7)
C222 0.042(5) 0.072(7) 0.058(6) 0.031(5) 0.024(5) 0.011(5)
C223 0.093(9) 0.082(8) 0.081(8) 0.009(7) 0.050(7) 0.015(7)
C224 0.047(5) 0.058(6) 0.058(6) 0.008(5) 0.007(5) -0.009(5)
C225 0.035(5) 0.056(6) 0.093(8) 0.016(6) 0.019(5) -0.012(5)
C226 0.040(6) 0.087(8) 0.072(7) 0.023(6) 0.006(5) -0.006(5)
C227 0.044(6) 0.055(6) 0.127(10) -0.015(6) 0.001(6) -0.015(5)
C228 0.022(4) 0.038(5) 0.064(6) 0.012(4) 0.000(4) 0.000(4)
C229 0.037(5) 0.042(5) 0.142(10) -0.008(6) -0.033(6) -0.001(4)
C230 0.039(5) 0.035(5) 0.120(9) -0.009(5) -0.035(6) -0.009(4)
C231 0.030(4) 0.035(4) 0.050(5) 0.000(4) -0.003(4) -0.006(4)
C232 0.023(4) 0.029(4) 0.046(5) 0.000(4) 0.006(3) -0.005(3)
C233 0.016(4) 0.037(4) 0.039(5) 0.009(4) 0.002(3) -0.002(3)
C237 0.026(4) 0.050(5) 0.053(6) -0.004(4) -0.002(4) -0.004(4)
C238 0.054(6) 0.048(5) 0.068(6) -0.009(5) -0.032(5) 0.016(4)
C239 0.026(5) 0.071(6) 0.076(7) 0.003(5) 0.000(5) 0.007(4)
C240 0.033(4) 0.034(4) 0.038(5) 0.000(4) 0.006(4) 0.009(4)
C241 0.060(7) 0.108(9) 0.061(7) -0.037(6) -0.007(5) 0.007(6)
C242 0.051(5) 0.036(5) 0.067(6) -0.012(4) -0.004(5) -0.009(4)
C243 0.025(4) 0.023(4) 0.036(4) -0.010(3) -0.005(3) 0.000(3)
C244 0.026(4) 0.037(4) 0.030(4) -0.006(3) -0.002(3) -0.017(3)
C245 0.028(4) 0.030(4) 0.026(4) -0.015(3) 0.010(3) -0.011(3)
C246 0.018(4) 0.033(4) 0.032(4) -0.003(3) 0.004(3) 0.000(3)
C247 0.027(4) 0.027(4) 0.021(4) 0.000(3) -0.003(3) -0.007(3)
C248 0.035(4) 0.031(4) 0.016(4) -0.007(3) 0.013(3) -0.009(3)
C249 0.045(5) 0.043(5) 0.068(6) -0.030(5) 0.033(4) -0.020(4)
C252 0.038(5) 0.048(5) 0.032(4) -0.013(4) 0.007(4) -0.023(4)
C253 0.047(5) 0.081(7) 0.053(6) -0.007(5) -0.021(5) -0.017(5)
C254 0.038(5) 0.054(5) 0.061(6) -0.015(5) 0.015(4) -0.026(4)
C255 0.032(4) 0.050(5) 0.028(4) -0.013(4) -0.001(3) -0.009(4)
C256 0.040(5) 0.066(6) 0.030(5) -0.008(4) 0.000(4) -0.018(4)
C257 0.047(6) 0.104(8) 0.041(5) -0.008(5) -0.013(4) -0.032(6)
C258 0.043(5) 0.065(6) 0.052(6) -0.029(5) -0.009(4) -0.018(5)
C259 0.032(4) 0.036(4) 0.047(5) -0.016(4) 0.012(4) -0.014(4)
C260 0.028(4) 0.035(4) 0.042(5) -0.023(4) 0.006(3) -0.005(3)
C261 0.066(7) 0.121(10) 0.062(7) -0.005(7) 0.003(6) -0.053(7)
C26A 0.066(7) 0.121(10) 0.062(7) -0.005(7) 0.003(6) -0.053(7)
C264 0.042(5) 0.067(6) 0.069(7) -0.026(5) -0.014(5) -0.015(5)
C265 0.045(6) 0.088(7) 0.070(7) -0.011(6) -0.018(5) -0.030(5)
C266 0.044(6) 0.058(6) 0.171(12) -0.056(7) -0.050(7) 0.011(5)
C267 0.033(4) 0.040(4) 0.038(5) -0.019(4) 0.013(4) -0.016(4)
C268 0.055(6) 0.070(6) 0.051(6) -0.023(5) 0.019(5) -0.016(5)
C269 0.049(5) 0.046(5) 0.065(6) -0.022(5) 0.003(5) -0.008(4)
C270 0.046(5) 0.029(4) 0.053(5) -0.024(4) 0.012(4) -0.010(4)
C271 0.072(6) 0.038(5) 0.040(5) -0.025(4) 0.015(4) -0.010(4)
C272 0.104(8) 0.036(5) 0.051(6) -0.019(4) 0.026(5) -0.016(5)
C273 0.057(6) 0.041(5) 0.051(6) -0.024(4) 0.015(4) -0.014(4)
C274 0.051(5) 0.028(4) 0.056(6) -0.003(4) 0.003(4) -0.010(4)
C275 0.035(4) 0.044(5) 0.050(5) -0.024(4) 0.013(4) -0.016(4)
C276 0.115(9) 0.031(5) 0.043(6) -0.012(4) 0.026(6) -0.012(5)
C277 0.159(13) 0.063(7) 0.102(9) -0.021(7) 0.059(9) -0.060(8)
C278 0.153(12) 0.065(7) 0.038(6) -0.015(5) -0.011(7) 0.007(7)
C279 0.112(9) 0.040(5) 0.066(7) -0.031(5) 0.008(6) -0.018(6)
C280 0.141(11) 0.046(6) 0.094(9) -0.039(6) -0.006(8) 0.006(7)
C281 0.158(13) 0.070(8) 0.097(9) -0.050(7) 0.001(9) -0.047(8)
C282 0.035(4) 0.031(4) 0.055(5) -0.015(4) 0.011(4) -0.005(4)
C283 0.033(5) 0.057(6) 0.093(8) -0.016(5) -0.006(5) -0.001(4)
C284 0.042(5) 0.047(5) 0.061(6) -0.010(5) 0.003(4) 0.001(4)

loop_
_atom_type_symbol
_atom_type_description
_atom_type_scat_dispersion_real
_atom_type_scat_dispersion_imag
_atom_type_scat_source
C C 0.0033 0.0016 'International Tables Vol C Tables 4.2.6.8 and 6.1.1.4'
H H 0.0000 0.0000 'International Tables Vol C Tables 4.2.6.8 and 6.1.1.4'
Sn Sn -0.6537 1.4246 'International Tables Vol C Tables 4.2.6.8 and 6.1.1.4'
O O 0.0106 0.0060 'International Tables Vol C Tables 4.2.6.8 and 6.1.1.4'

loop_
_geom_angle_atom_site_label_1
_geom_angle_atom_site_label_2
_geom_angle_atom_site_label_3
_geom_angle
C1 Sn1 Sn2 124.38(18)
C43 Sn2 Sn1 127.25(17)
C2 C1 C6 120.0(6)
C2 C1 Sn1 123.3(5)
C6 C1 Sn1 116.1(5)
C1 C2 C3 119.9(6)
C1 C2 C13 119.4(6)
C3 C2 C13 120.7(7)
C4 C3 C2 118.6(7)
C4 C3 C7 118.1(6)
C2 C3 C7 123.2(6)
C5 C4 C3 122.7(7)
C5 C4 H4 118.7
C3 C4 H4 118.7
C4 C5 C6 118.1(6)
C4 C5 C10 119.3(6)
C6 C5 C10 122.6(6)
C1 C6 C5 120.5(6)
C1 C6 C28 117.9(6)
C5 C6 C28 121.3(6)
C9 C7 C3 112.8(6)
C9 C7 C8 109.2(6)
C3 C7 C8 111.2(6)
C9 C7 H7 107.8
C3 C7 H7 107.8
C8 C7 H7 107.8
C7 C8 H8A 109.5
C7 C8 H8B 109.5
H8A C8 H8B 109.5
C7 C8 H8C 109.5
H8A C8 H8C 109.5
H8B C8 H8C 109.5
C7 C9 H9A 109.5
C7 C9 H9B 109.5
H9A C9 H9B 109.5
C7 C9 H9C 109.5
H9A C9 H9C 109.5
H9B C9 H9C 109.5
C11 C10 C5 112.7(6)
C11 C10 C12 108.6(6)
C5 C10 C12 111.1(6)
C11 C10 H10 108.1
C5 C10 H10 108.1
C12 C10 H10 108.1
C10 C11 H11A 109.5
C10 C11 H11B 109.5
H11A C11 H11B 109.5
C10 C11 H11C 109.5
H11A C11 H11C 109.5
H11B C11 H11C 109.5
C10 C12 H12A 109.5
C10 C12 H12B 109.5
H12A C12 H12B 109.5
C10 C12 H12C 109.5
H12A C12 H12C 109.5
H12B C12 H12C 109.5
C18 C13 C14 120.1(7)
C18 C13 C2 120.4(7)
C14 C13 C2 119.5(6)
C13 C14 C15 119.0(7)
C13 C14 C19 122.8(6)
C15 C14 C19 118.2(7)
C16 C15 C14 122.2(8)
C16 C15 H15 118.9
C14 C15 H15 118.9
C15 C16 C17 118.4(7)
C15 C16 C22 121.6(8)
C17 C16 C22 120.0(8)
C16 C17 C18 122.2(8)
C16 C17 H17 118.9
C18 C17 H17 118.9
C13 C18 C17 118.1(8)
C13 C18 C25D 120.0(9)
C17 C18 C25D 117.6(9)
C13 C18 C25 123.4(11)
C17 C18 C25 116.1(11)
C14 C19 C20 111.8(6)
C14 C19 C21 112.6(6)
C20 C19 C21 110.4(6)
C14 C19 H19 107.2
C20 C19 H19 107.2
C21 C19 H19 107.2
C19 C20 H20A 109.5
C19 C20 H20B 109.5
H20A C20 H20B 109.5
C19 C20 H20C 109.5
H20A C20 H20C 109.5
H20B C20 H20C 109.5
C19 C21 H21A 109.5
C19 C21 H21B 109.5
H21A C21 H21B 109.5
C19 C21 H21C 109.5
H21A C21 H21C 109.5
H21B C21 H21C 109.5
C24 C22 C16 109.0(8)
C24 C22 C23 106.0(9)
C16 C22 C23 113.1(8)
C24 C22 H22 109.5
C16 C22 H22 109.5
C23 C22 H22 109.5
H23D C23A H23E 109.5
H23D C23A H23F 109.5
H23E C23A H23F 109.5
H24D C24A H24E 109.5
H24D C24A H24F 109.5
H24E C24A H24F 109.5
C27 C25 C26 108.1(12)
C27 C25 C18 121.1(14)
C26 C25 C18 110.7(12)
C27 C25 H25 105.2
C26 C25 H25 105.2
C18 C25 H25 105.2
C27D C25D C26D 109.2(12)
C27D C25D C18 120.6(12)
C26D C25D C18 98.9(12)
C27D C25D H25A 109.1
C26D C25D H25A 109.1
C18 C25D H25A 109.1
C25D C26D H26D 109.5
C25D C26D H26E 109.5
H26D C26D H26E 109.5
C25D C26D H26F 109.5
H26D C26D H26F 109.5
H26E C26D H26F 109.5
C25D C27D H27D 109.5
C25D C27D H27E 109.5
H27D C27D H27E 109.5
C25D C27D H27F 109.5
H27D C27D H27F 109.5
H27E C27D H27F 109.5
C33 C28 C29 119.9(6)
C33 C28 C6 122.9(6)
C29 C28 C6 117.2(6)
C28 C29 C30 119.4(7)
C28 C29 C34 122.2(6)
C30 C29 C34 118.3(6)
C31 C30 C29 121.4(7)
C31 C30 H30 119.3
C29 C30 H30 119.3
C32 C31 C30 117.9(7)
C32 C31 C37 120.7(7)
C30 C31 C37 121.4(7)
C31 C32 C33 122.4(7)
C31 C32 H32 118.8
C33 C32 H32 118.8
C28 C33 C32 119.0(6)
C28 C33 C40 122.8(6)
C32 C33 C40 118.1(7)
C35 C34 C29 114.4(6)
C35 C34 C36 109.8(6)
C29 C34 C36 108.8(7)
C35 C34 H34 107.9
C29 C34 H34 107.9
C36 C34 H34 107.9
C34 C35 H35A 109.5
C34 C35 H35B 109.5
H35A C35 H35B 109.5
C34 C35 H35C 109.5
H35A C35 H35C 109.5
H35B C35 H35C 109.5
C34 C36 H36A 109.5
C34 C36 H36B 109.5
H36A C36 H36B 109.5
C34 C36 H36C 109.5
H36A C36 H36C 109.5
H36B C36 H36C 109.5
C39 C37 C38 112.9(10)
C39 C37 C31 109.7(9)
C38 C37 C31 112.5(9)
C39 C37 H37 107.1
C38 C37 H37 107.1
C31 C37 H37 107.1
H38D C38A H38E 109.5
H38D C38A H38F 109.5
H38E C38A H38F 109.5
H39D C39A H39E 109.5
H39D C39A H39F 109.5
H39E C39A H39F 109.5
C33 C40 C42 112.3(6)
C33 C40 C41 112.8(6)
C42 C40 C41 109.7(6)
C33 C40 H40 107.2
C42 C40 H40 107.2
C41 C40 H40 107.2
C40 C41 H41A 109.5
C40 C41 H41B 109.5
H41A C41 H41B 109.5
C40 C41 H41C 109.5
H41A C41 H41C 109.5
H41B C41 H41C 109.5
C40 C42 H42A 109.5
C40 C42 H42B 109.5
H42A C42 H42B 109.5
C40 C42 H42C 109.5
H42A C42 H42C 109.5
H42B C42 H42C 109.5
C44 C43 C48 120.3(6)
C44 C43 Sn2 123.1(5)
C48 C43 Sn2 116.3(5)
C45 C44 C43 119.9(6)
C45 C44 C55 123.1(6)
C43 C44 C55 116.9(6)
C44 C45 C46 117.9(6)
C44 C45 C49 122.0(7)
C46 C45 C49 120.1(7)
C47 C46 C45 124.1(7)
C47 C46 H46 117.9
C45 C46 H46 117.9
C46 C47 C48 118.5(6)
C46 C47 C52 119.4(7)
C48 C47 C52 122.1(6)
C47 C48 C43 119.1(6)
C47 C48 C70 121.9(6)
C43 C48 C70 119.0(6)
C51 C49 C45 113.2(8)
C51 C49 C50 109.1(8)
C45 C49 C50 111.0(7)
C51 C49 H49 107.8
C45 C49 H49 107.8
C50 C49 H49 107.8
C49 C50 H50A 109.5
C49 C50 H50B 109.5
H50A C50 H50B 109.5
C49 C50 H50C 109.5
H50A C50 H50C 109.5
H50B C50 H50C 109.5
C49 C51 H51A 109.5
C49 C51 H51B 109.5
H51A C51 H51B 109.5
C49 C51 H51C 109.5
H51A C51 H51C 109.5
H51B C51 H51C 109.5
C54 C52 C47 111.3(6)
C54 C52 C53 110.8(7)
C47 C52 C53 110.3(6)
C54 C52 H52 108.1
C47 C52 H52 108.1
C53 C52 H52 108.1
C52 C53 H53A 109.5
C52 C53 H53B 109.5
H53A C53 H53B 109.5
C52 C53 H53C 109.5
H53A C53 H53C 109.5
H53B C53 H53C 109.5
C52 C54 H54A 109.5
C52 C54 H54B 109.5
H54A C54 H54B 109.5
C52 C54 H54C 109.5
H54A C54 H54C 109.5
H54B C54 H54C 109.5
C56 C55 C60 120.7(6)
C56 C55 C44 119.9(6)
C60 C55 C44 119.4(6)
C57 C56 C55 118.0(6)
C57 C56 C61 119.5(7)
C55 C56 C61 122.5(7)
C58 C57 C56 122.7(7)
C58 C57 H57 118.6
C56 C57 H57 118.6
C57 C58 C59 117.6(7)
C57 C58 C64 121.6(7)
C59 C58 C64 120.8(7)
C60 C59 C58 122.9(7)
C60 C59 H59 118.5
C58 C59 H59 118.5
C59 C60 C55 117.9(7)
C59 C60 C67 119.7(6)
C55 C60 C67 122.4(6)
C56 C61 C63 112.5(7)
C56 C61 C62 111.0(6)
C63 C61 C62 110.7(7)
C56 C61 H61 107.5
C63 C61 H61 107.5
C62 C61 H61 107.5
C61 C62 H62A 109.5
C61 C62 H62B 109.5
H62A C62 H62B 109.5
C61 C62 H62C 109.5
H62A C62 H62C 109.5
H62B C62 H62C 109.5
C61 C63 H63A 109.5
C61 C63 H63B 109.5
H63A C63 H63B 109.5
C61 C63 H63C 109.5
H63A C63 H63C 109.5
H63B C63 H63C 109.5
C65 C64 C58 111.1(7)
C65 C64 C66 111.3(8)
C58 C64 C66 111.0(7)
C65 C64 H64 107.8
C58 C64 H64 107.8
C66 C64 H64 107.8
H65D C65A H65E 109.5
H65D C65A H65F 109.5
H65E C65A H65F 109.5
H66D C66A H66E 109.5
H66D C66A H66F 109.5
H66E C66A H66F 109.5
C68 C67 C60 112.4(6)
C68 C67 C69 110.5(6)
C60 C67 C69 113.6(6)
C68 C67 H67 106.6
C60 C67 H67 106.6
C69 C67 H67 106.6
C67 C68 H68A 109.5
C67 C68 H68B 109.5
H68A C68 H68B 109.5
C67 C68 H68C 109.5
H68A C68 H68C 109.5
H68B C68 H68C 109.5
C67 C69 H69A 109.5
C67 C69 H69B 109.5
H69A C69 H69B 109.5
C67 C69 H69C 109.5
H69A C69 H69C 109.5
H69B C69 H69C 109.5
C75 C70 C71 119.9(7)
C75 C70 C48 122.4(7)
C71 C70 C48 117.6(7)
C72 C71 C70 118.8(8)
C72 C71 C76 119.2(8)
C70 C71 C76 122.1(7)
C73 C72 C71 121.1(9)
C73 C72 H72 119.4
C71 C72 H72 119.4
C72 C73 C74 120.3(8)
C72 C73 C79 127.4(11)
C74 C73 C79 109.4(12)
C72 C73 C79A 116.1(11)
C74 C73 C79A 123.4(11)
C73 C74 C75 120.4(8)
C73 C74 H74 119.8
C75 C74 H74 119.8
C70 C75 C74 119.4(7)
C70 C75 C82 120.8(7)
C74 C75 C82 119.6(7)
C77 C76 C78 109.8(7)
C77 C76 C71 112.6(8)
C78 C76 C71 112.2(7)
C77 C76 H76 107.3
C78 C76 H76 107.3
C71 C76 H76 107.3
C76 C77 H77A 109.5
C76 C77 H77B 109.5
H77A C77 H77B 109.5
C76 C77 H77C 109.5
H77A C77 H77C 109.5
H77B C77 H77C 109.5
C76 C78 H78A 109.5
C76 C78 H78B 109.5
H78A C78 H78B 109.5
C76 C78 H78C 109.5
H78A C78 H78C 109.5
H78B C78 H78C 109.5
C81 C79 C80 119.3(10)
C81 C79 C73 127.8(16)
C80 C79 C73 107.1(13)
C81 C79 H79 98.0
C80 C79 H79 98.0
C73 C79 H79 98.0
C79 C80 H80A 109.5
C79 C80 H80B 109.5
H80A C80 H80B 109.5
C79 C80 H80C 109.5
H80A C80 H80C 109.5
H80B C80 H80C 109.5
C79 C81 H81A 109.5
C79 C81 H81B 109.5
H81A C81 H81B 109.5
C79 C81 H81C 109.5
H81A C81 H81C 109.5
H81B C81 H81C 109.5
C80A C79A C81A 111.8(9)
C80A C79A C73 122.7(16)
C81A C79A C73 99.7(16)
C80A C79A H79A 107.2
C81A C79A H79A 107.2
C73 C79A H79A 107.2
C79A C80A H80D 109.5
C79A C80A H80E 109.5
H80D C80A H80E 109.5
C79A C80A H80F 109.5
H80D C80A H80F 109.5
H80E C80A H80F 109.5
C79A C81A H81D 109.5
C79A C81A H81E 109.5
H81D C81A H81E 109.5
C79A C81A H81F 109.5
H81D C81A H81F 109.5
H81E C81A H81F 109.5
C83 C82 C75 114.2(7)
C83 C82 C84 109.2(7)
C75 C82 C84 110.2(7)
C83 C82 H82 107.7
C75 C82 H82 107.7
C84 C82 H82 107.7
C82 C83 H83A 109.5
C82 C83 H83B 109.5
H83A C83 H83B 109.5
C82 C83 H83C 109.5
H83A C83 H83C 109.5
H83B C83 H83C 109.5
C82 C84 H84A 109.5
C82 C84 H84B 109.5
H84A C84 H84B 109.5
C82 C84 H84C 109.5
H84A C84 H84C 109.5
H84B C84 H84C 109.5
C101 Sn3 Sn4 125.13(15)
C143 Sn4 Sn3 124.07(16)
C106 C101 C102 120.3(6)
C106 C101 Sn3 118.1(4)
C102 C101 Sn3 121.1(5)
C103 C102 C101 119.5(6)
C103 C102 C113 123.1(6)
C101 C102 C113 117.4(6)
C102 C103 C104 118.5(7)
C102 C103 C107 122.9(7)
C104 C103 C107 118.5(7)
C105 C104 C103 122.3(7)
C105 C104 H104 118.9
C103 C104 H104 118.9
C104 C105 C106 119.1(7)
C104 C105 C110 118.4(6)
C106 C105 C110 122.5(6)
C105 C106 C101 120.2(6)
C105 C106 C128 123.4(6)
C101 C106 C128 116.3(5)
C103 C107 C109 111.3(10)
C103 C107 C108 111.2(7)
C109 C107 C108 111.2(8)
C103 C107 H107 107.6
C109 C107 H107 107.6
C108 C107 H107 107.6
C107 C108 H10A 109.5
C107 C108 H10B 109.5
H10A C108 H10B 109.5
C107 C108 H10C 109.5
H10A C108 H10C 109.5
H10B C108 H10C 109.5
C107 C109 H10D 109.5
C107 C109 H10E 109.5
H10D C109 H10E 109.5
C107 C109 H10F 109.5
H10D C109 H10F 109.5
H10E C109 H10F 109.5
C112 C110 C105 112.1(7)
C112 C110 C111 110.3(7)
C105 C110 C111 111.0(6)
C112 C110 H110 107.7
C105 C110 H110 107.7
C111 C110 H110 107.7
C110 C111 H11D 109.5
C110 C111 H11E 109.5
H11D C111 H11E 109.5
C110 C111 H11F 109.5
H11D C111 H11F 109.5
H11E C111 H11F 109.5
C110 C112 H11G 109.5
C110 C112 H11H 109.5
H11G C112 H11H 109.5
C110 C112 H11I 109.5
H11G C112 H11I 109.5
H11H C112 H11I 109.5
C114 C113 C118 119.6(6)
C114 C113 C102 119.3(6)
C118 C113 C102 121.0(6)
C115 C114 C113 119.0(7)
C115 C114 C119 119.6(6)
C113 C114 C119 121.4(6)
C114 C115 C116 121.6(6)
C114 C115 H115 119.2
C116 C115 H115 119.2
C117 C116 C115 118.2(6)
C117 C116 C122 124.0(7)
C115 C116 C122 117.7(6)
C116 C117 C118 122.6(7)
C116 C117 H117 118.7
C118 C117 H117 118.7
C117 C118 C113 118.8(6)
C117 C118 C125 119.0(7)
C113 C118 C125 122.2(7)
C114 C119 C120 112.8(6)
C114 C119 C121 112.9(6)
C120 C119 C121 109.1(6)
C114 C119 H119 107.3
C120 C119 H119 107.3
C121 C119 H119 107.3
C119 C120 H12D 109.5
C119 C120 H12E 109.5
H12D C120 H12E 109.5
C119 C120 H12F 109.5
H12D C120 H12F 109.5
H12E C120 H12F 109.5
C119 C121 H12G 109.5
C119 C121 H12H 109.5
H12G C121 H12H 109.5
C119 C121 H12I 109.5
H12G C121 H12I 109.5
H12H C121 H12I 109.5
C116 C122 C123 113.1(6)
C116 C122 C124 111.0(7)
C123 C122 C124 110.8(7)
C116 C122 H122 107.2
C123 C122 H122 107.2
C124 C122 H122 107.2
C122 C123 H12J 109.5
C122 C123 H12K 109.5
H12J C123 H12K 109.5
C122 C123 H12L 109.5
H12J C123 H12L 109.5
H12K C123 H12L 109.5
C122 C124 H12M 109.5
C122 C124 H12N 109.5
H12M C124 H12N 109.5
C122 C124 H12O 109.5
H12M C124 H12O 109.5
H12N C124 H12O 109.5
C126 C125 C118 113.3(7)
C126 C125 C127 110.3(7)
C118 C125 C127 109.4(6)
C126 C125 H125 107.9
C118 C125 H125 107.9
C127 C125 H125 107.9
C125 C126 H12P 109.5
C125 C126 H12Q 109.5
H12P C126 H12Q 109.5
C125 C126 H12R 109.5
H12P C126 H12R 109.5
H12Q C126 H12R 109.5
C125 C127 H12S 109.5
C125 C127 H12T 109.5
H12S C127 H12T 109.5
C125 C127 H12U 109.5
H12S C127 H12U 109.5
H12T C127 H12U 109.5
C133 C128 C129 118.5(6)
C133 C128 C106 122.2(6)
C129 C128 C106 119.3(5)
C130 C129 C128 119.5(6)
C130 C129 C134 119.5(6)
C128 C129 C134 120.9(6)
C131 C130 C129 122.8(7)
C131 C130 H130 118.6
C129 C130 H130 118.6
C130 C131 C132 117.4(6)
C130 C131 C137 123.4(8)
C132 C131 C137 119.1(8)
C131 C132 C133 122.4(7)
C131 C132 H132 118.8
C133 C132 H132 118.8
C132 C133 C128 119.3(7)
C132 C133 C140 120.3(7)
C128 C133 C140 120.4(7)
C136 C134 C129 110.5(6)
C136 C134 C135 110.2(6)
C129 C134 C135 111.4(6)
C136 C134 H134 108.2
C129 C134 H134 108.2
C135 C134 H134 108.2
C134 C135 H13A 109.5
C134 C135 H13B 109.5
H13A C135 H13B 109.5
C134 C135 H13C 109.5
H13A C135 H13C 109.5
H13B C135 H13C 109.5
C134 C136 H13D 109.5
C134 C136 H13E 109.5
H13D C136 H13E 109.5
C134 C136 H13F 109.5
H13D C136 H13F 109.5
H13E C136 H13F 109.5
C131 C137 C138 115.1(8)
C131 C137 C139 109.0(7)
C138 C137 C139 110.0(8)
C131 C137 H137 107.5
C138 C137 H137 107.5
C139 C137 H137 107.5
C137 C138 H13G 109.5
C137 C138 H13H 109.5
H13G C138 H13H 109.5
C137 C138 H13I 109.5
H13G C138 H13I 109.5
H13H C138 H13I 109.5
C137 C139 H13J 109.5
C137 C139 H13K 109.5
H13J C139 H13K 109.5
C137 C139 H13L 109.5
H13J C139 H13L 109.5
H13K C139 H13L 109.5
C133 C140 C141 111.0(7)
C133 C140 C142 110.2(7)
C141 C140 C142 109.4(7)
C133 C140 H140 108.8
C141 C140 H140 108.8
C142 C140 H140 108.8
C140 C141 H14A 109.5
C140 C141 H14B 109.5
H14A C141 H14B 109.5
C140 C141 H14C 109.5
H14A C141 H14C 109.5
H14B C141 H14C 109.5
C140 C142 H14D 109.5
C140 C142 H14E 109.5
H14D C142 H14E 109.5
C140 C142 H14F 109.5
H14D C142 H14F 109.5
H14E C142 H14F 109.5
C148 C143 C144 120.1(6)
C148 C143 Sn4 117.5(4)
C144 C143 Sn4 122.1(5)
C145 C144 C143 119.9(6)
C145 C144 C155 121.5(6)
C143 C144 C155 118.6(6)
C144 C145 C146 119.2(6)
C144 C145 C149 122.4(6)
C146 C145 C149 118.4(6)
C147 C146 C145 121.8(7)
C147 C146 H146 119.1
C145 C146 H146 119.1
C148 C147 C146 117.7(6)
C148 C147 C152 122.1(6)
C146 C147 C152 120.1(6)
C143 C148 C147 121.1(6)
C143 C148 C170 117.6(6)
C147 C148 C170 121.1(6)
C151 C149 C150 110.5(7)
C151 C149 C145 111.7(7)
C150 C149 C145 111.1(6)
C151 C149 H149 107.8
C150 C149 H149 107.8
C145 C149 H149 107.8
C149 C150 H15A 109.5
C149 C150 H15B 109.5
H15A C150 H15B 109.5
C149 C150 H15C 109.5
H15A C150 H15C 109.5
H15B C150 H15C 109.5
C149 C151 H15D 109.5
C149 C151 H15E 109.5
H15D C151 H15E 109.5
C149 C151 H15F 109.5
H15D C151 H15F 109.5
H15E C151 H15F 109.5
C147 C152 C154 111.5(6)
C147 C152 C153 111.1(7)
C154 C152 C153 111.0(7)
C147 C152 H152 107.7
C154 C152 H152 107.7
C153 C152 H152 107.7
C152 C153 H15G 109.5
C152 C153 H15H 109.5
H15G C153 H15H 109.5
C152 C153 H15I 109.5
H15G C153 H15I 109.5
H15H C153 H15I 109.5
C152 C154 H15J 109.5
C152 C154 H15K 109.5
H15J C154 H15K 109.5
C152 C154 H15L 109.5
H15J C154 H15L 109.5
H15K C154 H15L 109.5
C160 C155 C156 120.3(6)
C160 C155 C144 120.7(6)
C156 C155 C144 119.1(6)
C157 C156 C155 118.1(6)
C157 C156 C161 120.7(6)
C155 C156 C161 121.2(6)
C156 C157 C158 123.2(6)
C156 C157 H157 118.4
C158 C157 H157 118.4
C159 C158 C157 116.9(6)
C159 C158 C164 123.4(6)
C157 C158 C164 119.6(6)
C158 C159 C160 122.7(7)
C158 C159 H159 118.6
C160 C159 H159 118.6
C155 C160 C159 118.8(6)
C155 C160 C167 123.1(6)
C159 C160 C167 118.0(7)
C156 C161 C162 111.6(6)
C156 C161 C163 111.9(6)
C162 C161 C163 110.8(6)
C156 C161 H161 107.4
C162 C161 H161 107.4
C163 C161 H161 107.4
C161 C162 H16A 109.5
C161 C162 H16B 109.5
H16A C162 H16B 109.5
C161 C162 H16C 109.5
H16A C162 H16C 109.5
H16B C162 H16C 109.5
C161 C163 H16D 109.5
C161 C163 H16E 109.5
H16D C163 H16E 109.5
C161 C163 H16F 109.5
H16D C163 H16F 109.5
H16E C163 H16F 109.5
C158 C164 C165 113.4(6)
C158 C164 C166 109.7(7)
C165 C164 C166 110.9(6)
C158 C164 H164 107.5
C165 C164 H164 107.5
C166 C164 H164 107.5
C164 C165 H16G 109.5
C164 C165 H16H 109.5
H16G C165 H16H 109.5
C164 C165 H16I 109.5
H16G C165 H16I 109.5
H16H C165 H16I 109.5
C164 C166 H16J 109.5
C164 C166 H16K 109.5
H16J C166 H16K 109.5
C164 C166 H16L 109.5
H16J C166 H16L 109.5
H16K C166 H16L 109.5
C160 C167 C168 113.3(6)
C160 C167 C169 110.1(6)
C168 C167 C169 109.9(7)
C160 C167 H167 107.8
C168 C167 H167 107.8
C169 C167 H167 107.8
C167 C168 H16M 109.5
C167 C168 H16N 109.5
H16M C168 H16N 109.5
C167 C168 H16O 109.5
H16M C168 H16O 109.5
H16N C168 H16O 109.5
C167 C169 H16P 109.5
C167 C169 H16Q 109.5
H16P C169 H16Q 109.5
C167 C169 H16R 109.5
H16P C169 H16R 109.5
H16Q C169 H16R 109.5
C171 C170 C175 119.0(6)
C171 C170 C148 119.7(6)
C175 C170 C148 121.1(6)
C172 C171 C170 120.0(6)
C172 C171 C176 118.3(6)
C170 C171 C176 121.5(6)
C173 C172 C171 121.8(6)
C173 C172 H172 119.1
C171 C172 H172 119.1
C172 C173 C174 116.7(6)
C172 C173 C179 122.3(6)
C174 C173 C179 120.9(6)
C175 C174 C173 123.9(6)
C175 C174 H174 118.0
C173 C174 H174 118.0
C174 C175 C170 118.6(6)
C174 C175 C182 120.3(6)
C170 C175 C182 121.1(6)
C177 C176 C171 112.0(6)
C177 C176 C178 111.3(6)
C171 C176 C178 110.8(6)
C177 C176 H176 107.5
C171 C176 H176 107.5
C178 C176 H176 107.5
C176 C177 H17A 109.5
C176 C177 H17B 109.5
H17A C177 H17B 109.5
C176 C177 H17C 109.5
H17A C177 H17C 109.5
H17B C177 H17C 109.5
C176 C178 H17D 109.5
C176 C178 H17E 109.5
H17D C178 H17E 109.5
C176 C178 H17F 109.5
H17D C178 H17F 109.5
H17E C178 H17F 109.5
C180 C179 C173 115.0(5)
C180 C179 C181 111.1(5)
C173 C179 C181 108.4(6)
C180 C179 H179 107.3
C173 C179 H179 107.3
C181 C179 H179 107.3
C179 C180 H18A 109.5
C179 C180 H18B 109.5
H18A C180 H18B 109.5
C179 C180 H18C 109.5
H18A C180 H18C 109.5
H18B C180 H18C 109.5
C179 C181 H18D 109.5
C179 C181 H18E 109.5
H18D C181 H18E 109.5
C179 C181 H18F 109.5
H18D C181 H18F 109.5
H18E C181 H18F 109.5
C183 C182 C175 113.1(6)
C183 C182 C184 109.8(6)
C175 C182 C184 109.4(5)
C183 C182 H182 108.2
C175 C182 H182 108.2
C184 C182 H182 108.2
C182 C183 H18G 109.5
C182 C183 H18H 109.5
H18G C183 H18H 109.5
C182 C183 H18I 109.5
H18G C183 H18I 109.5
H18H C183 H18I 109.5
C182 C184 H18J 109.5
C182 C184 H18K 109.5
H18J C184 H18K 109.5
C182 C184 H18L 109.5
H18J C184 H18L 109.5
H18K C184 H18L 109.5
C201 Sn5 Sn6 125.5(2)
C243 Sn6 Sn5 125.39(18)
C201 Sn5A Sn6A 120.1(2)
C243 Sn6A Sn5A 124.54(19)
C201 Sn5B Sn6B 109.0(8)
C243 Sn6B Sn5B 113.5(6)
C206 C201 C202 121.8(7)
C206 C201 Sn5 127.3(5)
C202 C201 Sn5 109.5(6)
C206 C201 Sn5A 103.2(5)
C202 C201 Sn5A 128.4(5)
C206 C201 Sn5B 116.3(8)
C202 C201 Sn5B 111.9(7)
C203 C202 C201 119.5(7)
C203 C202 C213 122.2(7)
C201 C202 C213 118.2(7)
C202 C203 C204 117.7(6)
C202 C203 C207 124.0(7)
C204 C203 C207 118.2(6)
C205 C204 C203 123.6(6)
C205 C204 H204 118.2
C203 C204 H204 118.2
C204 C205 C206 119.1(7)
C204 C205 C210 117.4(6)
C206 C205 C210 123.5(6)
C201 C206 C205 118.2(7)
C201 C206 C228 120.2(7)
C205 C206 C228 121.5(7)
C209 C207 C203 112.6(6)
C209 C207 C208 109.2(6)
C203 C207 C208 111.7(6)
C209 C207 H207 107.7
C203 C207 H207 107.7
C208 C207 H207 107.7
C207 C208 H20D 109.5
C207 C208 H20E 109.5
H20D C208 H20E 109.5
C207 C208 H20F 109.5
H20D C208 H20F 109.5
H20E C208 H20F 109.5
C207 C209 H20G 109.5
C207 C209 H20H 109.5
H20G C209 H20H 109.5
C207 C209 H20I 109.5
H20G C209 H20I 109.5
H20H C209 H20I 109.5
C211 C210 C212 110.1(8)
C211 C210 C205 112.0(7)
C212 C210 C205 110.6(7)
C211 C210 H210 108.0
C212 C210 H210 108.0
C205 C210 H210 108.0
C210 C211 H21D 109.5
C210 C211 H21E 109.5
H21D C211 H21E 109.5
C210 C211 H21F 109.5
H21D C211 H21F 109.5
H21E C211 H21F 109.5
C210 C212 H21G 109.5
C210 C212 H21H 109.5
H21G C212 H21H 109.5
C210 C212 H21I 109.5
H21G C212 H21I 109.5
H21H C212 H21I 109.5
C214 C213 C218 120.1(8)
C214 C213 C202 121.7(7)
C218 C213 C202 118.1(9)
C215 C214 C213 117.5(9)
C215 C214 C219 119.3(10)
C213 C214 C219 123.1(8)
C216 C215 C214 123.8(10)
C216 C215 H215 118.1
C214 C215 H215 118.1
C215 C216 C217 118.0(9)
C215 C216 C222 125.7(11)
C217 C216 C222 116.3(9)
C216 C217 C218 122.1(9)
C216 C217 H217 118.9
C218 C217 H217 118.9
C217 C218 C213 118.4(9)
C217 C218 C225 120.7(8)
C213 C218 C225 120.8(8)
C214 C219 C221 110.6(7)
C214 C219 C220 111.5(8)
C221 C219 C220 108.9(10)
C214 C219 H219 108.6
C221 C219 H219 108.6
C220 C219 H219 108.6
C219 C220 H22B 109.5
C219 C220 H22C 109.5
H22B C220 H22C 109.5
C219 C220 H22D 109.5
H22B C220 H22D 109.5
H22C C220 H22D 109.5
C219 C221 H22E 109.5
C219 C221 H22F 109.5
H22E C221 H22F 109.5
C219 C221 H22G 109.5
H22E C221 H22G 109.5
H22F C221 H22G 109.5
C224 C222 C216 111.5(7)
C224 C222 C223 105.9(8)
C216 C222 C223 111.6(9)
C224 C222 H222 109.2
C216 C222 H222 109.2
C223 C222 H222 109.2
C222 C223 H22H 109.5
C222 C223 H22I 109.5
H22H C223 H22I 109.5
C222 C223 H22J 109.5
H22H C223 H22J 109.5
H22I C223 H22J 109.5
C222 C224 H22K 109.5
C222 C224 H22L 109.5
H22K C224 H22L 109.5
C222 C224 H22M 109.5
H22K C224 H22M 109.5
H22L C224 H22M 109.5
C218 C225 C226 115.1(8)
C218 C225 C227 110.6(8)
C226 C225 C227 106.8(8)
C218 C225 H225 108.0
C226 C225 H225 108.0
C227 C225 H225 108.0
C225 C226 H22N 109.5
C225 C226 H22O 109.5
H22N C226 H22O 109.5
C225 C226 H22P 109.5
H22N C226 H22P 109.5
H22O C226 H22P 109.5
C225 C227 H22Q 109.5
C225 C227 H22R 109.5
H22Q C227 H22R 109.5
C225 C227 H22S 109.5
H22Q C227 H22S 109.5
H22R C227 H22S 109.5
C229 C228 C233 119.1(7)
C229 C228 C206 120.7(7)
C233 C228 C206 120.2(8)
C230 C229 C228 120.7(8)
C230 C229 C23D 122.8(9)
C228 C229 C23D 114.9(9)
C230 C229 C234 111.8(11)
C228 C229 C234 125.6(10)
C229 C230 C231 121.6(8)
C229 C230 H230 119.2
C231 C230 H230 119.2
C232 C231 C230 117.7(7)
C232 C231 C237 123.2(7)
C230 C231 C237 119.1(7)
C231 C232 C233 123.2(7)
C231 C232 H232 118.4
C233 C232 H232 118.4
C228 C233 C232 117.7(7)
C228 C233 C240 122.5(7)
C232 C233 C240 119.8(6)
C236 C234 C235 103.4(11)
C236 C234 C229 117.5(13)
C235 C234 C229 111.9(13)
C236 C234 H234 107.8
C235 C234 H234 107.8
C229 C234 H234 107.8
C234 C235 H23G 109.5
C234 C235 H23H 109.5
H23G C235 H23H 109.5
C234 C235 H23I 109.5
H23G C235 H23I 109.5
H23H C235 H23I 109.5
C234 C236 H23J 109.5
C234 C236 H23K 109.5
H23J C236 H23K 109.5
C234 C236 H23L 109.5
H23J C236 H23L 109.5
H23K C236 H23L 109.5
C23E C23D C23F 107.8(11)
C23E C23D C229 115.2(12)
C23F C23D C229 97.0(11)
C23E C23D H23M 112.0
C23F C23D H23M 112.0
C229 C23D H23M 112.0
C23D C23E H23N 109.5
C23D C23E H23O 109.5
H23N C23E H23O 109.5
C23D C23E H23P 109.5
H23N C23E H23P 109.5
H23O C23E H23P 109.5
C23D C23F H23Q 109.5
C23D C23F H23R 109.5
H23Q C23F H23R 109.5
C23D C23F H23S 109.5
H23Q C23F H23S 109.5
H23R C23F H23S 109.5
C238 C237 C231 114.7(7)
C238 C237 C239 109.2(7)
C231 C237 C239 112.1(6)
C238 C237 H237 106.8
C231 C237 H237 106.8
C239 C237 H237 106.8
C237 C238 H23T 109.5
C237 C238 H23U 109.5
H23T C238 H23U 109.5
C237 C238 H23V 109.5
H23T C238 H23V 109.5
H23U C238 H23V 109.5
C237 C239 H23W 109.5
C237 C239 H23X 109.5
H23W C239 H23X 109.5
C237 C239 H23Y 109.5
H23W C239 H23Y 109.5
H23X C239 H23Y 109.5
C233 C240 C242 112.3(6)
C233 C240 C241 113.8(7)
C242 C240 C241 108.0(7)
C233 C240 H240 107.5
C242 C240 H240 107.5
C241 C240 H240 107.5
C240 C241 H24G 109.5
C240 C241 H24H 109.5
H24G C241 H24H 109.5
C240 C241 H24I 109.5
H24G C241 H24I 109.5
H24H C241 H24I 109.5
C240 C242 H24J 109.5
C240 C242 H24K 109.5
H24J C242 H24K 109.5
C240 C242 H24L 109.5
H24J C242 H24L 109.5
H24K C242 H24L 109.5
C248 C243 C244 120.7(6)
C248 C243 Sn6 109.9(5)
C244 C243 Sn6 126.8(5)
C248 C243 Sn6A 130.8(5)
C244 C243 Sn6A 105.4(5)
C248 C243 Sn6B 133.3(6)
C244 C243 Sn6B 102.4(5)
C245 C244 C243 119.3(6)
C245 C244 C255 123.1(6)
C243 C244 C255 117.6(6)
C246 C245 C244 118.9(6)
C246 C245 C249 118.7(6)
C244 C245 C249 122.4(6)
C247 C246 C245 123.3(6)
C247 C246 H246 118.4
C245 C246 H246 118.4
C246 C247 C248 117.1(6)
C246 C247 C252 118.1(6)
C248 C247 C252 124.8(6)
C243 C248 C247 120.7(6)
C243 C248 C270 119.9(6)
C247 C248 C270 119.4(6)
C250 C249 C245 112.6(7)
C250 C249 C251 111.7(7)
C245 C249 C251 109.5(7)
C250 C249 H249 107.6
C245 C249 H249 107.6
C251 C249 H249 107.6
C249 C250 H25B 109.5
C249 C250 H25C 109.5
H25B C250 H25C 109.5
C249 C250 H25D 109.5
H25B C250 H25D 109.5
H25C C250 H25D 109.5
C249 C251 H25E 109.5
C249 C251 H25F 109.5
H25E C251 H25F 109.5
C249 C251 H25G 109.5
H25E C251 H25G 109.5
H25F C251 H25G 109.5
C247 C252 C254 111.3(6)
C247 C252 C253 111.8(6)
C254 C252 C253 110.0(7)
C247 C252 H252 107.9
C254 C252 H252 107.9
C253 C252 H252 107.9
C252 C253 H25H 109.5
C252 C253 H25I 109.5
H25H C253 H25I 109.5
C252 C253 H25J 109.5
H25H C253 H25J 109.5
H25I C253 H25J 109.5
C252 C254 H25K 109.5
C252 C254 H25L 109.5
H25K C254 H25L 109.5
C252 C254 H25M 109.5
H25K C254 H25M 109.5
H25L C254 H25M 109.5
C256 C255 C260 119.7(7)
C256 C255 C244 119.4(7)
C260 C255 C244 120.8(6)
C257 C256 C255 118.7(7)
C257 C256 C261 119.5(8)
C255 C256 C261 121.6(7)
C258 C257 C256 122.8(8)
C258 C257 H257 118.6
C256 C257 H257 118.6
C257 C258 C259 117.6(7)
C257 C258 C264 120.3(8)
C259 C258 C264 122.1(8)
C258 C259 C260 122.8(7)
C258 C259 H259 118.6
C260 C259 H259 118.6
C259 C260 C255 118.2(7)
C259 C260 C267 120.9(7)
C255 C260 C267 120.8(6)
C256 C261 C263 114.1(9)
C256 C261 C262 111.1(9)
C263 C261 C262 107.0(9)
C256 C261 H261 108.1
C263 C261 H261 108.1
C262 C261 H261 108.1
C261 C262 H2FC 109.5
C261 C262 H2FD 109.5
H2FC C262 H2FD 109.5
C261 C262 H2FE 109.5
H2FC C262 H2FE 109.5
H2FD C262 H2FE 109.5
C261 C263 H26G 109.5
C261 C263 H26H 109.5
H26G C263 H26H 109.5
C261 C263 H26I 109.5
H26G C263 H26I 109.5
H26H C263 H26I 109.5
H26K C26B H26L 109.5
H26K C26B H26M 109.5
H26L C26B H26M 109.5
H26N C26C H26O 109.5
H26N C26C H26P 109.5
H26O C26C H26P 109.5
C265 C264 C266 114.6(9)
C265 C264 C258 114.1(7)
C266 C264 C258 109.8(7)
C265 C264 H264 105.8
C266 C264 H264 105.8
C258 C264 H264 105.8
C264 C265 H26Q 109.5
C264 C265 H26R 109.5
H26Q C265 H26R 109.5
C264 C265 H26S 109.5
H26Q C265 H26S 109.5
H26R C265 H26S 109.5
C264 C266 H26T 109.5
C264 C266 H26U 109.5
H26T C266 H26U 109.5
C264 C266 H26V 109.5
H26T C266 H26V 109.5
H26U C266 H26V 109.5
C268 C267 C260 114.9(6)
C268 C267 C269 108.1(7)
C260 C267 C269 111.3(6)
C268 C267 H267 107.4
C260 C267 H267 107.4
C269 C267 H267 107.4
C267 C268 H26W 109.5
C267 C268 H26X 109.5
H26W C268 H26X 109.5
C267 C268 H26Y 109.5
H26W C268 H26Y 109.5
H26X C268 H26Y 109.5
C267 C269 H26Z 109.5
C267 C269 H2FA 109.5
H26Z C269 H2FA 109.5
C267 C269 H2FB 109.5
H26Z C269 H2FB 109.5
H2FA C269 H2FB 109.5
C275 C270 C271 119.1(7)
C275 C270 C248 121.4(7)
C271 C270 C248 119.2(7)
C272 C271 C270 119.0(8)
C272 C271 C276 117.6(7)
C270 C271 C276 123.3(7)
C273 C272 C271 122.9(9)
C273 C272 H272 118.5
C271 C272 H272 118.5
C272 C273 C274 118.4(7)
C272 C273 C279 120.3(8)
C274 C273 C279 121.0(8)
C273 C274 C275 121.0(7)
C273 C274 H274 119.5
C275 C274 H274 119.5
C270 C275 C274 119.5(7)
C270 C275 C282 121.8(7)
C274 C275 C282 118.6(7)
C277 C276 C278 110.0(9)
C277 C276 C271 112.4(9)
C278 C276 C271 111.0(8)
C277 C276 H276 107.7
C278 C276 H276 107.7
C271 C276 H276 107.7
C276 C277 H27G 109.5
C276 C277 H27H 109.5
H27G C277 H27H 109.5
C276 C277 H27I 109.5
H27G C277 H27I 109.5
H27H C277 H27I 109.5
C276 C278 H27J 109.5
C276 C278 H27K 109.5
H27J C278 H27K 109.5
C276 C278 H27L 109.5
H27J C278 H27L 109.5
H27K C278 H27L 109.5
C280 C279 C281 112.9(9)
C280 C279 C273 114.3(8)
C281 C279 C273 109.4(8)
C280 C279 H279 106.6
C281 C279 H279 106.6
C273 C279 H279 106.6
C279 C280 H28A 109.5
C279 C280 H28B 109.5
H28A C280 H28B 109.5
C279 C280 H28C 109.5
H28A C280 H28C 109.5
H28B C280 H28C 109.5
C279 C281 H28D 109.5
C279 C281 H28E 109.5
H28D C281 H28E 109.5
C279 C281 H28F 109.5
H28D C281 H28F 109.5
H28E C281 H28F 109.5
C284 C282 C275 111.6(7)
C284 C282 C283 109.4(7)
C275 C282 C283 113.0(7)
C284 C282 H282 107.5
C275 C282 H282 107.5
C283 C282 H282 107.5
C282 C283 H28G 109.5
C282 C283 H28H 109.5
H28G C283 H28H 109.5
C282 C283 H28I 109.5
H28G C283 H28I 109.5
H28H C283 H28I 109.5
C282 C284 H28J 109.5
C282 C284 H28K 109.5
H28J C284 H28K 109.5
C282 C284 H28L 109.5
H28J C284 H28L 109.5
H28K C284 H28L 109.5
C302 C301 H30A 109.5
C302 C301 H30B 109.5
H30A C301 H30B 109.5
C302 C301 H30C 109.5
H30A C301 H30C 109.5
H30B C301 H30C 109.5
O303 C302 C301 97(2)
O303 C302 H30D 112.4
C301 C302 H30D 112.4
O303 C302 H30E 112.4
C301 C302 H30E 112.4
H30D C302 H30E 110.0
C302 O303 C304 97(2)
O303 C304 C305 91(3)
O303 C304 H30F 113.4
C305 C304 H30F 113.4
O303 C304 H30G 113.4
C305 C304 H30G 113.4
H30F C304 H30G 110.7
C304 C305 H30H 109.5
C304 C305 H30I 109.5
H30H C305 H30I 109.5
C304 C305 H30J 109.5
H30H C305 H30J 109.5
H30I C305 H30J 109.5

loop_
_geom_bond_atom_site_label_1
_geom_bond_atom_site_label_2
_geom_bond_distance
Sn1 C1 2.202(7)
Sn1 Sn2 2.7349(8)
Sn2 C43 2.206(7)
C1 C2 1.396(10)
C1 C6 1.401(10)
C2 C3 1.408(10)
C2 C13 1.517(10)
C3 C4 1.395(10)
C3 C7 1.521(10)
C4 C5 1.381(9)
C4 H4 0.9500
C5 C6 1.412(9)
C5 C10 1.528(9)
C6 C28 1.525(9)
C7 C9 1.509(10)
C7 C8 1.558(9)
C7 H7 1.0000
C8 H8A 0.9800
C8 H8B 0.9800
C8 H8C 0.9800
C9 H9A 0.9800
C9 H9B 0.9800
C9 H9C 0.9800
C10 C11 1.516(10)
C10 C12 1.541(9)
C10 H10 1.0000
C11 H11A 0.9800
C11 H11B 0.9800
C11 H11C 0.9800
C12 H12A 0.9800
C12 H12B 0.9800
C12 H12C 0.9800
C13 C18 1.388(11)
C13 C14 1.403(11)
C14 C15 1.406(10)
C14 C19 1.517(10)
C15 C16 1.358(11)
C15 H15 0.9500
C16 C17 1.375(13)
C16 C22 1.544(11)
C17 C18 1.424(13)
C17 H17 0.9500
C18 C25D 1.545(14)
C18 C25 1.558(15)
C19 C20 1.533(10)
C19 C21 1.538(9)
C19 H19 1.0000
C20 H20A 0.9800
C20 H20B 0.9800
C20 H20C 0.9800
C21 H21A 0.9800
C21 H21B 0.9800
C21 H21C 0.9800
C22 C24 1.512(14)
C22 C23 1.660(17)
C22 H22 1.0000
C23 H23A 0.9800
C23 H23B 0.9800
C23 H23C 0.9800
C24 H24A 0.9800
C24 H24B 0.9800
C24 H24C 0.9800
C23A H23D 0.9800
C23A H23E 0.9800
C23A H23F 0.9800
C24A H24D 0.9800
C24A H24E 0.9800
C24A H24F 0.9800
C25 C27 1.501(12)
C25 C26 1.505(12)
C25 H25 1.0000
C26 H26A 0.9800
C26 H26B 0.9800
C26 H26C 0.9800
C27 H27A 0.9800
C27 H27B 0.9800
C27 H27C 0.9800
C25D C27D 1.497(12)
C25D C26D 1.499(12)
C25D H25A 1.0000
C26D H26D 0.9800
C26D H26E 0.9800
C26D H26F 0.9800
C27D H27D 0.9800
C27D H27E 0.9800
C27D H27F 0.9800
C28 C33 1.393(10)
C28 C29 1.406(9)
C29 C30 1.407(10)
C29 C34 1.519(10)
C30 C31 1.392(10)
C30 H30 0.9500
C31 C32 1.386(10)
C31 C37 1.513(10)
C32 C33 1.402(10)
C32 H32 0.9500
C33 C40 1.513(9)
C34 C35 1.517(10)
C34 C36 1.537(11)
C34 H34 1.0000
C35 H35A 0.9800
C35 H35B 0.9800
C35 H35C 0.9800
C36 H36A 0.9800
C36 H36B 0.9800
C36 H36C 0.9800
C37 C39 1.465(10)
C37 C38 1.488(10)
C37 H37 1.0000
C38 H38A 0.9800
C38 H38B 0.9800
C38 H38C 0.9800
C39 H39A 0.9800
C39 H39B 0.9800
C39 H39C 0.9800
C38A H38D 0.9800
C38A H38E 0.9800
C38A H38F 0.9800
C39A H39D 0.9800
C39A H39E 0.9800
C39A H39F 0.9800
C40 C42 1.528(10)
C40 C41 1.531(10)
C40 H40 1.0000
C41 H41A 0.9800
C41 H41B 0.9800
C41 H41C 0.9800
C42 H42A 0.9800
C42 H42B 0.9800
C42 H42C 0.9800
C43 C44 1.408(9)
C43 C48 1.425(9)
C44 C45 1.392(9)
C44 C55 1.498(9)
C45 C46 1.396(10)
C45 C49 1.503(10)
C46 C47 1.367(9)
C46 H46 0.9500
C47 C48 1.400(10)
C47 C52 1.529(9)
C48 C70 1.483(9)
C49 C51 1.492(13)
C49 C50 1.549(12)
C49 H49 1.0000
C50 H50A 0.9800
C50 H50B 0.9800
C50 H50C 0.9800
C51 H51A 0.9800
C51 H51B 0.9800
C51 H51C 0.9800
C52 C54 1.526(10)
C52 C53 1.538(10)
C52 H52 1.0000
C53 H53A 0.9800
C53 H53B 0.9800
C53 H53C 0.9800
C54 H54A 0.9800
C54 H54B 0.9800
C54 H54C 0.9800
C55 C56 1.407(10)
C55 C60 1.420(9)
C56 C57 1.407(10)
C56 C61 1.499(10)
C57 C58 1.375(10)
C57 H57 0.9500
C58 C59 1.404(10)
C58 C64 1.532(10)
C59 C60 1.384(9)
C59 H59 0.9500
C60 C67 1.516(10)
C61 C63 1.526(11)
C61 C62 1.531(10)
C61 H61 1.0000
C62 H62A 0.9800
C62 H62B 0.9800
C62 H62C 0.9800
C63 H63A 0.9800
C63 H63B 0.9800
C63 H63C 0.9800
C64 C65 1.517(10)
C64 C66 1.535(9)
C64 H64 1.0000
C65 H65A 0.9800
C65 H65B 0.9800
C65 H65C 0.9800
C66 H66A 0.9800
C66 H66B 0.9800
C66 H66C 0.9800
C65A H65D 0.9800
C65A H65E 0.9800
C65A H65F 0.9800
C66A H66D 0.9800
C66A H66E 0.9800
C66A H66F 0.9800
C67 C68 1.498(10)
C67 C69 1.537(10)
C67 H67 1.0000
C68 H68A 0.9800
C68 H68B 0.9800
C68 H68C 0.9800
C69 H69A 0.9800
C69 H69B 0.9800
C69 H69C 0.9800
C70 C75 1.385(10)
C70 C71 1.430(11)
C71 C72 1.387(11)
C71 C76 1.525(11)
C72 C73 1.374(13)
C72 H72 0.9500
C73 C74 1.381(13)
C73 C79 1.561(13)
C73 C79A 1.584(14)
C74 C75 1.407(10)
C74 H74 0.9500
C75 C82 1.516(11)
C76 C77 1.516(13)
C76 C78 1.523(11)
C76 H76 1.0000
C77 H77A 0.9800
C77 H77B 0.9800
C77 H77C 0.9800
C78 H78A 0.9800
C78 H78B 0.9800
C78 H78C 0.9800
C79 C81 1.460(9)
C79 C80 1.465(9)
C79 H79 1.0000
C80 H80A 0.9800
C80 H80B 0.9800
C80 H80C 0.9800
C81 H81A 0.9800
C81 H81B 0.9800
C81 H81C 0.9800
C79A C80A 1.499(10)
C79A C81A 1.519(10)
C79A H79A 1.0000
C80A H80D 0.9800
C80A H80E 0.9800
C80A H80F 0.9800
C81A H81D 0.9800
C81A H81E 0.9800
C81A H81F 0.9800
C82 C83 1.491(11)
C82 C84 1.560(12)
C82 H82 1.0000
C83 H83A 0.9800
C83 H83B 0.9800
C83 H83C 0.9800
C84 H84A 0.9800
C84 H84B 0.9800
C84 H84C 0.9800
Sn3 C101 2.201(6)
Sn3 Sn4 2.7159(6)
Sn4 C143 2.196(6)
C101 C106 1.402(9)
C101 C102 1.407(9)
C102 C103 1.384(9)
C102 C113 1.502(9)
C103 C104 1.410(11)
C103 C107 1.518(10)
C104 C105 1.372(10)
C104 H104 0.9500
C105 C106 1.380(9)
C105 C110 1.535(10)
C106 C128 1.503(8)
C107 C109 1.535(17)
C107 C108 1.556(13)
C107 H107 1.0000
C108 H10A 0.9800
C108 H10B 0.9800
C108 H10C 0.9800
C109 H10D 0.9800
C109 H10E 0.9800
C109 H10F 0.9800
C110 C112 1.534(11)
C110 C111 1.553(11)
C110 H110 1.0000
C111 H11D 0.9800
C111 H11E 0.9800
C111 H11F 0.9800
C112 H11G 0.9800
C112 H11H 0.9800
C112 H11I 0.9800
C113 C114 1.402(9)
C113 C118 1.409(10)
C114 C115 1.389(9)
C114 C119 1.501(10)
C115 C116 1.396(10)
C115 H115 0.9500
C116 C117 1.365(9)
C116 C122 1.526(10)
C117 C118 1.387(10)
C117 H117 0.9500
C118 C125 1.541(9)
C119 C120 1.535(10)
C119 C121 1.542(9)
C119 H119 1.0000
C120 H12D 0.9800
C120 H12E 0.9800
C120 H12F 0.9800
C121 H12G 0.9800
C121 H12H 0.9800
C121 H12I 0.9800
C122 C123 1.528(11)
C122 C124 1.535(10)
C122 H122 1.0000
C123 H12J 0.9800
C123 H12K 0.9800
C123 H12L 0.9800
C124 H12M 0.9800
C124 H12N 0.9800
C124 H12O 0.9800
C125 C126 1.484(11)
C125 C127 1.554(10)
C125 H125 1.0000
C126 H12P 0.9800
C126 H12Q 0.9800
C126 H12R 0.9800
C127 H12S 0.9800
C127 H12T 0.9800
C127 H12U 0.9800
C128 C133 1.405(9)
C128 C129 1.411(8)
C129 C130 1.391(9)
C129 C134 1.522(9)
C130 C131 1.366(10)
C130 H130 0.9500
C131 C132 1.391(11)
C131 C137 1.514(10)
C132 C133 1.391(10)
C132 H132 0.9500
C133 C140 1.517(10)
C134 C136 1.514(9)
C134 C135 1.551(10)
C134 H134 1.0000
C135 H13A 0.9800
C135 H13B 0.9800
C135 H13C 0.9800
C136 H13D 0.9800
C136 H13E 0.9800
C136 H13F 0.9800
C137 C138 1.517(14)
C137 C139 1.538(12)
C137 H137 1.0000
C138 H13G 0.9800
C138 H13H 0.9800
C138 H13I 0.9800
C139 H13J 0.9800
C139 H13K 0.9800
C139 H13L 0.9800
C140 C141 1.536(11)
C140 C142 1.558(13)
C140 H140 1.0000
C141 H14A 0.9800
C141 H14B 0.9800
C141 H14C 0.9800
C142 H14D 0.9800
C142 H14E 0.9800
C142 H14F 0.9800
C143 C148 1.390(8)
C143 C144 1.415(9)
C144 C145 1.376(9)
C144 C155 1.509(9)
C145 C146 1.407(9)
C145 C149 1.542(10)
C146 C147 1.406(10)
C146 H146 0.9500
C147 C148 1.397(9)
C147 C152 1.519(9)
C148 C170 1.512(9)
C149 C151 1.504(11)
C149 C150 1.528(11)
C149 H149 1.0000
C150 H15A 0.9800
C150 H15B 0.9800
C150 H15C 0.9800
C151 H15D 0.9800
C151 H15E 0.9800
C151 H15F 0.9800
C152 C154 1.536(11)
C152 C153 1.539(11)
C152 H152 1.0000
C153 H15G 0.9800
C153 H15H 0.9800
C153 H15I 0.9800
C154 H15J 0.9800
C154 H15K 0.9800
C154 H15L 0.9800
C155 C160 1.389(10)
C155 C156 1.429(9)
C156 C157 1.372(9)
C156 C161 1.510(10)
C157 C158 1.407(10)
C157 H157 0.9500
C158 C159 1.382(9)
C158 C164 1.510(9)
C159 C160 1.400(9)
C159 H159 0.9500
C160 C167 1.525(9)
C161 C162 1.511(10)
C161 C163 1.538(9)
C161 H161 1.0000
C162 H16A 0.9800
C162 H16B 0.9800
C162 H16C 0.9800
C163 H16D 0.9800
C163 H16E 0.9800
C163 H16F 0.9800
C164 C165 1.521(11)
C164 C166 1.525(11)
C164 H164 1.0000
C165 H16G 0.9800
C165 H16H 0.9800
C165 H16I 0.9800
C166 H16J 0.9800
C166 H16K 0.9800
C166 H16L 0.9800
C167 C168 1.528(11)
C167 C169 1.551(10)
C167 H167 1.0000
C168 H16M 0.9800
C168 H16N 0.9800
C168 H16O 0.9800
C169 H16P 0.9800
C169 H16Q 0.9800
C169 H16R 0.9800
C170 C171 1.398(9)
C170 C175 1.405(9)
C171 C172 1.391(9)
C171 C176 1.536(9)
C172 C173 1.384(9)
C172 H172 0.9500
C173 C174 1.385(9)
C173 C179 1.516(9)
C174 C175 1.373(9)
C174 H174 0.9500
C175 C182 1.530(9)
C176 C177 1.495(10)
C176 C178 1.537(9)
C176 H176 1.0000
C177 H17A 0.9800
C177 H17B 0.9800
C177 H17C 0.9800
C178 H17D 0.9800
C178 H17E 0.9800
C178 H17F 0.9800
C179 C180 1.500(9)
C179 C181 1.543(9)
C179 H179 1.0000
C180 H18A 0.9800
C180 H18B 0.9800
C180 H18C 0.9800
C181 H18D 0.9800
C181 H18E 0.9800
C181 H18F 0.9800
C182 C183 1.513(10)
C182 C184 1.555(9)
C182 H182 1.0000
C183 H18G 0.9800
C183 H18H 0.9800
C183 H18I 0.9800
C184 H18J 0.9800
C184 H18K 0.9800
C184 H18L 0.9800
Sn5 C201 2.247(8)
Sn5 Sn6 2.6416(11)
Sn6 C243 2.204(7)
Sn5A C201 2.314(8)
Sn5A Sn6A 2.627(2)
Sn6A C243 2.249(7)
Sn5B C201 2.47(2)
Sn5B Sn6B 2.82(2)
Sn6B C243 2.326(12)
C201 C206 1.391(11)
C201 C202 1.410(10)
C202 C203 1.390(10)
C202 C213 1.557(11)
C203 C204 1.398(9)
C203 C207 1.518(9)
C204 C205 1.368(9)
C204 H204 0.9500
C205 C206 1.413(10)
C205 C210 1.542(11)
C206 C228 1.503(10)
C207 C209 1.507(10)
C207 C208 1.524(10)
C207 H207 1.0000
C208 H20D 0.9800
C208 H20E 0.9800
C208 H20F 0.9800
C209 H20G 0.9800
C209 H20H 0.9800
C209 H20I 0.9800
C210 C211 1.527(12)
C210 C212 1.530(12)
C210 H210 1.0000
C211 H21D 0.9800
C211 H21E 0.9800
C211 H21F 0.9800
C212 H21G 0.9800
C212 H21H 0.9800
C212 H21I 0.9800
C213 C214 1.401(13)
C213 C218 1.407(11)
C214 C215 1.398(11)
C214 C219 1.508(13)
C215 C216 1.359(13)
C215 H215 0.9500
C216 C217 1.367(13)
C216 C222 1.526(12)
C217 C218 1.405(12)
C217 H217 0.9500
C218 C225 1.525(13)
C219 C221 1.523(14)
C219 C220 1.534(14)
C219 H219 1.0000
C220 H22B 0.9800
C220 H22C 0.9800
C220 H22D 0.9800
C221 H22E 0.9800
C221 H22F 0.9800
C221 H22G 0.9800
C222 C224 1.490(11)
C222 C223 1.613(15)
C222 H222 1.0000
C223 H22H 0.9800
C223 H22I 0.9800
C223 H22J 0.9800
C224 H22K 0.9800
C224 H22L 0.9800
C224 H22M 0.9800
C225 C226 1.529(12)
C225 C227 1.566(12)
C225 H225 1.0000
C226 H22N 0.9800
C226 H22O 0.9800
C226 H22P 0.9800
C227 H22Q 0.9800
C227 H22R 0.9800
C227 H22S 0.9800
C228 C229 1.401(12)
C228 C233 1.411(10)
C229 C230 1.382(12)
C229 C23D 1.579(14)
C229 C234 1.591(14)
C230 C231 1.386(10)
C230 H230 0.9500
C231 C232 1.376(10)
C231 C237 1.517(10)
C232 C233 1.412(9)
C232 H232 0.9500
C233 C240 1.500(11)
C234 C236 1.571(11)
C234 C235 1.575(11)
C234 H234 1.0000
C235 H23G 0.9800
C235 H23H 0.9800
C235 H23I 0.9800
C236 H23J 0.9800
C236 H23K 0.9800
C236 H23L 0.9800
C23D C23E 1.557(11)
C23D C23F 1.566(11)
C23D H23M 1.0000
C23E H23N 0.9800
C23E H23O 0.9800
C23E H23P 0.9800
C23F H23Q 0.9800
C23F H23R 0.9800
C23F H23S 0.9800
C237 C238 1.517(11)
C237 C239 1.530(11)
C237 H237 1.0000
C238 H23T 0.9800
C238 H23U 0.9800
C238 H23V 0.9800
C239 H23W 0.9800
C239 H23X 0.9800
C239 H23Y 0.9800
C240 C242 1.508(10)
C240 C241 1.534(11)
C240 H240 1.0000
C241 H24G 0.9800
C241 H24H 0.9800
C241 H24I 0.9800
C242 H24J 0.9800
C242 H24K 0.9800
C242 H24L 0.9800
C243 C248 1.394(9)
C243 C244 1.397(9)
C244 C245 1.395(9)
C244 C255 1.490(9)
C245 C246 1.389(9)
C245 C249 1.524(9)
C246 C247 1.388(9)
C246 H246 0.9500
C247 C248 1.406(9)
C247 C252 1.513(9)
C248 C270 1.507(9)
C249 C250 1.493(12)
C249 C251 1.573(12)
C249 H249 1.0000
C250 H25B 0.9800
C250 H25C 0.9800
C250 H25D 0.9800
C251 H25E 0.9800
C251 H25F 0.9800
C251 H25G 0.9800
C252 C254 1.538(10)
C252 C253 1.539(11)
C252 H252 1.0000
C253 H25H 0.9800
C253 H25I 0.9800
C253 H25J 0.9800
C254 H25K 0.9800
C254 H25L 0.9800
C254 H25M 0.9800
C255 C256 1.410(10)
C255 C260 1.410(10)
C256 C257 1.405(11)
C256 C261 1.508(12)
C257 C258 1.366(12)
C257 H257 0.9500
C258 C259 1.389(11)
C258 C264 1.529(11)
C259 C260 1.403(10)
C259 H259 0.9500
C260 C267 1.517(10)
C261 C263 1.533(10)
C261 C262 1.586(10)
C261 H261 1.0000
C262 H2FC 0.9800
C262 H2FD 0.9800
C262 H2FE 0.9800
C263 H26G 0.9800
C263 H26H 0.9800
C263 H26I 0.9800
C26B H26K 0.9800
C26B H26L 0.9800
C26B H26M 0.9800
C26C H26N 0.9800
C26C H26O 0.9800
C26C H26P 0.9800
C264 C265 1.489(12)
C264 C266 1.522(12)
C264 H264 1.0000
C265 H26Q 0.9800
C265 H26R 0.9800
C265 H26S 0.9800
C266 H26T 0.9800
C266 H26U 0.9800
C266 H26V 0.9800
C267 C268 1.517(10)
C267 C269 1.520(10)
C267 H267 1.0000
C268 H26W 0.9800
C268 H26X 0.9800
C268 H26Y 0.9800
C269 H26Z 0.9800
C269 H2FA 0.9800
C269 H2FB 0.9800
C270 C275 1.381(10)
C270 C271 1.421(11)
C271 C272 1.369(10)
C271 C276 1.560(11)
C272 C273 1.367(11)
C272 H272 0.9500
C273 C274 1.379(11)
C273 C279 1.540(11)
C274 C275 1.411(10)
C274 H274 0.9500
C275 C282 1.540(11)
C276 C277 1.492(13)
C276 C278 1.555(14)
C276 H276 1.0000
C277 H27G 0.9800
C277 H27H 0.9800
C277 H27I 0.9800
C278 H27J 0.9800
C278 H27K 0.9800
C278 H27L 0.9800
C279 C280 1.461(13)
C279 C281 1.538(15)
C279 H279 1.0000
C280 H28A 0.9800
C280 H28B 0.9800
C280 H28C 0.9800
C281 H28D 0.9800
C281 H28E 0.9800
C281 H28F 0.9800
C282 C284 1.511(10)
C282 C283 1.553(11)
C282 H282 1.0000
C283 H28G 0.9800
C283 H28H 0.9800
C283 H28I 0.9800
C284 H28J 0.9800
C284 H28K 0.9800
C284 H28L 0.9800
C301 C302 1.60(3)
C301 H30A 0.9800
C301 H30B 0.9800
C301 H30C 0.9800
C302 O303 1.46(3)
C302 H30D 0.9900
C302 H30E 0.9900
O303 C304 1.58(4)
C304 C305 1.60(3)
C304 H30F 0.9900
C304 H30G 0.9900
C305 H30H 0.9800
C305 H30I 0.9800
C305 H30J 0.9800

loop_
_geom_torsion_atom_site_label_1
_geom_torsion_atom_site_label_2
_geom_torsion_atom_site_label_3
_geom_torsion_atom_site_label_4
_geom_torsion
C1 Sn1 Sn2 C43 152.2(3)
Sn2 Sn1 C1 C2 38.4(7)
Sn2 Sn1 C1 C6 -150.7(4)
C6 C1 C2 C3 3.2(10)
Sn1 C1 C2 C3 173.7(5)
C6 C1 C2 C13 -176.8(6)
Sn1 C1 C2 C13 -6.3(9)
C1 C2 C3 C4 0.3(10)
C13 C2 C3 C4 -179.6(6)
C1 C2 C3 C7 -176.9(6)
C13 C2 C3 C7 3.1(10)
C2 C3 C4 C5 -3.0(10)
C7 C3 C4 C5 174.4(6)
C3 C4 C5 C6 2.0(10)
C3 C4 C5 C10 -177.4(6)
C2 C1 C6 C5 -4.3(10)
Sn1 C1 C6 C5 -175.5(5)
C2 C1 C6 C28 169.7(6)
Sn1 C1 C6 C28 -1.4(8)
C4 C5 C6 C1 1.7(10)
C10 C5 C6 C1 -178.9(6)
C4 C5 C6 C28 -172.1(6)
C10 C5 C6 C28 7.3(10)
C4 C3 C7 C9 -59.0(8)
C2 C3 C7 C9 118.3(7)
C4 C3 C7 C8 64.1(8)
C2 C3 C7 C8 -118.6(7)
C4 C5 C10 C11 45.1(8)
C6 C5 C10 C11 -134.3(7)
C4 C5 C10 C12 -77.0(8)
C6 C5 C10 C12 103.6(7)
C1 C2 C13 C18 82.9(10)
C3 C2 C13 C18 -97.2(10)
C1 C2 C13 C14 -99.7(8)
C3 C2 C13 C14 80.2(9)
C18 C13 C14 C15 -3.4(12)
C2 C13 C14 C15 179.2(7)
C18 C13 C14 C19 178.8(8)
C2 C13 C14 C19 1.4(11)
C13 C14 C15 C16 3.1(11)
C19 C14 C15 C16 -179.0(7)
C14 C15 C16 C17 -2.7(12)
C14 C15 C16 C22 175.6(7)
C15 C16 C17 C18 2.5(14)
C22 C16 C17 C18 -175.7(9)
C14 C13 C18 C17 3.3(14)
C2 C13 C18 C17 -179.3(8)
C14 C13 C18 C25D 159.2(9)
C2 C13 C18 C25D -23.4(14)
C14 C13 C18 C25 -158.3(10)
C2 C13 C18 C25 19.1(15)
C16 C17 C18 C13 -2.9(16)
C16 C17 C18 C25D -159.4(10)
C16 C17 C18 C25 160.1(10)
C13 C14 C19 C20 98.1(8)
C15 C14 C19 C20 -79.7(8)
C13 C14 C19 C21 -136.9(7)
C15 C14 C19 C21 45.3(9)
C15 C16 C22 C24 -113.9(10)
C17 C16 C22 C24 64.3(11)
C15 C16 C22 C23 3.7(11)
C17 C16 C22 C23 -178.1(9)
C13 C18 C25 C27 105.5(17)
C17 C18 C25 C27 -56.4(18)
C25D C18 C25 C27 -158(2)
C13 C18 C25 C26 -126.5(14)
C17 C18 C25 C26 71.5(16)
C25D C18 C25 C26 -30.2(13)
C13 C18 C25D C27D -133.3(13)
C17 C18 C25D C27D 22.7(17)
C25 C18 C25D C27D 119.9(19)
C13 C18 C25D C26D 108.0(13)
C17 C18 C25D C26D -96.0(14)
C25 C18 C25D C26D 1.2(19)
C1 C6 C28 C33 94.3(8)
C5 C6 C28 C33 -91.7(8)
C1 C6 C28 C29 -84.9(8)
C5 C6 C28 C29 89.1(8)
C33 C28 C29 C30 -1.9(10)
C6 C28 C29 C30 177.3(6)
C33 C28 C29 C34 173.7(7)
C6 C28 C29 C34 -7.0(10)
C28 C29 C30 C31 1.8(11)
C34 C29 C30 C31 -174.0(7)
C29 C30 C31 C32 -1.8(12)
C29 C30 C31 C37 177.8(7)
C30 C31 C32 C33 2.0(12)
C37 C31 C32 C33 -177.6(7)
C29 C28 C33 C32 2.0(10)
C6 C28 C33 C32 -177.2(6)
C29 C28 C33 C40 -175.7(6)
C6 C28 C33 C40 5.2(10)
C31 C32 C33 C28 -2.1(11)
C31 C32 C33 C40 175.7(7)
C28 C29 C34 C35 130.1(8)
C30 C29 C34 C35 -54.2(10)
C28 C29 C34 C36 -106.7(8)
C30 C29 C34 C36 69.0(8)
C32 C31 C37 C39 108.9(11)
C30 C31 C37 C39 -70.7(12)
C32 C31 C37 C38 -124.5(10)
C30 C31 C37 C38 55.9(12)
C28 C33 C40 C42 126.0(8)
C32 C33 C40 C42 -51.7(9)
C28 C33 C40 C41 -109.3(8)
C32 C33 C40 C41 73.0(9)
Sn1 Sn2 C43 C44 43.1(6)
Sn1 Sn2 C43 C48 -143.5(4)
C48 C43 C44 C45 1.3(10)
Sn2 C43 C44 C45 174.4(5)
C48 C43 C44 C55 178.9(6)
Sn2 C43 C44 C55 -8.0(8)
C43 C44 C45 C46 0.5(11)
C55 C44 C45 C46 -176.9(7)
C43 C44 C45 C49 -178.7(7)
C55 C44 C45 C49 3.9(12)
C44 C45 C46 C47 0.7(12)
C49 C45 C46 C47 179.9(8)
C45 C46 C47 C48 -3.7(11)
C45 C46 C47 C52 175.0(7)
C46 C47 C48 C43 5.4(10)
C52 C47 C48 C43 -173.3(6)
C46 C47 C48 C70 -175.6(7)
C52 C47 C48 C70 5.7(10)
C44 C43 C48 C47 -4.3(10)
Sn2 C43 C48 C47 -177.9(5)
C44 C43 C48 C70 176.7(6)
Sn2 C43 C48 C70 3.1(8)
C44 C45 C49 C51 -118.1(9)
C46 C45 C49 C51 62.7(10)
C44 C45 C49 C50 118.9(9)
C46 C45 C49 C50 -60.3(11)
C46 C47 C52 C54 -62.5(9)
C48 C47 C52 C54 116.2(8)
C46 C47 C52 C53 60.9(9)
C48 C47 C52 C53 -120.4(8)
C45 C44 C55 C56 -93.1(9)
C43 C44 C55 C56 89.3(8)
C45 C44 C55 C60 87.2(8)
C43 C44 C55 C60 -90.3(8)
C60 C55 C56 C57 3.8(10)
C44 C55 C56 C57 -175.8(6)
C60 C55 C56 C61 -173.2(6)
C44 C55 C56 C61 7.2(10)
C55 C56 C57 C58 -1.1(11)
C61 C56 C57 C58 176.0(7)
C56 C57 C58 C59 -0.9(11)
C56 C57 C58 C64 -179.5(6)
C57 C58 C59 C60 0.1(11)
C64 C58 C59 C60 178.7(7)
C58 C59 C60 C55 2.6(10)
C58 C59 C60 C67 -176.7(6)
C56 C55 C60 C59 -4.6(9)
C44 C55 C60 C59 175.1(6)
C56 C55 C60 C67 174.7(6)
C44 C55 C60 C67 -5.6(9)
C57 C56 C61 C63 61.9(9)
C55 C56 C61 C63 -121.1(8)
C57 C56 C61 C62 -62.7(10)
C55 C56 C61 C62 114.2(8)
C57 C58 C64 C65 101.8(9)
C59 C58 C64 C65 -76.7(10)
C57 C58 C64 C66 -22.6(10)
C59 C58 C64 C66 158.9(7)
C59 C60 C67 C68 53.9(9)
C55 C60 C67 C68 -125.4(7)
C59 C60 C67 C69 -72.5(8)
C55 C60 C67 C69 108.2(7)
C47 C48 C70 C75 -93.0(9)
C43 C48 C70 C75 85.9(9)
C47 C48 C70 C71 85.9(9)
C43 C48 C70 C71 -95.2(8)
C75 C70 C71 C72 -0.5(13)
C48 C70 C71 C72 -179.5(8)
C75 C70 C71 C76 179.1(8)
C48 C70 C71 C76 0.2(12)
C70 C71 C72 C73 -0.1(16)
C76 C71 C72 C73 -179.8(10)
C71 C72 C73 C74 2.2(18)
C71 C72 C73 C79 160.7(12)
C71 C72 C73 C79A -174.2(11)
C72 C73 C74 C75 -3.7(17)
C79 C73 C74 C75 -165.8(10)
C79A C73 C74 C75 172.4(11)
C71 C70 C75 C74 -1.0(12)
C48 C70 C75 C74 177.9(7)
C71 C70 C75 C82 -175.3(7)
C48 C70 C75 C82 3.5(11)
C73 C74 C75 C70 3.1(14)
C73 C74 C75 C82 177.5(9)
C72 C71 C76 C77 -76.9(11)
C70 C71 C76 C77 103.4(10)
C72 C71 C76 C78 47.5(12)
C70 C71 C76 C78 -132.2(9)
C72 C73 C79 C81 -99(3)
C74 C73 C79 C81 61(2)
C79A C73 C79 C81 -168(4)
C72 C73 C79 C80 108.6(18)
C74 C73 C79 C80 -91.0(17)
C79A C73 C79 C80 39(2)
C72 C73 C79A C80A 30(2)
C74 C73 C79A C80A -146.5(16)
C79 C73 C79A C80A 154(4)
C72 C73 C79A C81A -94.2(16)
C74 C73 C79A C81A 89.6(16)
C79 C73 C79A C81A 30(3)
C70 C75 C82 C83 -123.6(8)
C74 C75 C82 C83 62.1(10)
C70 C75 C82 C84 113.1(9)
C74 C75 C82 C84 -61.2(10)
C101 Sn3 Sn4 C143 154.1(3)
Sn4 Sn3 C101 C106 -147.3(4)
Sn4 Sn3 C101 C102 41.2(6)
C106 C101 C102 C103 0.8(10)
Sn3 C101 C102 C103 172.1(6)
C106 C101 C102 C113 -178.9(6)
Sn3 C101 C102 C113 -7.6(8)
C101 C102 C103 C104 1.4(12)
C113 C102 C103 C104 -178.9(7)
C101 C102 C103 C107 -178.7(8)
C113 C102 C103 C107 1.0(13)
C102 C103 C104 C105 -3.1(14)
C107 C103 C104 C105 177.0(9)
C103 C104 C105 C106 2.5(13)
C103 C104 C105 C110 -176.0(8)
C104 C105 C106 C101 -0.2(11)
C110 C105 C106 C101 178.2(6)
C104 C105 C106 C128 -176.4(7)
C110 C105 C106 C128 2.1(11)
C102 C101 C106 C105 -1.4(10)
Sn3 C101 C106 C105 -173.0(5)
C102 C101 C106 C128 175.0(6)
Sn3 C101 C106 C128 3.5(7)
C102 C103 C107 C109 -111.3(10)
C104 C103 C107 C109 68.6(11)
C102 C103 C107 C108 124.1(9)
C104 C103 C107 C108 -56.0(13)
C104 C105 C110 C112 58.3(9)
C106 C105 C110 C112 -120.2(8)
C104 C105 C110 C111 -65.6(11)
C106 C105 C110 C111 115.9(9)
C103 C102 C113 C114 83.9(9)
C101 C102 C113 C114 -96.3(8)
C103 C102 C113 C118 -94.4(9)
C101 C102 C113 C118 85.4(8)
C118 C113 C114 C115 -4.4(10)
C102 C113 C114 C115 177.3(6)
C118 C113 C114 C119 177.4(6)
C102 C113 C114 C119 -1.0(9)
C113 C114 C115 C116 4.0(10)
C119 C114 C115 C116 -177.7(6)
C114 C115 C116 C117 -1.2(10)
C114 C115 C116 C122 176.5(6)
C115 C116 C117 C118 -1.2(11)
C122 C116 C117 C118 -178.7(7)
C116 C117 C118 C113 0.7(11)
C116 C117 C118 C125 179.4(7)
C114 C113 C118 C117 2.1(10)
C102 C113 C118 C117 -179.6(6)
C114 C113 C118 C125 -176.5(6)
C102 C113 C118 C125 1.8(10)
C115 C114 C119 C120 -81.0(8)
C113 C114 C119 C120 97.3(7)
C115 C114 C119 C121 43.1(8)
C113 C114 C119 C121 -138.6(6)
C117 C116 C122 C123 -20.7(10)
C115 C116 C122 C123 161.7(7)
C117 C116 C122 C124 104.5(9)
C115 C116 C122 C124 -73.0(9)
C117 C118 C125 C126 52.2(9)
C113 C118 C125 C126 -129.2(8)
C117 C118 C125 C127 -71.4(10)
C113 C118 C125 C127 107.2(8)
C105 C106 C128 C133 -93.6(8)
C101 C106 C128 C133 90.1(8)
C105 C106 C128 C129 88.2(8)
C101 C106 C128 C129 -88.1(7)
C133 C128 C129 C130 -4.3(9)
C106 C128 C129 C130 173.9(6)
C133 C128 C129 C134 171.1(6)
C106 C128 C129 C134 -10.6(9)
C128 C129 C130 C131 0.5(10)
C134 C129 C130 C131 -175.1(7)
C129 C130 C131 C132 2.8(11)
C129 C130 C131 C137 178.9(7)
C130 C131 C132 C133 -2.3(11)
C137 C131 C132 C133 -178.6(7)
C131 C132 C133 C128 -1.6(11)
C131 C132 C133 C140 178.7(7)
C129 C128 C133 C132 4.8(10)
C106 C128 C133 C132 -173.4(6)
C129 C128 C133 C140 -175.4(6)
C106 C128 C133 C140 6.4(10)
C130 C129 C134 C136 55.4(8)
C128 C129 C134 C136 -120.1(7)
C130 C129 C134 C135 -67.4(8)
C128 C129 C134 C135 117.1(7)
C130 C131 C137 C138 24.6(11)
C132 C131 C137 C138 -159.3(7)
C130 C131 C137 C139 -99.4(11)
C132 C131 C137 C139 76.6(10)
C132 C133 C140 C141 59.8(9)
C128 C133 C140 C141 -119.9(7)
C132 C133 C140 C142 -61.4(10)
C128 C133 C140 C142 118.8(8)
Sn3 Sn4 C143 C148 -147.4(5)
Sn3 Sn4 C143 C144 38.8(6)
C148 C143 C144 C145 4.3(11)
Sn4 C143 C144 C145 177.9(5)
C148 C143 C144 C155 -176.6(6)
Sn4 C143 C144 C155 -3.1(9)
C143 C144 C145 C146 -3.3(11)
C155 C144 C145 C146 177.7(7)
C143 C144 C145 C149 178.8(7)
C155 C144 C145 C149 -0.2(11)
C144 C145 C146 C147 -0.9(12)
C149 C145 C146 C147 177.0(7)
C145 C146 C147 C148 4.1(12)
C145 C146 C147 C152 -178.4(7)
C144 C143 C148 C147 -1.0(11)
Sn4 C143 C148 C147 -174.9(6)
C144 C143 C148 C170 173.5(6)
Sn4 C143 C148 C170 -0.4(8)
C146 C147 C148 C143 -3.1(11)
C152 C147 C148 C143 179.5(7)
C146 C147 C148 C170 -177.4(7)
C152 C147 C148 C170 5.2(11)
C144 C145 C149 C151 -123.7(8)
C146 C145 C149 C151 58.4(9)
C144 C145 C149 C150 112.4(8)
C146 C145 C149 C150 -65.5(10)
C148 C147 C152 C154 108.3(8)
C146 C147 C152 C154 -69.0(10)
C148 C147 C152 C153 -127.3(8)
C146 C147 C152 C153 55.3(10)
C145 C144 C155 C160 -102.5(8)
C143 C144 C155 C160 78.4(9)
C145 C144 C155 C156 79.2(9)
C143 C144 C155 C156 -99.8(8)
C160 C155 C156 C157 1.3(9)
C144 C155 C156 C157 179.6(6)
C160 C155 C156 C161 179.5(6)
C144 C155 C156 C161 -2.3(9)
C155 C156 C157 C158 0.4(10)
C161 C156 C157 C158 -177.8(6)
C156 C157 C158 C159 -1.1(10)
C156 C157 C158 C164 174.1(6)
C157 C158 C159 C160 0.0(10)
C164 C158 C159 C160 -175.0(7)
C156 C155 C160 C159 -2.3(10)
C144 C155 C160 C159 179.4(6)
C156 C155 C160 C167 -178.4(6)
C144 C155 C160 C167 3.4(10)
C158 C159 C160 C155 1.7(10)
C158 C159 C160 C167 177.9(6)
C157 C156 C161 C162 -79.2(8)
C155 C156 C161 C162 102.6(7)
C157 C156 C161 C163 45.6(9)
C155 C156 C161 C163 -132.5(6)
C159 C158 C164 C165 -26.5(10)
C157 C158 C164 C165 158.7(7)
C159 C158 C164 C166 98.0(8)
C157 C158 C164 C166 -76.8(8)
C155 C160 C167 C168 -131.1(7)
C159 C160 C167 C168 52.9(8)
C155 C160 C167 C169 105.5(8)
C159 C160 C167 C169 -70.6(9)
C143 C148 C170 C171 -87.3(8)
C147 C148 C170 C171 87.1(8)
C143 C148 C170 C175 87.8(8)
C147 C148 C170 C175 -97.7(8)
C175 C170 C171 C172 -1.8(9)
C148 C170 C171 C172 173.5(6)
C175 C170 C171 C176 173.1(6)
C148 C170 C171 C176 -11.6(9)
C170 C171 C172 C173 -0.5(9)
C176 C171 C172 C173 -175.6(6)
C171 C172 C173 C174 1.8(9)
C171 C172 C173 C179 178.5(6)
C172 C173 C174 C175 -0.8(10)
C179 C173 C174 C175 -177.6(6)
C173 C174 C175 C170 -1.5(10)
C173 C174 C175 C182 175.5(6)
C171 C170 C175 C174 2.7(9)
C148 C170 C175 C174 -172.5(6)
C171 C170 C175 C182 -174.3(6)
C148 C170 C175 C182 10.6(9)
C172 C171 C176 C177 -66.4(8)
C170 C171 C176 C177 118.6(7)
C172 C171 C176 C178 58.5(8)
C170 C171 C176 C178 -116.4(7)
C172 C173 C179 C180 25.8(9)
C174 C173 C179 C180 -157.6(6)
C172 C173 C179 C181 -99.3(7)
C174 C173 C179 C181 77.3(8)
C174 C175 C182 C183 67.3(8)
C170 C175 C182 C183 -115.8(7)
C174 C175 C182 C184 -55.4(9)
C170 C175 C182 C184 121.5(7)
C201 Sn5 Sn6 C243 166.3(3)
C201 Sn5A Sn6A C243 164.6(3)
C201 Sn5B Sn6B C243 -162.4(6)
Sn6 Sn5 C201 C206 55.0(9)
Sn6 Sn5 C201 C202 -138.4(5)
Sn6 Sn5 C201 Sn5A -12.8(2)
Sn6 Sn5 C201 Sn5B -36.5(7)
Sn6A Sn5A C201 C206 -140.6(5)
Sn6A Sn5A C201 C202 68.2(9)
Sn6A Sn5A C201 Sn5 -9.7(2)
Sn6A Sn5A C201 Sn5B 75.8(18)
Sn6B Sn5B C201 C206 -86.1(9)
Sn6B Sn5B C201 C202 127.6(8)
Sn6B Sn5B C201 Sn5 31.4(4)
Sn6B Sn5B C201 Sn5A -46.0(14)
C206 C201 C202 C203 1.2(13)
Sn5 C201 C202 C203 -166.3(6)
Sn5A C201 C202 C203 147.7(7)
Sn5B C201 C202 C203 145.4(8)
C206 C201 C202 C213 -176.7(8)
Sn5 C201 C202 C213 15.9(9)
Sn5A C201 C202 C213 -30.2(12)
Sn5B C201 C202 C213 -32.5(11)
C201 C202 C203 C204 2.7(11)
C213 C202 C203 C204 -179.5(7)
C201 C202 C203 C207 -176.3(7)
C213 C202 C203 C207 1.4(12)
C202 C203 C204 C205 -4.3(11)
C207 C203 C204 C205 174.8(7)
C203 C204 C205 C206 1.9(11)
C203 C204 C205 C210 179.8(7)
C202 C201 C206 C205 -3.5(13)
Sn5 C201 C206 C205 161.5(6)
Sn5A C201 C206 C205 -157.2(6)
Sn5B C201 C206 C205 -146.3(8)
C202 C201 C206 C228 172.9(8)
Sn5 C201 C206 C228 -22.0(12)
Sn5A C201 C206 C228 19.2(9)
Sn5B C201 C206 C228 30.2(11)
C204 C205 C206 C201 2.0(11)
C210 C205 C206 C201 -175.7(8)
C204 C205 C206 C228 -174.4(7)
C210 C205 C206 C228 7.9(12)
C202 C203 C207 C209 -115.6(8)
C204 C203 C207 C209 65.4(9)
C202 C203 C207 C208 121.1(8)
C204 C203 C207 C208 -58.0(9)
C204 C205 C210 C211 58.0(10)
C206 C205 C210 C211 -124.2(8)
C204 C205 C210 C212 -65.1(9)
C206 C205 C210 C212 112.6(8)
C203 C202 C213 C214 91.6(10)
C201 C202 C213 C214 -90.6(10)
C203 C202 C213 C218 -90.4(10)
C201 C202 C213 C218 87.4(9)
C218 C213 C214 C215 -2.4(12)
C202 C213 C214 C215 175.5(7)
C218 C213 C214 C219 173.7(8)
C202 C213 C214 C219 -8.4(12)
C213 C214 C215 C216 1.7(12)
C219 C214 C215 C216 -174.6(8)
C214 C215 C216 C217 -0.5(13)
C214 C215 C216 C222 177.6(8)
C215 C216 C217 C218 0.0(13)
C222 C216 C217 C218 -178.3(7)
C216 C217 C218 C213 -0.8(13)
C216 C217 C218 C225 176.3(8)
C214 C213 C218 C217 2.0(12)
C202 C213 C218 C217 -176.0(7)
C214 C213 C218 C225 -175.1(8)
C202 C213 C218 C225 6.9(11)
C215 C214 C219 C221 58.7(9)
C213 C214 C219 C221 -117.4(10)
C215 C214 C219 C220 -62.7(12)
C213 C214 C219 C220 121.2(10)
C215 C216 C222 C224 -104.5(11)
C217 C216 C222 C224 73.6(11)
C215 C216 C222 C223 13.7(12)
C217 C216 C222 C223 -168.2(8)
C217 C218 C225 C226 56.2(11)
C213 C218 C225 C226 -126.8(9)
C217 C218 C225 C227 -65.0(10)
C213 C218 C225 C227 112.0(9)
C201 C206 C228 C229 -85.5(11)
C205 C206 C228 C229 90.8(10)
C201 C206 C228 C233 92.7(10)
C205 C206 C228 C233 -91.0(10)
C233 C228 C229 C230 -3.1(15)
C206 C228 C229 C230 175.1(9)
C233 C228 C229 C23D -169.2(9)
C206 C228 C229 C23D 9.0(14)
C233 C228 C229 C234 160.1(11)
C206 C228 C229 C234 -21.8(16)
C228 C229 C230 C231 3.3(16)
C23D C229 C230 C231 168.2(10)
C234 C229 C230 C231 -162.0(10)
C229 C230 C231 C232 -2.1(14)
C229 C230 C231 C237 175.5(9)
C230 C231 C232 C233 0.8(12)
C237 C231 C232 C233 -176.7(7)
C229 C228 C233 C232 1.8(12)
C206 C228 C233 C232 -176.4(7)
C229 C228 C233 C240 -176.4(8)
C206 C228 C233 C240 5.4(11)
C231 C232 C233 C228 -0.7(11)
C231 C232 C233 C240 177.6(7)
C230 C229 C234 C236 63.6(16)
C228 C229 C234 C236 -100.8(17)
C23D C229 C234 C236 -177(3)
C230 C229 C234 C235 -55.9(17)
C228 C229 C234 C235 139.7(13)
C23D C229 C234 C235 63.2(18)
C230 C229 C23D C23E -41.1(17)
C228 C229 C23D C23E 124.6(12)
C234 C229 C23D C23E -116(2)
C230 C229 C23D C23F 72.4(14)
C228 C229 C23D C23F -121.9(12)
C234 C229 C23D C23F -2.5(18)
C232 C231 C237 C238 -32.5(11)
C230 C231 C237 C238 150.1(9)
C232 C231 C237 C239 92.8(10)
C230 C231 C237 C239 -84.6(10)
C228 C233 C240 C242 118.9(8)
C232 C233 C240 C242 -59.2(9)
C228 C233 C240 C241 -118.0(8)
C232 C233 C240 C241 63.9(9)
Sn5 Sn6 C243 C248 -142.5(4)
Sn5 Sn6 C243 C244 55.8(7)
Sn5 Sn6 C243 Sn6A -11.9(2)
Sn5 Sn6 C243 Sn6B 52.5(6)
Sn5A Sn6A C243 C248 56.6(7)
Sn5A Sn6A C243 C244 -143.8(4)
Sn5A Sn6A C243 Sn6 -14.0(2)
Sn5A Sn6A C243 Sn6B -53.9(5)
Sn5B Sn6B C243 C248 -55.5(10)
Sn5B Sn6B C243 C244 146.8(7)
Sn5B Sn6B C243 Sn6 -35.9(6)
Sn5B Sn6B C243 Sn6A 47.6(6)
C248 C243 C244 C245 1.1(10)
Sn6 C243 C244 C245 161.0(5)
Sn6A C243 C244 C245 -161.1(5)
Sn6B C243 C244 C245 162.4(6)
C248 C243 C244 C255 179.5(6)
Sn6 C243 C244 C255 -20.6(9)
Sn6A C243 C244 C255 17.4(7)
Sn6B C243 C244 C255 -19.2(7)
C243 C244 C245 C246 -0.7(10)
C255 C244 C245 C246 -179.0(7)
C243 C244 C245 C249 178.4(7)
C255 C244 C245 C249 0.0(11)
C244 C245 C246 C247 -1.1(10)
C249 C245 C246 C247 179.9(7)
C245 C246 C247 C248 2.3(10)
C245 C246 C247 C252 -176.8(6)
C244 C243 C248 C247 0.1(10)
Sn6 C243 C248 C247 -162.8(5)
Sn6A C243 C248 C247 157.2(5)
Sn6B C243 C248 C247 -154.3(6)
C244 C243 C248 C270 177.3(7)
Sn6 C243 C248 C270 14.3(8)
Sn6A C243 C248 C270 -25.7(10)
Sn6B C243 C248 C270 22.8(11)
C246 C247 C248 C243 -1.8(10)
C252 C247 C248 C243 177.2(6)
C246 C247 C248 C270 -178.9(6)
C252 C247 C248 C270 0.1(10)
C246 C245 C249 C250 -54.3(9)
C244 C245 C249 C250 126.7(8)
C246 C245 C249 C251 70.7(9)
C244 C245 C249 C251 -108.4(8)
C246 C247 C252 C254 -65.9(8)
C248 C247 C252 C254 115.2(8)
C246 C247 C252 C253 57.6(9)
C248 C247 C252 C253 -121.4(8)
C245 C244 C255 C256 86.6(9)
C243 C244 C255 C256 -91.7(9)
C245 C244 C255 C260 -95.9(9)
C243 C244 C255 C260 85.8(9)
C260 C255 C256 C257 -1.0(12)
C244 C255 C256 C257 176.5(8)
C260 C255 C256 C261 -175.5(8)
C244 C255 C256 C261 2.0(12)
C255 C256 C257 C258 2.9(14)
C261 C256 C257 C258 177.6(9)
C256 C257 C258 C259 -2.2(14)
C256 C257 C258 C264 176.9(9)
C257 C258 C259 C260 -0.5(12)
C264 C258 C259 C260 -179.6(7)
C258 C259 C260 C255 2.3(11)
C258 C259 C260 C267 179.1(7)
C256 C255 C260 C259 -1.5(11)
C244 C255 C260 C259 -179.0(6)
C256 C255 C260 C267 -178.3(7)
C244 C255 C260 C267 4.2(10)
C257 C256 C261 C263 41.3(13)
C255 C256 C261 C263 -144.2(10)
C257 C256 C261 C262 -79.8(11)
C255 C256 C261 C262 94.6(11)
C257 C258 C264 C265 137.7(10)
C259 C258 C264 C265 -43.2(12)
C257 C258 C264 C266 -92.0(11)
C259 C258 C264 C266 87.1(11)
C259 C260 C267 C268 47.7(9)
C255 C260 C267 C268 -135.6(7)
C259 C260 C267 C269 -75.5(8)
C255 C260 C267 C269 101.2(8)
C243 C248 C270 C275 84.5(9)
C247 C248 C270 C275 -98.4(9)
C243 C248 C270 C271 -89.6(9)
C247 C248 C270 C271 87.6(9)
C275 C270 C271 C272 2.8(13)
C248 C270 C271 C272 176.9(8)
C275 C270 C271 C276 179.0(8)
C248 C270 C271 C276 -6.8(13)
C270 C271 C272 C273 -1.3(15)
C276 C271 C272 C273 -177.7(9)
C271 C272 C273 C274 0.9(15)
C271 C272 C273 C279 174.4(9)
C272 C273 C274 C275 -2.0(13)
C279 C273 C274 C275 -175.5(8)
C271 C270 C275 C274 -3.9(12)
C248 C270 C275 C274 -177.9(7)
C271 C270 C275 C282 179.7(7)
C248 C270 C275 C282 5.6(11)
C273 C274 C275 C270 3.6(12)
C273 C274 C275 C282 -179.9(7)
C272 C271 C276 C277 -63.1(12)
C270 C271 C276 C277 120.7(10)
C272 C271 C276 C278 60.7(11)
C270 C271 C276 C278 -115.6(9)
C272 C273 C279 C280 154.3(10)
C274 C273 C279 C280 -32.4(14)
C272 C273 C279 C281 -78.0(11)
C274 C273 C279 C281 95.4(11)
C270 C275 C282 C284 112.8(8)
C274 C275 C282 C284 -63.7(9)
C270 C275 C282 C283 -123.4(8)
C274 C275 C282 C283 60.1(9)
C301 C302 O303 C304 175(2)
C302 O303 C304 C305 -178(3)
